data_7229711
loop_
_publ_author_name
'Karimata, Ayumu'
'Suzuki, Shuichi'
'Kozaki, Masatoshi'
'Okada, Keiji'

_publ_section_title
;
 Stereoelectronic control of oxidation potentials of
 3,7-bis(diarylamino)phenothiazines
;
_journal_issue 88
_journal_name_full 'RSC Advances'
_journal_page_first 56144
_journal_paper_doi 10.1039/C7RA12600J
_journal_volume 7
_journal_year 2017
_chemical_absolute_configuration 'CHOOSE rm ad rmad syn or unk'
_chemical_formula_moiety 'C37.25 H29.5 Cl0.5 F6 N3 S Sb'
_chemical_formula_sum 'C37.25 H29.5 Cl0.5 F6 N3 S Sb'
_chemical_formula_weight 804.69
_space_group_crystal_system monoclinic
_space_group_IT_number 7
_space_group_name_Hall 'P -2yac'
_space_group_name_H-M_alt 'P 1 n 1'
_symmetry_space_group_name_Hall 'P -2yac'
_symmetry_space_group_name_H-M 'P 1 n 1'
_atom_sites_solution_hydrogens geom
_atom_sites_solution_primary direct
_atom_sites_solution_secondary difmap
_audit_update_record
;
2017-09-01 deposited with the CCDC.
2017-12-05 downloaded from the CCDC.
;
_cell_angle_alpha 90.0000
_cell_angle_beta 108.862(3)
_cell_angle_gamma 90.0000
_cell_formula_units_Z 8
_cell_length_a 18.0621(12)
_cell_length_b 21.7543(11)
_cell_length_c 18.1682(13)
_cell_measurement_reflns_used 16766
_cell_measurement_temperature 150
_cell_measurement_theta_max 27.48
_cell_measurement_theta_min 4.02
_cell_volume 6755.4(8)
_computing_cell_refinement CrystalClear
_computing_data_collection 'CrystalClear (Rigaku Inc., 2008)'
_computing_data_reduction CrystalClear
_computing_molecular_graphics 'CrystalStructure 4.1'
_computing_publication_material 'CrystalStructure 4.1 (Rigaku, 2014)'
_computing_structure_refinement 'CRYSTALS (Carruthers, et al., 1999)'
_computing_structure_solution 'SIR2004 (Burla, et al., 2005)'
_diffrn_ambient_temperature 150
_diffrn_detector_area_resol_mean 7.111
_diffrn_measured_fraction_theta_full 0.989
_diffrn_measured_fraction_theta_max 0.989
_diffrn_measurement_device_type 'Rigaku Saturn724'
_diffrn_measurement_method \w
_diffrn_radiation_type 'Mo K\a'
_diffrn_radiation_wavelength 0.71075
_diffrn_reflns_av_R_equivalents 0.0455
_diffrn_reflns_limit_h_max 23
_diffrn_reflns_limit_h_min -23
_diffrn_reflns_limit_k_max 28
_diffrn_reflns_limit_k_min -28
_diffrn_reflns_limit_l_max 23
_diffrn_reflns_limit_l_min -23
_diffrn_reflns_number 69130
_diffrn_reflns_theta_full 27.47
_diffrn_reflns_theta_max 27.47
_diffrn_reflns_theta_min 4.019
_diffrn_standards_number 0
_exptl_absorpt_coefficient_mu 0.982
_exptl_absorpt_correction_T_max 0.981
_exptl_absorpt_correction_T_min 0.891
_exptl_absorpt_correction_type multi-scan
_exptl_absorpt_process_details 'REQAB (Rigaku, 1998)'
_exptl_crystal_colour green
_exptl_crystal_density_diffrn 1.582
_exptl_crystal_density_method 'not measured'
_exptl_crystal_description block
_exptl_crystal_F_000 3228.00
_exptl_crystal_size_max 0.200
_exptl_crystal_size_mid 0.050
_exptl_crystal_size_min 0.020
_refine_diff_density_max 4.880
_refine_diff_density_min -2.840
_refine_ls_abs_structure_details 'Flack, H. D. (1983), Acta Cryst. A39, 876-881.  13921 Friedel Pairs'
_refine_ls_abs_structure_Flack 0.466(14)
_refine_ls_extinction_method none
_refine_ls_goodness_of_fit_ref 1.218
_refine_ls_hydrogen_treatment constr
_refine_ls_number_parameters 1860
_refine_ls_number_reflns 29250
_refine_ls_R_factor_gt 0.0620
_refine_ls_shift/su_max 0.001
_refine_ls_structure_factor_coef Fsqd
_refine_ls_weighting_details 'w = 1/[0.0010Fo^2^ + 1.0000\s(Fo^2^)]/(4Fo^2^)'
_refine_ls_weighting_scheme calc
_refine_ls_wR_factor_ref 0.1491
_reflns_number_gt 24672
_reflns_number_total 29250
_reflns_threshold_expression F^2^>2.0\s(F^2^)
_cod_data_source_file c7ra12600j2.cif
_cod_data_source_block 1d_PTZ_DPA2_SbF6
_cod_database_code 7229711

loop_
_symmetry_equiv_pos_site_id
_space_group_symop_operation_xyz
1 +X,+Y,+Z
2 1/2+X,-Y,1/2+Z

loop_
_atom_site_label
_atom_site_type_symbol
_atom_site_fract_x
_atom_site_fract_y
_atom_site_fract_z
_atom_site_U_iso_or_equiv
_atom_site_adp_type
_atom_site_occupancy
_atom_site_site_symmetry_multiplicity
_atom_site_calc_flag
_atom_site_refinement_flags
Sb1 Sb 1.16812(4) 0.38409(2) 0.61374(4) 0.04088(11) Uani 1 2 d .
Sb2 Sb 1.18293(4) 0.43882(3) 1.12981(5) 0.05944(18) Uani 1 2 d .
Sb3 Sb 0.66020(4) 0.09320(2) 0.61902(4) 0.03907(11) Uani 1 2 d .
Sb4 Sb 0.66173(4) 0.03323(2) 1.11438(4) 0.03578(10) Uani 1 2 d .
Cl1 Cl 0.0647(3) 0.1958(2) 1.0738(2) 0.1344(13) Uiso 1 2 d .
Cl2 Cl 0.2230(2) 0.15463(18) 1.1331(2) 0.1205(11) Uiso 1 2 d .
S1 S 0.88174(11) 0.32272(7) 0.39335(10) 0.0313(4) Uani 1 2 d .
S2 S 0.92460(10) 0.19009(8) 0.86818(11) 0.0351(4) Uani 1 2 d .
S3 S 0.45912(10) 0.31192(7) 0.85218(9) 0.0311(4) Uani 1 2 d .
S4 S 0.91692(11) -0.18993(9) 0.87460(13) 0.0486(5) Uani 1 2 d .
F1 F 1.1746(3) 0.46997(17) 0.6152(3) 0.0529(12) Uani 1 2 d .
F2 F 1.2292(3) 0.3795(2) 0.5486(3) 0.0655(16) Uani 1 2 d .
F3 F 1.2581(3) 0.3814(2) 0.7005(3) 0.0619(15) Uani 1 2 d .
F4 F 1.1616(3) 0.29817(16) 0.6122(3) 0.0541(11) Uani 1 2 d .
F5 F 1.1065(3) 0.3845(2) 0.6793(4) 0.0749(19) Uani 1 2 d .
F6 F 1.0782(3) 0.3897(2) 0.5272(3) 0.0671(15) Uani 1 2 d .
F7 F 1.1010(6) 0.4036(8) 1.0716(10) 0.304(8) Uani 1 2 d .
F8 F 1.2248(14) 0.4440(9) 1.0603(13) 0.361(13) Uani 1 2 d .
F9 F 1.2342(7) 0.3684(5) 1.1611(6) 0.188(5) Uani 1 2 d .
F10 F 1.2667(7) 0.4816(9) 1.1786(16) 0.377(11) Uani 1 2 d .
F11 F 1.1484(12) 0.4400(6) 1.2098(8) 0.274(8) Uani 1 2 d .
F12 F 1.1381(9) 0.5133(4) 1.1166(8) 0.208(6) Uani 1 2 d .
F13 F 0.5631(3) 0.0937(3) 0.5402(3) 0.0759(17) Uani 1 2 d .
F14 F 0.6127(4) 0.0883(4) 0.6946(4) 0.108(3) Uani 1 2 d .
F15 F 0.6551(5) 0.17693(19) 0.6271(4) 0.095(2) Uani 1 2 d .
F16 F 0.6630(6) 0.00887(19) 0.6135(4) 0.1075(19) Uani 1 2 d .
F17 F 0.7584(3) 0.0930(2) 0.6956(3) 0.0700(17) Uani 1 2 d .
F18 F 0.7077(4) 0.1007(3) 0.5435(4) 0.096(2) Uani 1 2 d .
F19 F 0.6026(4) 0.0254(4) 1.0121(3) 0.123(3) Uani 1 2 d .
F20 F 0.6472(4) 0.1173(2) 1.1028(4) 0.093(2) Uani 1 2 d .
F21 F 0.5718(3) 0.0282(2) 1.1431(3) 0.0694(17) Uani 1 2 d .
F22 F 0.7183(4) 0.0485(3) 1.2154(3) 0.091(2) Uani 1 2 d .
F23 F 0.6774(4) -0.04966(18) 1.1304(5) 0.112(3) Uani 1 2 d .
F24 F 0.7510(3) 0.0383(3) 1.0859(3) 0.0688(17) Uani 1 2 d .
N1 N 0.8491(3) 0.4593(2) 0.4251(3) 0.0257(12) Uani 1 2 d .
N2 N 0.8331(4) 0.3957(3) 0.1207(3) 0.0432(17) Uani 1 2 d .
N3 N 0.9462(3) 0.3018(2) 0.6817(3) 0.0272(13) Uani 1 2 d .
N4 N 0.9114(3) 0.0620(2) 0.9382(3) 0.0245(12) Uani 1 2 d .
N5 N 1.1988(3) 0.1196(3) 0.9024(3) 0.0338(14) Uani 1 2 d .
N6 N 0.6380(3) 0.2021(3) 0.8363(3) 0.0306(13) Uani 1 2 d .
N7 N 0.5092(3) 0.4449(2) 0.8270(3) 0.0254(12) Uani 1 2 d .
N8 N 0.5010(4) 0.3864(3) 1.1256(3) 0.0404(16) Uani 1 2 d .
N9 N 0.3940(3) 0.2969(2) 0.5631(3) 0.0261(12) Uani 1 2 d .
N10 N 0.9259(3) -0.0670(2) 0.7911(3) 0.0302(14) Uani 1 2 d .
N11 N 0.6365(3) -0.1302(3) 0.8193(3) 0.0376(15) Uani 1 2 d .
N12 N 1.1987(3) -0.2076(2) 0.8943(3) 0.0296(13) Uani 1 2 d .
C1 C 0.8624(3) 0.3839(3) 0.3304(3) 0.0240(14) Uani 1 2 d .
C2 C 0.8584(4) 0.3686(3) 0.2555(3) 0.0316(16) Uani 1 2 d .
C3 C 0.8417(4) 0.4131(3) 0.1963(3) 0.0297(15) Uani 1 2 d .
C4 C 0.8330(4) 0.4744(3) 0.2164(3) 0.0311(16) Uani 1 2 d .
C5 C 0.8366(4) 0.4885(3) 0.2920(3) 0.0297(15) Uani 1 2 d .
C6 C 0.8487(3) 0.4439(3) 0.3502(3) 0.0237(14) Uani 1 2 d .
C7 C 0.8759(3) 0.4202(2) 0.4894(3) 0.0224(13) Uani 1 2 d .
C8 C 0.8869(4) 0.4419(3) 0.5647(3) 0.0288(15) Uani 1 2 d .
C9 C 0.9113(4) 0.4034(3) 0.6270(4) 0.0308(16) Uani 1 2 d .
C10 C 0.9234(4) 0.3405(3) 0.6203(4) 0.0296(16) Uani 1 2 d .
C11 C 0.9144(4) 0.3191(3) 0.5448(4) 0.0281(16) Uani 1 2 d .
C12 C 0.8920(3) 0.3578(3) 0.4815(3) 0.0259(15) Uani 1 2 d .
C13 C 0.8184(4) 0.5197(3) 0.4364(4) 0.0350(17) Uani 1 2 d .
C14 C 0.8150(5) 0.3327(3) 0.0979(4) 0.050(2) Uani 1 2 d .
C15 C 0.7474(5) 0.3077(3) 0.1041(4) 0.049(2) Uani 1 2 d .
C16 C 0.7306(6) 0.2464(4) 0.0892(4) 0.063(3) Uani 1 2 d .
C17 C 0.7788(6) 0.2110(3) 0.0627(4) 0.059(2) Uani 1 2 d .
C18 C 0.8436(6) 0.2355(4) 0.0525(5) 0.062(3) Uani 1 2 d .
C19 C 0.8617(6) 0.2988(3) 0.0704(4) 0.058(2) Uani 1 2 d .
C20 C 0.8419(4) 0.4388(3) 0.0632(3) 0.0321(16) Uani 1 2 d .
C21 C 0.9123(4) 0.4452(3) 0.0531(4) 0.0408(19) Uani 1 2 d .
C22 C 0.9224(5) 0.4824(3) -0.0060(5) 0.052(2) Uani 1 2 d .
C23 C 0.8580(6) 0.5132(3) -0.0515(4) 0.055(2) Uani 1 2 d .
C24 C 0.7863(5) 0.5085(3) -0.0415(4) 0.052(2) Uani 1 2 d .
C25 C 0.7776(4) 0.4700(3) 0.0177(4) 0.047(2) Uani 1 2 d .
C26 C 0.9619(4) 0.2387(3) 0.6704(4) 0.0303(16) Uani 1 2 d .
C27 C 0.9059(4) 0.1942(3) 0.6667(4) 0.0347(17) Uani 1 2 d .
C28 C 0.9188(4) 0.1336(3) 0.6533(4) 0.0392(19) Uani 1 2 d .
C29 C 0.9905(5) 0.1169(3) 0.6458(4) 0.045(2) Uani 1 2 d .
C30 C 1.0463(5) 0.1601(4) 0.6510(4) 0.045(2) Uani 1 2 d .
C31 C 1.0330(4) 0.2222(3) 0.6635(4) 0.041(2) Uani 1 2 d .
C32 C 0.9532(4) 0.3199(3) 0.7587(4) 0.0286(16) Uani 1 2 d .
C33 C 0.8897(4) 0.3397(3) 0.7789(4) 0.0359(17) Uani 1 2 d .
C34 C 0.8988(4) 0.3556(3) 0.8561(4) 0.0408(19) Uani 1 2 d .
C35 C 0.9703(5) 0.3513(3) 0.9111(4) 0.045(2) Uani 1 2 d .
C36 C 1.0347(5) 0.3314(3) 0.8923(4) 0.0409(19) Uani 1 2 d .
C37 C 1.0263(4) 0.3158(3) 0.8157(4) 0.0323(17) Uani 1 2 d .
C38 C 0.9926(4) 0.1308(3) 0.8911(4) 0.0299(16) Uani 1 2 d .
C39 C 1.0646(4) 0.1449(3) 0.8816(4) 0.0313(16) Uani 1 2 d .
C40 C 1.1265(3) 0.1043(3) 0.9049(4) 0.0269(15) Uani 1 2 d .
C41 C 1.1122(4) 0.0468(3) 0.9343(4) 0.0359(17) Uani 1 2 d .
C42 C 1.0422(4) 0.0330(3) 0.9426(4) 0.0304(16) Uani 1 2 d .
C43 C 0.9798(3) 0.0752(3) 0.9237(4) 0.0271(15) Uani 1 2 d .
C44 C 0.8434(3) 0.0967(3) 0.9098(4) 0.0276(15) Uani 1 2 d .
C45 C 0.7710(4) 0.0728(3) 0.9126(4) 0.0325(16) Uani 1 2 d .
C46 C 0.7037(4) 0.1072(3) 0.8874(4) 0.0340(17) Uani 1 2 d .
C47 C 0.7042(4) 0.1668(3) 0.8572(4) 0.0301(16) Uani 1 2 d .
C48 C 0.7742(3) 0.1890(3) 0.8511(3) 0.0264(15) Uani 1 2 d .
C49 C 0.8403(4) 0.1541(3) 0.8753(3) 0.0276(15) Uani 1 2 d .
C50 C 0.9103(4) 0.0088(3) 0.9892(4) 0.042(2) Uani 1 2 d .
C51 C 1.2162(4) 0.1829(3) 0.8839(4) 0.0319(16) Uani 1 2 d .
C52 C 1.2222(5) 0.2284(4) 0.9358(5) 0.050(2) Uani 1 2 d .
C53 C 1.2415(5) 0.2881(4) 0.9201(5) 0.058(2) Uani 1 2 d .
C54 C 1.2526(5) 0.2984(5) 0.8492(6) 0.067(3) Uani 1 2 d .
C55 C 1.2470(5) 0.2522(5) 0.7978(6) 0.061(3) Uani 1 2 d .
C56 C 1.2294(4) 0.1942(4) 0.8149(4) 0.046(2) Uani 1 2 d .
C57 C 1.2624(4) 0.0781(3) 0.9229(4) 0.0351(17) Uani 1 2 d .
C58 C 1.2657(4) 0.0308(3) 0.8746(4) 0.0372(18) Uani 1 2 d .
C59 C 1.3299(4) -0.0086(4) 0.8922(4) 0.043(2) Uani 1 2 d .
C60 C 1.3903(4) 0.0007(3) 0.9601(5) 0.043(2) Uani 1 2 d .
C61 C 1.3883(5) 0.0468(4) 1.0107(5) 0.048(2) Uani 1 2 d .
C62 C 1.3239(4) 0.0869(4) 0.9920(4) 0.043(2) Uani 1 2 d .
C63 C 0.6451(3) 0.2656(3) 0.8137(4) 0.0334(17) Uani 1 2 d .
C64 C 0.6285(4) 0.2815(3) 0.7386(4) 0.0380(18) Uani 1 2 d .
C65 C 0.6400(4) 0.3427(4) 0.7197(5) 0.052(2) Uani 1 2 d .
C66 C 0.6665(5) 0.3850(4) 0.7785(6) 0.056(2) Uani 1 2 d .
C67 C 0.6824(4) 0.3681(3) 0.8532(5) 0.049(2) Uani 1 2 d .
C68 C 0.6701(4) 0.3088(3) 0.8723(4) 0.0417(19) Uani 1 2 d .
C69 C 0.5676(4) 0.1835(3) 0.8487(4) 0.0312(16) Uani 1 2 d .
C70 C 0.5026(4) 0.1711(3) 0.7855(4) 0.0298(17) Uani 1 2 d .
C71 C 0.4332(4) 0.1547(3) 0.7972(4) 0.0359(17) Uani 1 2 d .
C72 C 0.4293(4) 0.1502(3) 0.8714(4) 0.0385(19) Uani 1 2 d .
C73 C 0.4933(4) 0.1610(4) 0.9339(4) 0.042(2) Uani 1 2 d .
C74 C 0.5643(4) 0.1790(3) 0.9231(4) 0.0365(18) Uani 1 2 d .
C75 C 0.4849(3) 0.3706(3) 0.9190(3) 0.0267(15) Uani 1 2 d .
C76 C 0.4839(4) 0.3574(3) 0.9923(3) 0.0327(16) Uani 1 2 d .
C77 C 0.5034(4) 0.4002(3) 1.0521(4) 0.0321(16) Uani 1 2 d .
C78 C 0.5226(4) 0.4597(3) 1.0335(4) 0.0350(17) Uani 1 2 d .
C79 C 0.5234(4) 0.4734(3) 0.9611(3) 0.0308(16) Uani 1 2 d .
C80 C 0.5057(3) 0.4297(3) 0.8998(3) 0.0262(14) Uani 1 2 d .
C81 C 0.4776(3) 0.4084(3) 0.7610(3) 0.0258(14) Uani 1 2 d .
C82 C 0.4694(4) 0.4314(3) 0.6867(3) 0.0287(15) Uani 1 2 d .
C83 C 0.4408(4) 0.3957(3) 0.6210(4) 0.0321(16) Uani 1 2 d .
C84 C 0.4195(4) 0.3336(3) 0.6277(3) 0.0247(14) Uani 1 2 d .
C85 C 0.4243(3) 0.3109(3) 0.6994(3) 0.0259(14) Uani 1 2 d .
C86 C 0.4531(3) 0.3477(3) 0.7661(3) 0.0240(14) Uani 1 2 d .
C87 C 0.5447(4) 0.5040(3) 0.8175(4) 0.0371(18) Uani 1 2 d .
C88 C 0.4771(5) 0.3255(3) 1.1396(4) 0.045(2) Uani 1 2 d .
C89 C 0.5311(6) 0.2794(4) 1.1637(5) 0.068(3) Uani 1 2 d .
C90 C 0.5065(9) 0.2201(5) 1.1739(5) 0.099(4) Uani 1 2 d .
C91 C 0.4288(9) 0.2100(5) 1.1630(5) 0.095(4) Uani 1 2 d .
C92 C 0.3768(8) 0.2556(6) 1.1416(6) 0.099(4) Uani 1 2 d .
C93 C 0.3993(5) 0.3142(4) 1.1281(5) 0.064(3) Uani 1 2 d .
C94 C 0.5225(4) 0.4281(3) 1.1884(4) 0.0381(18) Uani 1 2 d .
C95 C 0.4686(5) 0.4465(3) 1.2226(4) 0.051(2) Uani 1 2 d .
C96 C 0.4906(7) 0.4859(4) 1.2862(5) 0.067(3) Uani 1 2 d .
C97 C 0.5651(7) 0.5099(4) 1.3109(5) 0.073(3) Uani 1 2 d .
C98 C 0.6184(6) 0.4931(5) 1.2755(5) 0.083(3) Uani 1 2 d .
C99 C 0.5975(5) 0.4520(4) 1.2156(4) 0.056(2) Uani 1 2 d .
C100 C 0.3697(4) 0.2348(3) 0.5692(3) 0.0269(15) Uani 1 2 d .
C101 C 0.2955(4) 0.2221(3) 0.5713(4) 0.0366(18) Uani 1 2 d .
C102 C 0.2744(5) 0.1623(4) 0.5775(4) 0.047(2) Uani 1 2 d .
C103 C 0.3267(5) 0.1153(4) 0.5833(4) 0.046(2) Uani 1 2 d .
C104 C 0.3998(5) 0.1277(3) 0.5821(4) 0.046(2) Uani 1 2 d .
C105 C 0.4223(4) 0.1884(3) 0.5739(4) 0.0354(18) Uani 1 2 d .
C106 C 0.3927(4) 0.3172(3) 0.4870(4) 0.0297(16) Uani 1 2 d .
C107 C 0.3234(4) 0.3170(3) 0.4275(4) 0.0308(17) Uani 1 2 d .
C108 C 0.3219(5) 0.3309(3) 0.3522(4) 0.042(2) Uani 1 2 d .
C109 C 0.3891(5) 0.3463(3) 0.3386(4) 0.048(2) Uani 1 2 d .
C110 C 0.4607(5) 0.3472(3) 0.3995(4) 0.043(2) Uani 1 2 d .
C111 C 0.4627(4) 0.3317(3) 0.4741(4) 0.0376(18) Uani 1 2 d .
C112 C 0.8455(4) -0.1360(3) 0.8409(3) 0.0266(15) Uani 1 2 d .
C113 C 0.7746(3) -0.1496(3) 0.8490(4) 0.0282(15) Uani 1 2 d .
C114 C 0.7096(4) -0.1122(3) 0.8187(4) 0.0333(17) Uani 1 2 d .
C115 C 0.7206(4) -0.0549(3) 0.7877(4) 0.0408(19) Uani 1 2 d .
C116 C 0.7925(4) -0.0405(3) 0.7809(4) 0.0388(19) Uani 1 2 d .
C117 C 0.8559(3) -0.0809(3) 0.8040(4) 0.0283(15) Uani 1 2 d .
C118 C 0.9944(3) -0.1000(3) 0.8201(3) 0.0261(15) Uani 1 2 d .
C119 C 1.0653(3) -0.0804(3) 0.8105(4) 0.0298(16) Uani 1 2 d .
C120 C 1.1323(4) -0.1140(3) 0.8363(4) 0.0343(17) Uani 1 2 d .
C121 C 1.1327(3) -0.1718(3) 0.8713(4) 0.0251(15) Uani 1 2 d .
C122 C 1.0645(4) -0.1913(3) 0.8845(4) 0.0325(17) Uani 1 2 d .
C123 C 0.9968(3) -0.1571(3) 0.8600(3) 0.0258(15) Uani 1 2 d .
C124 C 0.9261(4) -0.0135(3) 0.7414(5) 0.044(2) Uani 1 2 d .
C125 C 0.6215(4) -0.1919(3) 0.8377(4) 0.0364(18) Uani 1 2 d .
C126 C 0.6233(5) -0.2387(3) 0.7885(5) 0.051(2) Uani 1 2 d .
C127 C 0.6074(5) -0.2983(4) 0.8072(6) 0.061(3) Uani 1 2 d .
C128 C 0.5886(5) -0.3089(4) 0.8726(6) 0.060(3) Uani 1 2 d .
C129 C 0.5868(5) -0.2616(4) 0.9236(5) 0.059(3) Uani 1 2 d .
C130 C 0.6031(4) -0.2021(4) 0.9043(4) 0.0423(19) Uani 1 2 d .
C131 C 0.5708(4) -0.0890(3) 0.7978(4) 0.0329(17) Uani 1 2 d .
C132 C 0.5080(4) -0.1000(4) 0.7298(4) 0.045(2) Uani 1 2 d .
C133 C 0.4445(4) -0.0608(4) 0.7103(5) 0.048(2) Uani 1 2 d .
C134 C 0.4435(4) -0.0107(4) 0.7563(5) 0.052(2) Uani 1 2 d .
C135 C 0.5058(4) -0.0001(4) 0.8237(5) 0.047(2) Uani 1 2 d .
C136 C 0.5685(4) -0.0401(3) 0.8447(5) 0.043(2) Uani 1 2 d .
C137 C 1.1997(3) -0.2645(3) 0.9328(4) 0.0304(16) Uani 1 2 d .
C138 C 1.2144(4) -0.2646(4) 1.0122(4) 0.053(2) Uani 1 2 d .
C139 C 1.2125(6) -0.3217(7) 1.0491(7) 0.096(4) Uani 1 2 d .
C140 C 1.1966(6) -0.3744(7) 1.0082(12) 0.125(6) Uani 1 2 d .
C141 C 1.1817(6) -0.3730(4) 0.9305(10) 0.098(4) Uani 1 2 d .
C142 C 1.1830(5) -0.3181(4) 0.8913(6) 0.061(3) Uani 1 2 d .
C143 C 1.2690(4) -0.1903(3) 0.8784(4) 0.0290(15) Uani 1 2 d .
C144 C 1.3348(4) -0.1760(3) 0.9393(4) 0.0339(18) Uani 1 2 d .
C145 C 1.4052(4) -0.1634(3) 0.9248(4) 0.0392(18) Uani 1 2 d .
C146 C 1.4065(4) -0.1621(3) 0.8493(5) 0.044(2) Uani 1 2 d .
C147 C 1.3390(4) -0.1763(3) 0.7880(4) 0.041(2) Uani 1 2 d .
C148 C 1.2707(4) -0.1905(3) 0.8029(4) 0.0368(17) Uani 1 2 d .
C149 C 0.1298(6) 0.1357(5) 1.1093(7) 0.093(3) Uiso 1 2 d .
H1 H 0.8667 0.32801 0.24397 0.0390 Uiso 1 2 calc R
H2 H 0.82442 0.50529 0.17916 0.0370 Uiso 1 2 calc R
H3 H 0.83094 0.52941 0.30421 0.0359 Uiso 1 2 calc R
H4 H 0.8774 0.48307 0.57218 0.0338 Uiso 1 2 calc R
H5 H 0.91993 0.41983 0.6763 0.0367 Uiso 1 2 calc R
H6 H 0.92372 0.27779 0.53768 0.0346 Uiso 1 2 calc R
H7 H 0.85812 0.54292 0.47411 0.0447 Uiso 1 2 calc R
H8 H 0.80238 0.54136 0.38771 0.0448 Uiso 1 2 calc R
H9 H 0.77418 0.5145 0.45418 0.0448 Uiso 1 2 calc R
H10 H 0.71265 0.33251 0.11885 0.0590 Uiso 1 2 calc R
H11 H 0.68643 0.2293 0.09694 0.0726 Uiso 1 2 calc R
H12 H 0.76729 0.16964 0.05184 0.0679 Uiso 1 2 calc R
H13 H 0.87599 0.21137 0.03364 0.0772 Uiso 1 2 calc R
H14 H 0.90597 0.31612 0.06338 0.0725 Uiso 1 2 calc R
H15 H 0.95532 0.4246 0.08616 0.0481 Uiso 1 2 calc R
H16 H 0.97065 0.48592 -0.01375 0.0690 Uiso 1 2 calc R
H17 H 0.86327 0.53823 -0.09106 0.0705 Uiso 1 2 calc R
H18 H 0.7439 0.53059 -0.07323 0.0571 Uiso 1 2 calc R
H19 H 0.72935 0.46581 0.02541 0.0560 Uiso 1 2 calc R
H20 H 0.85879 0.20566 0.67325 0.0417 Uiso 1 2 calc R
H21 H 0.88031 0.10426 0.64974 0.0456 Uiso 1 2 calc R
H22 H 0.99977 0.07594 0.63695 0.0551 Uiso 1 2 calc R
H23 H 1.09378 0.14806 0.64573 0.0549 Uiso 1 2 calc R
H24 H 1.07165 0.25151 0.66754 0.0509 Uiso 1 2 calc R
H25 H 0.84064 0.34243 0.74119 0.0439 Uiso 1 2 calc R
H26 H 0.85604 0.36906 0.86964 0.0503 Uiso 1 2 calc R
H27 H 0.97641 0.36226 0.96223 0.0558 Uiso 1 2 calc R
H28 H 1.08321 0.32819 0.93074 0.0485 Uiso 1 2 calc R
H29 H 1.06949 0.30244 0.80294 0.0392 Uiso 1 2 calc R
H30 H 1.07126 0.18237 0.85988 0.0394 Uiso 1 2 calc R
H31 H 1.15224 0.01786 0.94877 0.0440 Uiso 1 2 calc R
H32 H 1.03505 -0.00577 0.96083 0.0352 Uiso 1 2 calc R
H33 H 0.76912 0.03332 0.93151 0.0390 Uiso 1 2 calc R
H34 H 0.65704 0.09094 0.89008 0.0413 Uiso 1 2 calc R
H35 H 0.7759 0.22789 0.83057 0.0324 Uiso 1 2 calc R
H36 H 0.94805 0.01563 1.03966 0.0523 Uiso 1 2 calc R
H37 H 0.8592 0.00482 0.99409 0.0523 Uiso 1 2 calc R
H38 H 0.92329 -0.02818 0.96729 0.0523 Uiso 1 2 calc R
H39 H 1.21291 0.22017 0.98229 0.0602 Uiso 1 2 calc R
H40 H 1.24665 0.31961 0.956 0.0668 Uiso 1 2 calc R
H41 H 1.2638 0.33798 0.83672 0.0806 Uiso 1 2 calc R
H42 H 1.25609 0.25995 0.7511 0.0764 Uiso 1 2 calc R
H43 H 1.22535 0.16244 0.77945 0.0552 Uiso 1 2 calc R
H44 H 1.22441 0.02495 0.82874 0.0441 Uiso 1 2 calc R
H45 H 1.33202 -0.04035 0.85876 0.0538 Uiso 1 2 calc R
H46 H 1.43375 -0.02501 0.97247 0.0525 Uiso 1 2 calc R
H47 H 1.4291 0.05179 1.05714 0.0558 Uiso 1 2 calc R
H48 H 1.32249 0.11894 1.02544 0.0504 Uiso 1 2 calc R
H49 H 0.60908 0.25258 0.69945 0.0464 Uiso 1 2 calc R
H50 H 0.63023 0.35423 0.66817 0.0658 Uiso 1 2 calc R
H51 H 0.67413 0.42551 0.76643 0.0712 Uiso 1 2 calc R
H52 H 0.70101 0.39708 0.8925 0.0589 Uiso 1 2 calc R
H53 H 0.67836 0.2979 0.9238 0.0501 Uiso 1 2 calc R
H54 H 0.50565 0.17364 0.73547 0.0354 Uiso 1 2 calc R
H55 H 0.38894 0.1467 0.75479 0.0406 Uiso 1 2 calc R
H56 H 0.38212 0.14029 0.87892 0.0473 Uiso 1 2 calc R
H57 H 0.49085 0.15616 0.98393 0.0524 Uiso 1 2 calc R
H58 H 0.60818 0.1875 0.96566 0.0426 Uiso 1 2 calc R
H59 H 0.46964 0.31798 1.00235 0.0377 Uiso 1 2 calc R
H60 H 0.53542 0.48995 1.07173 0.0413 Uiso 1 2 calc R
H61 H 0.53562 0.51335 0.95096 0.0375 Uiso 1 2 calc R
H62 H 0.48334 0.47186 0.68143 0.0347 Uiso 1 2 calc R
H63 H 0.43572 0.41216 0.57239 0.0391 Uiso 1 2 calc R
H64 H 0.40887 0.27077 0.7042 0.0318 Uiso 1 2 calc R
H65 H 0.59809 0.50469 0.85098 0.0457 Uiso 1 2 calc R
H66 H 0.5431 0.50858 0.76443 0.0455 Uiso 1 2 calc R
H67 H 0.51649 0.53715 0.83101 0.0456 Uiso 1 2 calc R
H68 H 0.58385 0.28766 1.17278 0.0747 Uiso 1 2 calc R
H69 H 0.54227 0.18797 1.18761 0.1007 Uiso 1 2 calc R
H70 H 0.41209 0.17094 1.1714 0.1011 Uiso 1 2 calc R
H71 H 0.32438 0.24812 1.13518 0.1217 Uiso 1 2 calc R
H72 H 0.36279 0.3456 1.11174 0.0783 Uiso 1 2 calc R
H73 H 0.41733 0.43228 1.20334 0.0638 Uiso 1 2 calc R
H74 H 0.45536 0.49601 1.312 0.0895 Uiso 1 2 calc R
H75 H 0.57931 0.538 1.35159 0.0864 Uiso 1 2 calc R
H76 H 0.66854 0.50979 1.29227 0.0968 Uiso 1 2 calc R
H77 H 0.6345 0.43941 1.19317 0.0641 Uiso 1 2 calc R
H78 H 0.26031 0.25388 0.56899 0.0454 Uiso 1 2 calc R
H79 H 0.224 0.15383 0.57768 0.0563 Uiso 1 2 calc R
H80 H 0.31149 0.07495 0.58774 0.0547 Uiso 1 2 calc R
H81 H 0.43527 0.09572 0.58686 0.0534 Uiso 1 2 calc R
H82 H 0.47206 0.1969 0.57185 0.0423 Uiso 1 2 calc R
H83 H 0.27722 0.30731 0.43699 0.0363 Uiso 1 2 calc R
H84 H 0.27476 0.32994 0.31155 0.0481 Uiso 1 2 calc R
H85 H 0.3877 0.35613 0.28831 0.0598 Uiso 1 2 calc R
H86 H 0.50651 0.35826 0.39005 0.0549 Uiso 1 2 calc R
H87 H 0.5098 0.33117 0.51482 0.0461 Uiso 1 2 calc R
H88 H 0.76999 -0.18504 0.87576 0.0340 Uiso 1 2 calc R
H89 H 0.6799 -0.0266 0.77223 0.0485 Uiso 1 2 calc R
H90 H 0.79894 -0.00274 0.75978 0.0486 Uiso 1 2 calc R
H91 H 1.06607 -0.04329 0.78526 0.0380 Uiso 1 2 calc R
H92 H 1.17796 -0.09829 0.83049 0.0430 Uiso 1 2 calc R
H93 H 1.06476 -0.22818 0.91038 0.0390 Uiso 1 2 calc R
H94 H 0.93876 -0.02663 0.6965 0.0561 Uiso 1 2 calc R
H95 H 0.87529 0.00536 0.72519 0.0561 Uiso 1 2 calc R
H96 H 0.96434 0.01575 0.77021 0.0560 Uiso 1 2 calc R
H97 H 0.63476 -0.23082 0.74306 0.0609 Uiso 1 2 calc R
H98 H 0.60956 -0.33084 0.77466 0.0702 Uiso 1 2 calc R
H99 H 0.57621 -0.34873 0.88312 0.0710 Uiso 1 2 calc R
H100 H 0.57599 -0.26982 0.96928 0.0717 Uiso 1 2 calc R
H101 H 0.60074 -0.16924 0.93622 0.0506 Uiso 1 2 calc R
H102 H 0.50929 -0.13341 0.69829 0.0555 Uiso 1 2 calc R
H103 H 0.40204 -0.06831 0.66595 0.0552 Uiso 1 2 calc R
H104 H 0.40125 0.01627 0.74209 0.0676 Uiso 1 2 calc R
H105 H 0.50475 0.03364 0.85477 0.0598 Uiso 1 2 calc R
H106 H 0.60986 -0.03311 0.89011 0.0538 Uiso 1 2 calc R
H107 H 1.22484 -0.22848 1.04106 0.0648 Uiso 1 2 calc R
H108 H 1.22324 -0.32317 1.10264 0.1162 Uiso 1 2 calc R
H109 H 1.1953 -0.41152 1.03312 0.1603 Uiso 1 2 calc R
H110 H 1.17036 -0.40943 0.90225 0.1256 Uiso 1 2 calc R
H111 H 1.17303 -0.31798 0.83776 0.0797 Uiso 1 2 calc R
H112 H 1.33296 -0.17443 0.9898 0.0406 Uiso 1 2 calc R
H113 H 1.45076 -0.15576 0.96587 0.0453 Uiso 1 2 calc R
H114 H 1.45239 -0.15227 0.8392 0.0548 Uiso 1 2 calc R
H115 H 1.3398 -0.1756 0.73713 0.0507 Uiso 1 2 calc R
H116 H 1.22593 -0.20056 0.76203 0.0425 Uiso 1 2 calc R
H117 H 0.12415 0.1187 1.15663 0.1111 Uiso 1 2 calc R
H118 H 0.12242 0.10311 1.07115 0.1113 Uiso 1 2 calc R

loop_
_atom_site_aniso_label
_atom_site_aniso_U_11
_atom_site_aniso_U_22
_atom_site_aniso_U_33
_atom_site_aniso_U_12
_atom_site_aniso_U_13
_atom_site_aniso_U_23
Sb1 0.0317(2) 0.0389(2) 0.0535(3) 0.0021(2) 0.01585(19) 0.0058(3)
Sb2 0.0479(4) 0.0613(3) 0.0755(4) 0.0061(3) 0.0288(3) 0.0150(3)
Sb3 0.0483(3) 0.03232(19) 0.0350(2) 0.0015(2) 0.01121(19) -0.0028(2)
Sb4 0.0335(2) 0.0389(2) 0.0347(2) -0.0027(2) 0.01064(16) -0.0011(2)
S1 0.0445(9) 0.0229(7) 0.0287(8) 0.0014(6) 0.0150(7) -0.0011(6)
S2 0.0273(8) 0.0301(8) 0.0514(10) 0.0031(6) 0.0175(7) 0.0127(7)
S3 0.0437(9) 0.0255(7) 0.0245(7) -0.0024(7) 0.0118(7) -0.0020(6)
S4 0.0319(9) 0.0478(10) 0.0751(13) 0.0146(8) 0.0295(9) 0.0389(10)
F1 0.038(2) 0.047(2) 0.071(3) 0.008(2) 0.014(2) 0.011(2)
F2 0.067(3) 0.058(3) 0.088(4) -0.001(2) 0.048(3) 0.018(3)
F3 0.046(3) 0.056(3) 0.070(3) -0.004(2) 0.001(2) 0.015(2)
F4 0.052(2) 0.0435(19) 0.073(3) -0.005(3) 0.030(2) 0.014(3)
F5 0.081(4) 0.061(3) 0.108(4) -0.022(3) 0.065(3) -0.022(3)
F6 0.055(3) 0.042(3) 0.085(4) 0.005(2) -0.004(3) -0.002(2)
F7 0.094(7) 0.38(2) 0.362(19) 0.026(10) -0.033(9) -0.244(17)
F8 0.52(3) 0.32(2) 0.43(3) 0.00(2) 0.42(3) 0.113(18)
F9 0.231(10) 0.161(8) 0.173(8) 0.143(8) 0.065(8) 0.030(7)
F10 0.094(9) 0.32(2) 0.65(4) -0.030(10) 0.030(15) -0.18(2)
F11 0.55(3) 0.161(10) 0.234(13) 0.067(13) 0.302(17) 0.023(9)
F12 0.360(19) 0.093(5) 0.199(9) 0.074(8) 0.128(11) 0.033(7)
F13 0.070(4) 0.074(4) 0.063(3) 0.000(3) -0.008(3) -0.023(3)
F14 0.111(5) 0.160(7) 0.069(4) -0.020(5) 0.052(4) -0.017(4)
F15 0.153(6) 0.038(2) 0.080(4) 0.022(3) 0.019(4) -0.008(3)
F16 0.192(6) 0.042(2) 0.055(3) -0.009(5) -0.007(3) -0.008(3)
F17 0.066(3) 0.062(3) 0.070(3) -0.006(3) 0.005(3) -0.008(3)
F18 0.091(4) 0.138(6) 0.073(4) 0.031(4) 0.048(3) 0.030(4)
F19 0.066(4) 0.236(9) 0.054(3) -0.017(5) -0.000(3) -0.051(4)
F20 0.095(5) 0.063(3) 0.137(6) 0.017(3) 0.058(4) 0.030(4)
F21 0.059(3) 0.065(3) 0.097(4) -0.012(2) 0.042(3) -0.011(3)
F22 0.078(4) 0.133(5) 0.051(3) 0.010(4) 0.006(3) -0.012(3)
F23 0.132(6) 0.028(2) 0.224(8) 0.006(3) 0.125(6) 0.013(4)
F24 0.065(3) 0.080(4) 0.075(3) -0.009(3) 0.040(3) 0.003(3)
N1 0.027(3) 0.029(3) 0.020(2) 0.003(2) 0.007(2) 0.0015(19)
N2 0.079(4) 0.032(3) 0.024(3) -0.015(3) 0.025(3) -0.007(2)
N3 0.040(3) 0.020(2) 0.023(2) 0.003(2) 0.012(2) -0.000(2)
N4 0.025(2) 0.019(2) 0.027(2) 0.0009(19) 0.005(2) 0.0044(19)
N5 0.021(2) 0.034(3) 0.051(3) 0.003(2) 0.019(2) 0.009(2)
N6 0.025(2) 0.033(3) 0.034(3) -0.000(2) 0.010(2) 0.002(2)
N7 0.026(2) 0.023(2) 0.027(2) -0.0005(19) 0.009(2) -0.001(2)
N8 0.059(4) 0.041(3) 0.023(3) -0.009(3) 0.014(3) -0.002(2)
N9 0.031(3) 0.027(3) 0.019(2) -0.001(2) 0.005(2) -0.001(2)
N10 0.027(3) 0.031(3) 0.037(3) 0.003(2) 0.017(2) 0.007(2)
N11 0.031(3) 0.027(3) 0.058(4) 0.008(2) 0.019(3) 0.009(2)
N12 0.020(2) 0.025(3) 0.045(3) 0.002(2) 0.012(2) 0.008(2)
C1 0.025(3) 0.021(3) 0.027(3) -0.006(2) 0.010(2) -0.004(2)
C2 0.043(3) 0.026(3) 0.029(3) -0.001(3) 0.016(3) -0.004(2)
C3 0.032(3) 0.030(3) 0.030(3) -0.004(2) 0.013(3) -0.004(2)
C4 0.034(3) 0.032(3) 0.026(3) 0.006(2) 0.009(3) 0.002(2)
C5 0.034(3) 0.023(3) 0.033(3) 0.007(2) 0.012(3) 0.001(2)
C6 0.024(3) 0.029(3) 0.019(3) -0.002(2) 0.008(2) -0.003(2)
C7 0.027(3) 0.018(2) 0.022(3) -0.002(2) 0.008(2) -0.000(2)
C8 0.033(3) 0.024(3) 0.028(3) -0.002(2) 0.008(3) 0.002(2)
C9 0.033(3) 0.034(3) 0.025(3) -0.003(3) 0.008(3) -0.007(2)
C10 0.033(3) 0.032(3) 0.025(3) -0.004(3) 0.012(3) -0.002(3)
C11 0.035(3) 0.020(3) 0.032(3) -0.006(2) 0.013(3) -0.005(2)
C12 0.026(3) 0.030(3) 0.024(3) -0.003(2) 0.011(2) -0.002(2)
C13 0.044(4) 0.032(3) 0.035(3) 0.014(3) 0.022(3) 0.002(3)
C14 0.087(6) 0.043(4) 0.021(3) -0.013(4) 0.016(4) -0.001(3)
C15 0.077(5) 0.040(4) 0.031(3) -0.021(4) 0.017(4) -0.004(3)
C16 0.099(7) 0.044(4) 0.039(4) -0.019(4) 0.012(4) -0.004(3)
C17 0.109(7) 0.028(4) 0.032(4) -0.019(4) 0.011(4) -0.000(3)
C18 0.098(7) 0.043(4) 0.051(5) -0.003(5) 0.032(5) -0.017(4)
C19 0.104(7) 0.031(4) 0.047(4) -0.018(4) 0.036(5) -0.006(3)
C20 0.051(4) 0.028(3) 0.020(3) -0.004(3) 0.015(3) -0.003(2)
C21 0.042(4) 0.033(3) 0.045(4) -0.000(3) 0.011(3) -0.001(3)
C22 0.079(6) 0.031(3) 0.062(5) -0.011(4) 0.047(5) -0.008(3)
C23 0.115(7) 0.027(3) 0.035(4) -0.011(4) 0.038(5) -0.002(3)
C24 0.068(5) 0.038(4) 0.037(4) -0.001(4) -0.003(4) 0.002(3)
C25 0.047(4) 0.038(4) 0.055(4) -0.007(3) 0.014(4) -0.009(3)
C26 0.032(3) 0.033(3) 0.026(3) -0.005(3) 0.009(3) -0.002(3)
C27 0.034(3) 0.028(3) 0.042(4) 0.001(3) 0.013(3) 0.011(3)
C28 0.051(4) 0.023(3) 0.039(4) -0.001(3) 0.010(3) 0.005(3)
C29 0.066(5) 0.026(3) 0.046(4) 0.008(3) 0.024(4) 0.004(3)
C30 0.048(4) 0.038(4) 0.051(4) 0.009(3) 0.021(4) -0.005(3)
C31 0.037(4) 0.037(4) 0.052(4) 0.002(3) 0.019(3) -0.006(3)
C32 0.037(3) 0.021(3) 0.031(3) 0.004(2) 0.016(3) 0.006(2)
C33 0.037(4) 0.038(3) 0.035(4) 0.005(3) 0.014(3) 0.002(3)
C34 0.040(4) 0.043(4) 0.043(4) 0.005(3) 0.018(3) -0.006(3)
C35 0.067(5) 0.043(4) 0.029(4) 0.007(4) 0.020(4) 0.002(3)
C36 0.047(4) 0.039(4) 0.035(4) -0.002(3) 0.011(3) -0.001(3)
C37 0.037(4) 0.037(3) 0.024(3) 0.001(3) 0.012(3) 0.002(3)
C38 0.029(3) 0.032(3) 0.032(3) 0.003(3) 0.014(3) 0.005(3)
C39 0.030(3) 0.035(3) 0.034(3) -0.002(3) 0.016(3) 0.008(3)
C40 0.023(3) 0.027(3) 0.037(3) -0.002(2) 0.019(3) 0.001(2)
C41 0.036(4) 0.032(3) 0.042(4) 0.005(3) 0.016(3) 0.006(3)
C42 0.023(3) 0.028(3) 0.037(3) 0.004(2) 0.006(3) 0.008(3)
C43 0.027(3) 0.029(3) 0.029(3) 0.002(2) 0.014(3) 0.004(3)
C44 0.020(3) 0.030(3) 0.031(3) 0.003(2) 0.006(3) 0.002(3)
C45 0.027(3) 0.032(3) 0.038(3) -0.003(3) 0.010(3) 0.006(3)
C46 0.030(3) 0.031(3) 0.043(4) -0.007(3) 0.013(3) 0.003(3)
C47 0.026(3) 0.027(3) 0.034(3) 0.002(2) 0.006(3) 0.002(3)
C48 0.030(3) 0.024(3) 0.027(3) 0.003(2) 0.012(3) 0.002(2)
C49 0.030(3) 0.033(3) 0.021(3) -0.003(3) 0.011(3) 0.004(3)
C50 0.034(4) 0.048(4) 0.049(4) 0.008(3) 0.020(3) 0.025(3)
C51 0.018(3) 0.033(3) 0.041(4) 0.003(2) 0.005(3) 0.010(3)
C52 0.056(5) 0.043(4) 0.052(4) -0.006(4) 0.018(4) 0.002(4)
C53 0.052(5) 0.044(5) 0.070(5) -0.003(4) 0.009(4) 0.003(4)
C54 0.045(5) 0.065(6) 0.092(7) 0.007(4) 0.023(5) 0.049(6)
C55 0.044(4) 0.069(6) 0.078(6) 0.011(4) 0.031(4) 0.031(5)
C56 0.042(4) 0.055(5) 0.041(4) 0.011(3) 0.013(3) 0.016(4)
C57 0.027(3) 0.036(3) 0.048(4) 0.006(3) 0.019(3) 0.009(3)
C58 0.028(3) 0.035(3) 0.047(4) -0.002(3) 0.010(3) 0.003(3)
C59 0.034(4) 0.048(4) 0.053(4) 0.006(3) 0.023(3) 0.001(3)
C60 0.035(4) 0.037(4) 0.059(5) 0.007(3) 0.020(3) 0.014(3)
C61 0.045(4) 0.052(5) 0.043(4) 0.001(3) 0.007(4) 0.008(4)
C62 0.035(4) 0.054(4) 0.037(4) 0.005(3) 0.007(3) 0.004(3)
C63 0.023(3) 0.037(3) 0.042(4) 0.004(3) 0.013(3) 0.006(3)
C64 0.033(3) 0.044(4) 0.040(4) 0.013(3) 0.015(3) 0.002(3)
C65 0.037(4) 0.070(5) 0.058(5) 0.013(4) 0.028(4) 0.030(4)
C66 0.048(4) 0.034(4) 0.096(6) 0.005(3) 0.037(5) 0.020(4)
C67 0.036(4) 0.040(4) 0.071(5) -0.003(3) 0.018(4) -0.002(4)
C68 0.040(4) 0.041(4) 0.045(4) -0.004(3) 0.014(3) 0.002(3)
C69 0.022(3) 0.030(3) 0.039(4) -0.002(2) 0.006(3) 0.004(3)
C70 0.030(3) 0.026(3) 0.033(3) -0.002(2) 0.009(3) 0.006(2)
C71 0.023(3) 0.028(3) 0.050(4) -0.001(3) 0.003(3) -0.003(3)
C72 0.027(3) 0.036(4) 0.054(4) 0.006(3) 0.017(3) 0.012(3)
C73 0.035(4) 0.052(4) 0.044(4) -0.004(3) 0.018(3) 0.012(3)
C74 0.031(3) 0.042(4) 0.034(4) 0.000(3) 0.007(3) 0.008(3)
C75 0.028(3) 0.029(3) 0.020(3) 0.008(2) 0.005(2) 0.007(2)
C76 0.038(3) 0.032(3) 0.024(3) -0.007(3) 0.004(3) -0.001(2)
C77 0.041(4) 0.028(3) 0.029(3) 0.001(3) 0.013(3) 0.002(3)
C78 0.034(3) 0.042(4) 0.028(3) -0.003(3) 0.008(3) -0.010(3)
C79 0.032(3) 0.032(3) 0.030(3) 0.002(2) 0.012(3) 0.003(2)
C80 0.029(3) 0.031(3) 0.018(3) 0.003(2) 0.008(2) -0.001(2)
C81 0.024(3) 0.028(3) 0.024(3) 0.002(2) 0.006(2) -0.000(2)
C82 0.037(3) 0.031(3) 0.019(3) -0.001(3) 0.010(3) -0.001(2)
C83 0.040(4) 0.026(3) 0.031(3) 0.003(3) 0.014(3) -0.001(3)
C84 0.027(3) 0.024(3) 0.023(3) 0.003(2) 0.008(2) -0.004(2)
C85 0.026(3) 0.022(3) 0.031(3) 0.000(2) 0.012(3) 0.001(2)
C86 0.020(3) 0.020(3) 0.030(3) 0.000(2) 0.005(2) -0.007(2)
C87 0.045(4) 0.031(3) 0.037(4) -0.012(3) 0.017(3) -0.011(3)
C88 0.070(5) 0.036(4) 0.029(3) -0.013(3) 0.014(3) 0.001(3)
C89 0.076(6) 0.048(5) 0.062(5) 0.003(4) -0.003(5) 0.019(4)
C90 0.148(12) 0.059(6) 0.045(5) -0.012(7) -0.032(6) 0.019(5)
C91 0.144(12) 0.074(7) 0.035(5) -0.059(8) -0.014(6) 0.015(5)
C92 0.121(10) 0.115(9) 0.069(7) -0.086(8) 0.039(7) -0.035(7)
C93 0.066(6) 0.067(5) 0.063(5) -0.019(5) 0.026(5) -0.020(4)
C94 0.061(4) 0.035(3) 0.022(3) -0.000(3) 0.018(3) -0.002(3)
C95 0.082(6) 0.042(4) 0.035(4) 0.003(4) 0.029(4) 0.006(3)
C96 0.123(9) 0.041(4) 0.059(5) 0.025(5) 0.062(6) 0.018(4)
C97 0.132(9) 0.049(5) 0.035(4) -0.014(6) 0.021(5) -0.004(4)
C98 0.074(7) 0.122(9) 0.046(5) -0.037(6) 0.010(5) -0.032(5)
C99 0.058(5) 0.072(5) 0.030(4) -0.007(4) 0.002(3) -0.011(4)
C100 0.041(3) 0.020(3) 0.021(3) -0.006(2) 0.012(3) -0.005(2)
C101 0.031(3) 0.036(4) 0.046(4) 0.001(3) 0.018(3) -0.004(3)
C102 0.037(4) 0.058(5) 0.045(4) -0.014(4) 0.011(3) 0.000(4)
C103 0.055(5) 0.038(4) 0.044(4) -0.017(4) 0.016(4) 0.003(3)
C104 0.059(5) 0.025(3) 0.050(4) 0.010(3) 0.010(4) -0.004(3)
C105 0.030(3) 0.041(4) 0.035(4) -0.008(3) 0.010(3) -0.014(3)
C106 0.038(3) 0.025(3) 0.028(3) 0.001(2) 0.013(3) -0.004(2)
C107 0.037(4) 0.025(3) 0.029(3) -0.002(3) 0.008(3) -0.004(2)
C108 0.058(5) 0.045(4) 0.017(3) -0.006(3) 0.003(3) -0.001(3)
C109 0.074(6) 0.041(4) 0.035(4) -0.017(4) 0.026(4) -0.007(3)
C110 0.063(5) 0.038(4) 0.036(4) -0.007(3) 0.028(4) -0.004(3)
C111 0.050(4) 0.035(3) 0.031(3) -0.012(3) 0.017(3) -0.010(3)
C112 0.032(3) 0.026(3) 0.023(3) -0.002(2) 0.012(3) -0.003(2)
C113 0.027(3) 0.025(3) 0.033(3) 0.003(2) 0.010(3) 0.008(3)
C114 0.035(3) 0.033(3) 0.036(3) 0.003(3) 0.017(3) 0.002(3)
C115 0.033(3) 0.032(3) 0.057(4) 0.008(3) 0.013(3) 0.009(3)
C116 0.041(4) 0.034(4) 0.047(4) 0.002(3) 0.021(3) 0.013(3)
C117 0.023(3) 0.021(3) 0.039(3) -0.002(2) 0.009(3) 0.002(3)
C118 0.028(3) 0.028(3) 0.023(3) -0.000(2) 0.009(3) 0.003(2)
C119 0.029(3) 0.019(3) 0.048(4) -0.003(2) 0.020(3) 0.006(3)
C120 0.027(3) 0.031(3) 0.050(4) -0.002(3) 0.019(3) 0.003(3)
C121 0.021(3) 0.028(3) 0.029(3) 0.001(2) 0.012(3) 0.001(2)
C122 0.026(3) 0.038(4) 0.034(3) -0.002(3) 0.010(3) 0.006(3)
C123 0.027(3) 0.026(3) 0.025(3) 0.002(2) 0.009(2) 0.004(2)
C124 0.035(4) 0.044(4) 0.061(5) 0.004(3) 0.027(4) 0.023(4)
C125 0.022(3) 0.042(4) 0.048(4) 0.007(3) 0.015(3) 0.018(3)
C126 0.068(5) 0.037(4) 0.048(4) -0.004(4) 0.019(4) 0.008(3)
C127 0.059(5) 0.035(4) 0.082(6) -0.002(4) 0.012(5) 0.001(4)
C128 0.051(5) 0.043(4) 0.084(6) -0.010(4) 0.016(5) 0.007(4)
C129 0.048(5) 0.061(5) 0.070(6) 0.012(4) 0.023(4) 0.039(5)
C130 0.034(4) 0.049(4) 0.044(4) 0.006(3) 0.012(3) 0.011(3)
C131 0.027(3) 0.032(3) 0.045(4) 0.005(2) 0.020(3) 0.010(3)
C132 0.040(4) 0.052(4) 0.047(4) 0.006(3) 0.019(3) 0.010(3)
C133 0.031(4) 0.062(5) 0.045(4) 0.007(3) 0.005(3) 0.021(4)
C134 0.041(4) 0.056(5) 0.072(6) 0.017(4) 0.036(4) 0.029(4)
C135 0.044(4) 0.040(4) 0.066(5) 0.010(3) 0.028(4) 0.005(4)
C136 0.034(4) 0.041(4) 0.060(5) 0.002(3) 0.021(4) 0.005(3)
C137 0.021(3) 0.031(3) 0.044(4) 0.004(2) 0.016(3) 0.007(3)
C138 0.028(3) 0.089(6) 0.044(4) 0.003(4) 0.014(3) 0.019(4)
C139 0.043(5) 0.133(11) 0.115(9) 0.024(6) 0.030(6) 0.095(9)
C140 0.049(6) 0.104(10) 0.248(18) 0.041(6) 0.083(9) 0.133(12)
C141 0.071(7) 0.025(4) 0.218(15) 0.002(4) 0.073(9) 0.023(7)
C142 0.053(5) 0.044(4) 0.102(7) -0.009(4) 0.050(5) -0.016(4)
C143 0.027(3) 0.022(3) 0.038(3) 0.003(2) 0.011(3) 0.007(3)
C144 0.031(3) 0.031(4) 0.040(4) 0.004(3) 0.012(3) 0.004(3)
C145 0.027(3) 0.037(4) 0.050(4) -0.007(3) 0.007(3) 0.010(3)
C146 0.028(3) 0.040(4) 0.069(5) 0.005(3) 0.024(4) 0.019(3)
C147 0.037(4) 0.052(4) 0.038(4) -0.002(3) 0.019(3) 0.010(3)
C148 0.025(3) 0.049(4) 0.032(3) 0.001(3) 0.003(3) 0.007(3)

loop_
_atom_type_symbol
_atom_type_description
_atom_type_scat_dispersion_real
_atom_type_scat_dispersion_imag
_atom_type_scat_source
H H 0.0000 0.0000
;
International Tables for Crystallography
(Vol. C, Table 6.1.1.4)
;
N N 0.0061 0.0033
;
International Tables for Crystallography
(Vol. C, Tables 4.2.6.8 and 6.1.1.4)
;
S S 0.1246 0.1234
;
International Tables for Crystallography
(Vol. C, Tables 4.2.6.8 and 6.1.1.4)
;
Sb Sb -0.5866 1.5461
;
International Tables for Crystallography
(Vol. C, Tables 4.2.6.8 and 6.1.1.4)
;
C C 0.0033 0.0016
;
International Tables for Crystallography
(Vol. C, Tables 4.2.6.8 and 6.1.1.4)
;
F F 0.0171 0.0103
;
International Tables for Crystallography
(Vol. C, Tables 4.2.6.8 and 6.1.1.4)
;
Cl Cl 0.1484 0.1585
;
International Tables for Crystallography
(Vol. C, Tables 4.2.6.8 and 6.1.1.4)
;

loop_
_geom_angle_atom_site_label_1
_geom_angle_atom_site_label_2
_geom_angle_atom_site_label_3
_geom_angle
_geom_angle_publ_flag
F1 Sb1 F2 90.9(2) yes
F1 Sb1 F3 89.2(2) yes
F1 Sb1 F4 180.0(2) yes
F1 Sb1 F5 91.9(3) yes
F1 Sb1 F6 88.9(2) yes
F2 Sb1 F3 90.1(2) yes
F2 Sb1 F4 89.1(3) yes
F2 Sb1 F5 177.2(2) yes
F2 Sb1 F6 90.0(2) yes
F3 Sb1 F4 90.8(2) yes
F3 Sb1 F5 89.8(2) yes
F3 Sb1 F6 178.0(2) yes
F4 Sb1 F5 88.1(3) yes
F4 Sb1 F6 91.1(2) yes
F5 Sb1 F6 90.1(2) yes
F7 Sb2 F8 94.4(9) yes
F7 Sb2 F9 93.9(6) yes
F7 Sb2 F10 172.0(11) yes
F7 Sb2 F11 92.9(8) yes
F7 Sb2 F12 93.4(7) yes
F8 Sb2 F9 89.1(8) yes
F8 Sb2 F10 79.6(12) yes
F8 Sb2 F11 172.5(9) yes
F8 Sb2 F12 97.6(9) yes
F9 Sb2 F10 91.2(7) yes
F9 Sb2 F11 92.0(6) yes
F9 Sb2 F12 169.6(5) yes
F10 Sb2 F11 93.0(11) yes
F10 Sb2 F12 82.3(7) yes
F11 Sb2 F12 80.3(7) yes
F13 Sb3 F14 91.4(3) yes
F13 Sb3 F15 89.8(3) yes
F13 Sb3 F16 90.0(3) yes
F13 Sb3 F17 178.5(3) yes
F13 Sb3 F18 88.7(3) yes
F14 Sb3 F15 87.1(4) yes
F14 Sb3 F16 90.7(4) yes
F14 Sb3 F17 90.2(3) yes
F14 Sb3 F18 178.2(3) yes
F15 Sb3 F16 177.7(4) yes
F15 Sb3 F17 90.2(3) yes
F15 Sb3 F18 91.1(4) yes
F16 Sb3 F17 90.1(3) yes
F16 Sb3 F18 91.1(4) yes
F17 Sb3 F18 89.8(3) yes
F19 Sb4 F20 87.8(4) yes
F19 Sb4 F21 90.1(3) yes
F19 Sb4 F22 174.7(4) yes
F19 Sb4 F23 94.5(4) yes
F19 Sb4 F24 89.9(3) yes
F20 Sb4 F21 89.2(3) yes
F20 Sb4 F22 87.0(3) yes
F20 Sb4 F23 177.6(4) yes
F20 Sb4 F24 90.8(3) yes
F21 Sb4 F22 89.1(3) yes
F21 Sb4 F23 90.0(3) yes
F21 Sb4 F24 180.0(2) yes
F22 Sb4 F23 90.7(3) yes
F22 Sb4 F24 90.9(3) yes
F23 Sb4 F24 90.0(3) yes
C1 S1 C12 102.2(3) yes
C38 S2 C49 102.4(3) yes
C75 S3 C86 103.2(3) yes
C112 S4 C123 103.7(3) yes
C6 N1 C7 123.9(5) yes
C6 N1 C13 117.8(5) yes
C7 N1 C13 118.3(5) yes
C3 N2 C14 119.3(6) yes
C3 N2 C20 122.2(5) yes
C14 N2 C20 118.5(5) yes
C10 N3 C26 120.1(5) yes
C10 N3 C32 123.2(5) yes
C26 N3 C32 116.7(5) yes
C43 N4 C44 123.8(5) yes
C43 N4 C50 118.4(5) yes
C44 N4 C50 117.7(5) yes
C40 N5 C51 120.8(5) yes
C40 N5 C57 122.8(6) yes
C51 N5 C57 116.2(5) yes
C47 N6 C63 117.4(5) yes
C47 N6 C69 123.0(6) yes
C63 N6 C69 118.6(5) yes
C80 N7 C81 123.6(5) yes
C80 N7 C87 118.4(5) yes
C81 N7 C87 117.9(5) yes
C77 N8 C88 118.4(5) yes
C77 N8 C94 123.6(6) yes
C88 N8 C94 118.0(6) yes
C84 N9 C100 120.6(5) yes
C84 N9 C106 122.6(5) yes
C100 N9 C106 116.8(5) yes
C117 N10 C118 125.1(5) yes
C117 N10 C124 117.2(5) yes
C118 N10 C124 117.7(6) yes
C114 N11 C125 121.4(5) yes
C114 N11 C131 121.9(6) yes
C125 N11 C131 116.6(5) yes
C121 N12 C137 121.1(5) yes
C121 N12 C143 121.9(5) yes
C137 N12 C143 117.0(5) yes
S1 C1 C2 113.8(4) yes
S1 C1 C6 124.6(5) yes
C2 C1 C6 121.5(5) yes
C1 C2 C3 121.2(6) yes
N2 C3 C2 119.9(5) yes
N2 C3 C4 122.2(5) yes
C2 C3 C4 118.0(6) yes
C3 C4 C5 119.6(6) yes
C4 C5 C6 122.7(6) yes
N1 C6 C1 121.9(5) yes
N1 C6 C5 121.3(5) yes
C1 C6 C5 116.8(5) yes
N1 C7 C8 120.8(5) yes
N1 C7 C12 122.0(5) yes
C8 C7 C12 117.2(5) yes
C7 C8 C9 120.7(5) yes
C8 C9 C10 123.3(6) yes
N3 C10 C9 123.6(6) yes
N3 C10 C11 120.4(6) yes
C9 C10 C11 115.9(6) yes
C10 C11 C12 121.4(6) yes
S1 C12 C7 123.9(4) yes
S1 C12 C11 114.7(5) yes
C7 C12 C11 121.4(6) yes
N2 C14 C15 118.6(8) yes
N2 C14 C19 121.6(8) yes
C15 C14 C19 119.8(7) yes
C14 C15 C16 120.9(8) yes
C15 C16 C17 119.5(9) yes
C16 C17 C18 120.5(8) yes
C17 C18 C19 119.6(9) yes
C14 C19 C18 119.6(9) yes
N2 C20 C21 119.5(6) yes
N2 C20 C25 119.1(7) yes
C21 C20 C25 121.3(7) yes
C20 C21 C22 121.7(6) yes
C21 C22 C23 116.8(9) yes
C22 C23 C24 122.6(8) yes
C23 C24 C25 119.3(7) yes
C20 C25 C24 118.2(8) yes
N3 C26 C27 120.1(6) yes
N3 C26 C31 119.8(6) yes
C27 C26 C31 120.1(6) yes
C26 C27 C28 121.0(7) yes
C27 C28 C29 118.9(7) yes
C28 C29 C30 120.4(7) yes
C29 C30 C31 121.0(8) yes
C26 C31 C30 118.5(7) yes
N3 C32 C33 122.1(5) yes
N3 C32 C37 118.5(6) yes
C33 C32 C37 119.4(6) yes
C32 C33 C34 120.3(6) yes
C33 C34 C35 119.7(7) yes
C34 C35 C36 121.0(7) yes
C35 C36 C37 119.6(6) yes
C32 C37 C36 119.9(7) yes
S2 C38 C39 115.0(5) yes
S2 C38 C43 122.8(5) yes
C39 C38 C43 121.9(6) yes
C38 C39 C40 121.0(6) yes
N5 C40 C39 121.5(6) yes
N5 C40 C41 121.4(5) yes
C39 C40 C41 117.0(6) yes
C40 C41 C42 121.9(6) yes
C41 C42 C43 122.1(6) yes
N4 C43 C38 123.0(5) yes
N4 C43 C42 121.0(6) yes
C38 C43 C42 116.0(6) yes
N4 C44 C45 120.0(5) yes
N4 C44 C49 123.8(6) yes
C45 C44 C49 116.1(5) yes
C44 C45 C46 120.9(6) yes
C45 C46 C47 121.0(7) yes
N6 C47 C46 120.7(6) yes
N6 C47 C48 121.3(6) yes
C46 C47 C48 118.0(6) yes
C47 C48 C49 120.4(6) yes
S2 C49 C44 121.7(5) yes
S2 C49 C48 114.7(5) yes
C44 C49 C48 123.3(6) yes
N5 C51 C52 120.1(7) yes
N5 C51 C56 119.2(6) yes
C52 C51 C56 120.6(7) yes
C51 C52 C53 120.6(8) yes
C52 C53 C54 117.5(8) yes
C53 C54 C55 121.5(10) yes
C54 C55 C56 120.1(10) yes
C51 C56 C55 119.8(8) yes
N5 C57 C58 120.9(5) yes
N5 C57 C62 119.6(6) yes
C58 C57 C62 119.5(6) yes
C57 C58 C59 121.4(6) yes
C58 C59 C60 118.6(7) yes
C59 C60 C61 121.6(7) yes
C60 C61 C62 119.5(6) yes
C57 C62 C61 119.3(7) yes
N6 C63 C64 121.4(6) yes
N6 C63 C68 117.6(6) yes
C64 C63 C68 121.0(7) yes
C63 C64 C65 119.4(6) yes
C64 C65 C66 119.0(8) yes
C65 C66 C67 120.6(8) yes
C66 C67 C68 120.8(7) yes
C63 C68 C67 119.0(7) yes
N6 C69 C70 119.3(7) yes
N6 C69 C74 120.1(5) yes
C70 C69 C74 120.6(7) yes
C69 C70 C71 119.5(7) yes
C70 C71 C72 120.3(6) yes
C71 C72 C73 120.6(7) yes
C72 C73 C74 119.9(7) yes
C69 C74 C73 119.1(6) yes
S3 C75 C76 116.5(5) yes
S3 C75 C80 122.2(5) yes
C76 C75 C80 121.3(5) yes
C75 C76 C77 122.8(6) yes
N8 C77 C76 122.1(6) yes
N8 C77 C78 121.3(6) yes
C76 C77 C78 116.6(6) yes
C77 C78 C79 121.1(6) yes
C78 C79 C80 123.1(6) yes
N7 C80 C75 123.4(5) yes
N7 C80 C79 121.5(5) yes
C75 C80 C79 115.1(5) yes
N7 C81 C82 120.8(5) yes
N7 C81 C86 121.8(5) yes
C82 C81 C86 117.4(5) yes
C81 C82 C83 121.9(6) yes
C82 C83 C84 119.9(6) yes
N9 C84 C83 120.4(6) yes
N9 C84 C85 120.3(5) yes
C83 C84 C85 119.3(5) yes
C84 C85 C86 120.5(5) yes
S3 C86 C81 123.9(4) yes
S3 C86 C85 115.1(4) yes
C81 C86 C85 121.0(6) yes
N8 C88 C89 120.5(8) yes
N8 C88 C93 119.2(7) yes
C89 C88 C93 120.3(8) yes
C88 C89 C90 119.6(10) yes
C89 C90 C91 119.0(11) yes
C90 C91 C92 120.9(12) yes
C91 C92 C93 121.1(13) yes
C88 C93 C92 118.9(9) yes
N8 C94 C95 120.2(7) yes
N8 C94 C99 120.9(7) yes
C95 C94 C99 118.9(6) yes
C94 C95 C96 120.2(9) yes
C95 C96 C97 119.4(11) yes
C96 C97 C98 120.6(8) yes
C97 C98 C99 119.5(9) yes
C94 C99 C98 121.3(9) yes
N9 C100 C101 120.9(6) yes
N9 C100 C105 118.4(6) yes
C101 C100 C105 120.7(6) yes
C100 C101 C102 119.3(7) yes
C101 C102 C103 120.8(8) yes
C102 C103 C104 120.0(7) yes
C103 C104 C105 120.4(7) yes
C100 C105 C104 118.8(7) yes
N9 C106 C107 119.0(6) yes
N9 C106 C111 119.7(5) yes
C107 C106 C111 121.1(6) yes
C106 C107 C108 120.0(7) yes
C107 C108 C109 119.9(6) yes
C108 C109 C110 120.6(7) yes
C109 C110 C111 119.6(8) yes
C106 C111 C110 118.7(6) yes
S4 C112 C113 116.0(5) yes
S4 C112 C117 123.5(5) yes
C113 C112 C117 120.4(5) yes
C112 C113 C114 122.2(6) yes
N11 C114 C113 121.4(6) yes
N11 C114 C115 120.9(6) yes
C113 C114 C115 117.7(6) yes
C114 C115 C116 119.7(6) yes
C115 C116 C117 122.4(7) yes
N10 C117 C112 122.0(5) yes
N10 C117 C116 121.0(6) yes
C112 C117 C116 117.0(6) yes
N10 C118 C119 122.2(5) yes
N10 C118 C123 121.4(6) yes
C119 C118 C123 116.4(5) yes
C118 C119 C120 122.4(6) yes
C119 C120 C121 120.6(6) yes
N12 C121 C120 121.4(6) yes
N12 C121 C122 120.3(6) yes
C120 C121 C122 118.2(6) yes
C121 C122 C123 121.5(6) yes
S4 C123 C118 123.6(5) yes
S4 C123 C122 115.6(5) yes
C118 C123 C122 120.7(6) yes
N11 C125 C126 120.2(7) yes
N11 C125 C130 118.4(7) yes
C126 C125 C130 121.4(7) yes
C125 C126 C127 119.1(9) yes
C126 C127 C128 120.0(9) yes
C127 C128 C129 121.6(9) yes
C128 C129 C130 117.8(9) yes
C125 C130 C129 120.1(8) yes
N11 C131 C132 119.6(6) yes
N11 C131 C136 120.2(5) yes
C132 C131 C136 120.1(6) yes
C131 C132 C133 119.3(7) yes
C132 C133 C134 120.4(6) yes
C133 C134 C135 120.0(7) yes
C134 C135 C136 119.9(8) yes
C131 C136 C135 120.3(6) yes
N12 C137 C138 119.0(6) yes
N12 C137 C142 120.4(7) yes
C138 C137 C142 120.5(8) yes
C137 C138 C139 118.1(9) yes
C138 C139 C140 121.3(13) yes
C139 C140 C141 119.6(14) yes
C140 C141 C142 121.5(11) yes
C137 C142 C141 119.0(10) yes
N12 C143 C144 119.2(6) yes
N12 C143 C148 120.1(5) yes
C144 C143 C148 120.7(7) yes
C143 C144 C145 119.6(7) yes
C144 C145 C146 119.8(6) yes
C145 C146 C147 119.8(7) yes
C146 C147 C148 120.0(7) yes
C143 C148 C147 120.1(6) yes
Cl1 C149 Cl2 114.8(7) yes
C1 C2 H1 119.449 no
C3 C2 H1 119.397 no
C3 C4 H2 120.156 no
C5 C4 H2 120.229 no
C4 C5 H3 118.280 no
C6 C5 H3 119.036 no
C7 C8 H4 119.582 no
C9 C8 H4 119.750 no
C8 C9 H5 118.181 no
C10 C9 H5 118.534 no
C10 C11 H6 119.094 no
C12 C11 H6 119.524 no
N1 C13 H7 109.954 no
N1 C13 H8 109.029 no
N1 C13 H9 109.529 no
H7 C13 H8 109.438 no
H7 C13 H9 109.442 no
H8 C13 H9 109.435 no
C14 C15 H10 119.553 no
C16 C15 H10 119.534 no
C15 C16 H11 120.199 no
C17 C16 H11 120.349 no
C16 C17 H12 119.800 no
C18 C17 H12 119.732 no
C17 C18 H13 120.274 no
C19 C18 H13 120.170 no
C14 C19 H14 120.141 no
C18 C19 H14 120.281 no
C20 C21 H15 119.258 no
C22 C21 H15 119.034 no
C21 C22 H16 121.528 no
C23 C22 H16 121.661 no
C22 C23 H17 118.377 no
C24 C23 H17 118.977 no
C23 C24 H18 120.203 no
C25 C24 H18 120.475 no
C20 C25 H19 120.998 no
C24 C25 H19 120.820 no
C26 C27 H20 119.316 no
C28 C27 H20 119.641 no
C27 C28 H21 120.334 no
C29 C28 H21 120.759 no
C28 C29 H22 119.380 no
C30 C29 H22 120.258 no
C29 C30 H23 119.142 no
C31 C30 H23 119.865 no
C26 C31 H24 120.868 no
C30 C31 H24 120.589 no
C32 C33 H25 119.865 no
C34 C33 H25 119.829 no
C33 C34 H26 120.266 no
C35 C34 H26 120.018 no
C34 C35 H27 119.625 no
C36 C35 H27 119.326 no
C35 C36 H28 120.139 no
C37 C36 H28 120.213 no
C32 C37 H29 120.304 no
C36 C37 H29 119.775 no
C38 C39 H30 119.698 no
C40 C39 H30 119.319 no
C40 C41 H31 118.988 no
C42 C41 H31 119.122 no
C41 C42 H32 118.905 no
C43 C42 H32 119.026 no
C44 C45 H33 119.617 no
C46 C45 H33 119.444 no
C45 C46 H34 119.747 no
C47 C46 H34 119.243 no
C47 C48 H35 119.786 no
C49 C48 H35 119.798 no
N4 C50 H36 109.120 no
N4 C50 H37 109.549 no
N4 C50 H38 109.840 no
H36 C50 H37 109.431 no
H36 C50 H38 109.439 no
H37 C50 H38 109.446 no
C51 C52 H39 119.684 no
C53 C52 H39 119.708 no
C52 C53 H40 121.022 no
C54 C53 H40 121.518 no
C53 C54 H41 119.042 no
C55 C54 H41 119.504 no
C54 C55 H42 119.928 no
C56 C55 H42 119.956 no
C51 C56 H43 120.054 no
C55 C56 H43 120.154 no
C57 C58 H44 119.197 no
C59 C58 H44 119.356 no
C58 C59 H45 120.946 no
C60 C59 H45 120.495 no
C59 C60 H46 119.501 no
C61 C60 H46 118.856 no
C60 C61 H47 120.585 no
C62 C61 H47 119.891 no
C57 C62 H48 120.527 no
C61 C62 H48 120.195 no
C63 C64 H49 120.448 no
C65 C64 H49 120.159 no
C64 C65 H50 120.503 no
C66 C65 H50 120.456 no
C65 C66 H51 119.515 no
C67 C66 H51 119.836 no
C66 C67 H52 119.809 no
C68 C67 H52 119.359 no
C63 C68 H53 120.448 no
C67 C68 H53 120.579 no
C69 C70 H54 119.987 no
C71 C70 H54 120.536 no
C70 C71 H55 119.917 no
C72 C71 H55 119.738 no
C71 C72 H56 120.041 no
C73 C72 H56 119.382 no
C72 C73 H57 120.154 no
C74 C73 H57 119.919 no
C69 C74 H58 120.378 no
C73 C74 H58 120.556 no
C75 C76 H59 118.481 no
C77 C76 H59 118.711 no
C77 C78 H60 119.411 no
C79 C78 H60 119.505 no
C78 C79 H61 118.467 no
C80 C79 H61 118.468 no
C81 C82 H62 119.221 no
C83 C82 H62 118.911 no
C82 C83 H63 119.988 no
C84 C83 H63 120.137 no
C84 C85 H64 119.957 no
C86 C85 H64 119.554 no
N7 C87 H65 109.017 no
N7 C87 H66 109.631 no
N7 C87 H67 109.852 no
H65 C87 H66 109.450 no
H65 C87 H67 109.435 no
H66 C87 H67 109.441 no
C88 C89 H68 119.895 no
C90 C89 H68 120.465 no
C89 C90 H69 120.423 no
C91 C90 H69 120.550 no
C90 C91 H70 119.672 no
C92 C91 H70 119.457 no
C91 C92 H71 119.774 no
C93 C92 H71 119.124 no
C88 C93 H72 120.138 no
C92 C93 H72 120.915 no
C94 C95 H73 119.824 no
C96 C95 H73 120.016 no
C95 C96 H74 120.417 no
C97 C96 H74 120.186 no
C96 C97 H75 119.785 no
C98 C97 H75 119.619 no
C97 C98 H76 119.984 no
C99 C98 H76 120.471 no
C94 C99 H77 119.453 no
C98 C99 H77 119.277 no
C100 C101 H78 120.303 no
C102 C101 H78 120.365 no
C101 C102 H79 119.114 no
C103 C102 H79 120.090 no
C102 C103 H80 119.662 no
C104 C103 H80 120.348 no
C103 C104 H81 119.700 no
C105 C104 H81 119.912 no
C100 C105 H82 120.715 no
C104 C105 H82 120.503 no
C106 C107 H83 120.100 no
C108 C107 H83 119.912 no
C107 C108 H84 119.823 no
C109 C108 H84 120.268 no
C108 C109 H85 119.631 no
C110 C109 H85 119.779 no
C109 C110 H86 120.317 no
C111 C110 H86 120.058 no
C106 C111 H87 120.590 no
C110 C111 H87 120.661 no
C112 C113 H88 118.796 no
C114 C113 H88 119.012 no
C114 C115 H89 120.378 no
C116 C115 H89 119.914 no
C115 C116 H90 118.891 no
C117 C116 H90 118.748 no
C118 C119 H91 118.740 no
C120 C119 H91 118.878 no
C119 C120 H92 119.144 no
C121 C120 H92 120.208 no
C121 C122 H93 119.266 no
C123 C122 H93 119.207 no
N10 C124 H94 109.505 no
N10 C124 H95 109.533 no
N10 C124 H96 109.468 no
H94 C124 H95 109.442 no
H94 C124 H96 109.445 no
H95 C124 H96 109.433 no
C125 C126 H97 120.174 no
C127 C126 H97 120.744 no
C126 C127 H98 119.899 no
C128 C127 H98 120.078 no
C127 C128 H99 118.880 no
C129 C128 H99 119.519 no
C128 C129 H100 120.627 no
C130 C129 H100 121.574 no
C125 C130 H101 119.919 no
C129 C130 H101 119.987 no
C131 C132 H102 120.141 no
C133 C132 H102 120.608 no
C132 C133 H103 119.798 no
C134 C133 H103 119.773 no
C133 C134 H104 120.064 no
C135 C134 H104 119.909 no
C134 C135 H105 119.786 no
C136 C135 H105 120.356 no
C131 C136 H106 120.037 no
C135 C136 H106 119.641 no
C137 C138 H107 121.521 no
C139 C138 H107 120.410 no
C138 C139 H108 119.751 no
C140 C139 H108 118.915 no
C139 C140 H109 120.458 no
C141 C140 H109 119.957 no
C140 C141 H110 119.589 no
C142 C141 H110 118.936 no
C137 C142 H111 120.557 no
C141 C142 H111 120.424 no
C143 C144 H112 120.403 no
C145 C144 H112 120.038 no
C144 C145 H113 120.324 no
C146 C145 H113 119.876 no
C145 C146 H114 120.220 no
C147 C146 H114 119.968 no
C146 C147 H115 119.899 no
C148 C147 H115 120.123 no
C143 C148 H116 120.139 no
C147 C148 H116 119.767 no
Cl1 C149 H117 111.319 no
Cl1 C149 H118 111.382 no
Cl2 C149 H117 104.669 no
Cl2 C149 H118 105.164 no
H117 C149 H118 109.070 no

loop_
_geom_bond_atom_site_label_1
_geom_bond_atom_site_label_2
_geom_bond_distance
_geom_bond_publ_flag
Sb1 F1 1.872(4) yes
Sb1 F2 1.863(6) yes
Sb1 F3 1.864(4) yes
Sb1 F4 1.872(4) yes
Sb1 F5 1.874(7) yes
Sb1 F6 1.863(4) yes
Sb2 F7 1.699(12) yes
Sb2 F8 1.67(3) yes
Sb2 F9 1.786(10) yes
Sb2 F10 1.753(15) yes
Sb2 F11 1.757(19) yes
Sb2 F12 1.793(10) yes
Sb3 F13 1.872(5) yes
Sb3 F14 1.843(8) yes
Sb3 F15 1.832(4) yes
Sb3 F16 1.839(4) yes
Sb3 F17 1.867(5) yes
Sb3 F18 1.845(8) yes
Sb4 F19 1.827(5) yes
Sb4 F20 1.850(5) yes
Sb4 F21 1.863(6) yes
Sb4 F22 1.820(5) yes
Sb4 F23 1.834(4) yes
Sb4 F24 1.849(6) yes
Cl1 C149 1.737(12) yes
Cl2 C149 1.649(12) yes
S1 C1 1.716(6) yes
S1 C12 1.729(6) yes
S2 C38 1.736(6) yes
S2 C49 1.754(7) yes
S3 C75 1.719(6) yes
S3 C86 1.719(6) yes
S4 C112 1.704(6) yes
S4 C123 1.705(7) yes
N1 C6 1.400(8) yes
N1 C7 1.399(7) yes
N1 C13 1.466(8) yes
N2 C3 1.384(8) yes
N2 C14 1.437(9) yes
N2 C20 1.451(9) yes
N3 C10 1.351(8) yes
N3 C26 1.431(8) yes
N3 C32 1.417(8) yes
N4 C43 1.374(9) yes
N4 C44 1.391(7) yes
N4 C50 1.486(9) yes
N5 C40 1.363(8) yes
N5 C51 1.474(9) yes
N5 C57 1.411(8) yes
N6 C47 1.366(8) yes
N6 C63 1.459(9) yes
N6 C69 1.420(9) yes
N7 C80 1.385(8) yes
N7 C81 1.396(7) yes
N7 C87 1.472(8) yes
N8 C77 1.383(9) yes
N8 C88 1.440(9) yes
N8 C94 1.410(8) yes
N9 C84 1.371(7) yes
N9 C100 1.435(8) yes
N9 C106 1.445(8) yes
N10 C117 1.392(9) yes
N10 C118 1.379(7) yes
N10 C124 1.473(10) yes
N11 C114 1.380(9) yes
N11 C125 1.430(9) yes
N11 C131 1.436(8) yes
N12 C121 1.370(7) yes
N12 C137 1.419(8) yes
N12 C143 1.441(9) yes
C1 C2 1.380(9) yes
C1 C6 1.396(8) yes
C2 C3 1.407(8) yes
C3 C4 1.405(9) yes
C4 C5 1.388(9) yes
C5 C6 1.400(8) yes
C7 C8 1.399(8) yes
C7 C12 1.405(8) yes
C8 C9 1.362(8) yes
C9 C10 1.396(9) yes
C10 C11 1.409(9) yes
C11 C12 1.377(8) yes
C14 C15 1.375(13) yes
C14 C19 1.334(14) yes
C15 C16 1.376(11) yes
C16 C17 1.362(14) yes
C17 C18 1.352(15) yes
C18 C19 1.428(11) yes
C20 C21 1.350(11) yes
C20 C25 1.368(9) yes
C21 C22 1.402(11) yes
C22 C23 1.365(11) yes
C23 C24 1.369(15) yes
C24 C25 1.412(11) yes
C26 C27 1.386(10) yes
C26 C31 1.378(11) yes
C27 C28 1.374(10) yes
C28 C29 1.395(12) yes
C29 C30 1.358(11) yes
C30 C31 1.405(11) yes
C32 C33 1.382(11) yes
C32 C37 1.393(8) yes
C33 C34 1.401(10) yes
C34 C35 1.358(9) yes
C35 C36 1.382(12) yes
C36 C37 1.393(10) yes
C38 C39 1.400(10) yes
C38 C43 1.400(9) yes
C39 C40 1.379(8) yes
C40 C41 1.416(9) yes
C41 C42 1.354(10) yes
C42 C43 1.408(8) yes
C44 C45 1.422(9) yes
C44 C49 1.391(9) yes
C45 C46 1.373(9) yes
C46 C47 1.410(9) yes
C47 C48 1.391(10) yes
C48 C49 1.363(8) yes
C51 C52 1.348(11) yes
C51 C56 1.373(11) yes
C52 C53 1.398(12) yes
C53 C54 1.383(15) yes
C54 C55 1.354(15) yes
C55 C56 1.361(13) yes
C57 C58 1.368(10) yes
C57 C62 1.395(8) yes
C58 C59 1.391(10) yes
C59 C60 1.373(9) yes
C60 C61 1.369(12) yes
C61 C62 1.405(11) yes
C63 C64 1.343(10) yes
C63 C68 1.384(10) yes
C64 C65 1.406(11) yes
C65 C66 1.374(12) yes
C66 C67 1.343(13) yes
C67 C68 1.372(11) yes
C69 C70 1.377(8) yes
C69 C74 1.376(11) yes
C70 C71 1.385(10) yes
C71 C72 1.375(11) yes
C72 C73 1.355(9) yes
C73 C74 1.413(11) yes
C75 C76 1.368(9) yes
C75 C80 1.415(9) yes
C76 C77 1.388(9) yes
C77 C78 1.410(9) yes
C78 C79 1.352(9) yes
C79 C80 1.420(8) yes
C81 C82 1.400(8) yes
C81 C86 1.406(8) yes
C82 C83 1.377(8) yes
C83 C84 1.419(9) yes
C84 C85 1.370(9) yes
C85 C86 1.404(8) yes
C88 C89 1.369(12) yes
C88 C93 1.374(13) yes
C89 C90 1.396(15) yes
C90 C91 1.37(2) yes
C91 C92 1.336(18) yes
C92 C93 1.383(17) yes
C94 C95 1.374(13) yes
C94 C99 1.385(11) yes
C95 C96 1.390(11) yes
C96 C97 1.377(16) yes
C97 C98 1.369(17) yes
C98 C99 1.364(12) yes
C100 C101 1.381(10) yes
C100 C105 1.371(10) yes
C101 C102 1.371(11) yes
C102 C103 1.373(12) yes
C103 C104 1.355(13) yes
C104 C105 1.405(10) yes
C106 C107 1.364(8) yes
C106 C111 1.395(11) yes
C107 C108 1.392(10) yes
C108 C109 1.356(13) yes
C109 C110 1.405(10) yes
C110 C111 1.384(10) yes
C112 C113 1.367(9) yes
C112 C117 1.416(9) yes
C113 C114 1.389(8) yes
C114 C115 1.409(10) yes
C115 C116 1.380(11) yes
C116 C117 1.394(9) yes
C118 C119 1.413(9) yes
C118 C123 1.433(9) yes
C119 C120 1.360(8) yes
C120 C121 1.409(9) yes
C121 C122 1.394(10) yes
C122 C123 1.376(9) yes
C125 C126 1.363(11) yes
C125 C130 1.373(11) yes
C126 C127 1.393(12) yes
C127 C128 1.357(16) yes
C128 C129 1.392(14) yes
C129 C130 1.398(12) yes
C131 C132 1.402(8) yes
C131 C136 1.371(11) yes
C132 C133 1.381(11) yes
C133 C134 1.377(12) yes
C134 C135 1.388(10) yes
C135 C136 1.380(10) yes
C137 C138 1.379(10) yes
C137 C142 1.369(10) yes
C138 C139 1.416(17) yes
C139 C140 1.34(2) yes
C140 C141 1.35(3) yes
C141 C142 1.396(15) yes
C143 C144 1.372(8) yes
C143 C148 1.381(10) yes
C144 C145 1.405(11) yes
C145 C146 1.381(12) yes
C146 C147 1.394(9) yes
C147 C148 1.380(11) yes
C2 H1 0.930 no
C4 H2 0.930 no
C5 H3 0.930 no
C8 H4 0.930 no
C9 H5 0.930 no
C11 H6 0.930 no
C13 H7 0.960 no
C13 H8 0.960 no
C13 H9 0.960 no
C15 H10 0.930 no
C16 H11 0.930 no
C17 H12 0.930 no
C18 H13 0.930 no
C19 H14 0.930 no
C21 H15 0.930 no
C22 H16 0.930 no
C23 H17 0.930 no
C24 H18 0.930 no
C25 H19 0.930 no
C27 H20 0.930 no
C28 H21 0.930 no
C29 H22 0.930 no
C30 H23 0.930 no
C31 H24 0.930 no
C33 H25 0.930 no
C34 H26 0.930 no
C35 H27 0.930 no
C36 H28 0.930 no
C37 H29 0.930 no
C39 H30 0.930 no
C41 H31 0.930 no
C42 H32 0.930 no
C45 H33 0.930 no
C46 H34 0.930 no
C48 H35 0.930 no
C50 H36 0.960 no
C50 H37 0.960 no
C50 H38 0.960 no
C52 H39 0.930 no
C53 H40 0.930 no
C54 H41 0.930 no
C55 H42 0.930 no
C56 H43 0.930 no
C58 H44 0.930 no
C59 H45 0.930 no
C60 H46 0.930 no
C61 H47 0.930 no
C62 H48 0.930 no
C64 H49 0.930 no
C65 H50 0.930 no
C66 H51 0.930 no
C67 H52 0.930 no
C68 H53 0.930 no
C70 H54 0.930 no
C71 H55 0.930 no
C72 H56 0.930 no
C73 H57 0.930 no
C74 H58 0.930 no
C76 H59 0.930 no
C78 H60 0.930 no
C79 H61 0.930 no
C82 H62 0.930 no
C83 H63 0.930 no
C85 H64 0.930 no
C87 H65 0.960 no
C87 H66 0.960 no
C87 H67 0.960 no
C89 H68 0.930 no
C90 H69 0.930 no
C91 H70 0.930 no
C92 H71 0.930 no
C93 H72 0.930 no
C95 H73 0.930 no
C96 H74 0.930 no
C97 H75 0.930 no
C98 H76 0.930 no
C99 H77 0.930 no
C101 H78 0.930 no
C102 H79 0.930 no
C103 H80 0.930 no
C104 H81 0.930 no
C105 H82 0.930 no
C107 H83 0.930 no
C108 H84 0.930 no
C109 H85 0.930 no
C110 H86 0.930 no
C111 H87 0.930 no
C113 H88 0.930 no
C115 H89 0.930 no
C116 H90 0.930 no
C119 H91 0.930 no
C120 H92 0.930 no
C122 H93 0.930 no
C124 H94 0.960 no
C124 H95 0.960 no
C124 H96 0.960 no
C126 H97 0.930 no
C127 H98 0.930 no
C128 H99 0.930 no
C129 H100 0.930 no
C130 H101 0.930 no
C132 H102 0.930 no
C133 H103 0.930 no
C134 H104 0.930 no
C135 H105 0.930 no
C136 H106 0.930 no
C138 H107 0.930 no
C139 H108 0.930 no
C140 H109 0.930 no
C141 H110 0.930 no
C142 H111 0.930 no
C144 H112 0.930 no
C145 H113 0.930 no
C146 H114 0.930 no
C147 H115 0.930 no
C148 H116 0.930 no
C149 H117 0.970 no
C149 H118 0.970 no

loop_
_geom_contact_atom_site_label_1
_geom_contact_atom_site_label_2
_geom_contact_distance
_geom_contact_publ_flag
_geom_contact_site_symmetry_2
S1 N1 3.120(5) no .
S2 N4 3.105(5) no .
S3 N7 3.108(5) no .
S4 N10 3.105(6) no .
C1 C4 2.781(8) no .
C1 C7 2.927(8) no .
C2 C5 2.752(9) no .
C2 C14 2.823(9) no .
C2 C15 3.127(8) no .
C3 C6 2.839(9) no .
C3 C15 3.020(9) no .
C3 C19 3.476(10) no .
C3 C21 3.321(11) no .
C3 C25 3.311(9) no .
C4 C20 2.943(9) no .
C4 C25 3.421(10) no .
C5 C13 2.830(10) no .
C6 C12 2.933(8) no .
C7 C10 2.843(8) no .
C8 C11 2.763(8) no .
C8 C13 2.822(8) no .
C9 C12 2.737(9) no .
C9 C32 2.902(8) no .
C9 C33 3.224(10) no .
C10 C27 3.334(10) no .
C10 C31 3.187(10) no .
C10 C33 3.132(10) no .
C10 C37 3.475(8) no .
C11 C26 2.782(9) no .
C11 C27 3.539(9) no .
C11 C31 3.270(9) no .
C14 C17 2.753(10) no .
C14 C21 3.266(11) no .
C14 C25 3.294(10) no .
C15 C18 2.724(14) no .
C15 C20 3.524(10) no .
C16 C19 2.748(15) no .
C19 C20 3.066(9) no .
C19 C21 3.358(10) no .
C20 C23 2.729(10) no .
C21 C24 2.738(10) no .
C22 C25 2.798(13) no .
C26 C29 2.763(10) no .
C26 C33 3.475(10) no .
C26 C37 3.025(9) no .
C27 C30 2.745(11) no .
C27 C32 3.175(9) no .
C28 C31 2.786(10) no .
C31 C32 3.346(11) no .
C31 C37 3.467(10) no .
C32 C35 2.771(10) no .
C33 C36 2.766(9) no .
C34 C37 2.772(11) no .
C38 C41 2.744(9) no .
C38 C44 2.921(9) no .
C39 C42 2.759(9) no .
C39 C51 2.846(9) no .
C39 C52 3.250(10) no .
C40 C43 2.850(9) no .
C40 C52 3.158(10) no .
C40 C56 3.453(11) no .
C40 C58 3.176(10) no .
C40 C62 3.422(8) no .
C41 C57 2.868(10) no .
C41 C58 3.307(11) no .
C42 C50 2.824(11) no .
C43 C49 2.938(8) no .
C44 C47 2.831(8) no .
C45 C48 2.771(9) no .
C45 C50 2.819(9) no .
C46 C49 2.743(10) no .
C46 C69 2.861(9) no .
C46 C74 3.204(11) no .
C47 C64 3.291(9) no .
C47 C68 3.179(10) no .
C47 C70 3.448(9) no .
C47 C74 3.138(11) no .
C48 C63 2.765(9) no .
C48 C64 3.417(8) no .
C48 C68 3.309(10) no .
C51 C54 2.723(12) no .
C51 C58 3.446(9) no .
C51 C62 3.087(9) no .
C52 C55 2.735(14) no .
C52 C57 3.374(10) no .
C52 C62 3.562(11) no .
C53 C56 2.758(12) no .
C56 C57 3.134(10) no .
C57 C60 2.761(10) no .
C58 C61 2.756(9) no .
C59 C62 2.782(11) no .
C63 C66 2.732(10) no .
C63 C70 3.202(9) no .
C63 C74 3.393(11) no .
C64 C67 2.742(10) no .
C64 C69 3.343(10) no .
C64 C70 3.594(10) no .
C65 C68 2.747(12) no .
C68 C69 3.245(10) no .
C69 C72 2.757(10) no .
C70 C73 2.764(11) no .
C71 C74 2.759(8) no .
C75 C78 2.763(9) no .
C75 C81 2.949(9) no .
C76 C79 2.731(9) no .
C76 C88 2.806(10) no .
C76 C89 3.405(11) no .
C76 C93 3.426(13) no .
C77 C80 2.855(9) no .
C77 C89 3.257(10) no .
C77 C93 3.257(12) no .
C77 C95 3.502(11) no .
C77 C99 3.117(9) no .
C78 C94 2.897(10) no .
C78 C99 3.149(9) no .
C79 C87 2.838(10) no .
C80 C86 2.914(8) no .
C81 C84 2.823(8) no .
C82 C85 2.775(9) no .
C82 C87 2.811(8) no .
C83 C86 2.776(9) no .
C83 C106 2.869(9) no .
C83 C111 3.146(10) no .
C84 C101 3.236(9) no .
C84 C105 3.312(9) no .
C84 C107 3.507(8) no .
C84 C111 3.131(10) no .
C85 C100 2.793(8) no .
C85 C101 3.326(8) no .
C85 C105 3.500(9) no .
C88 C91 2.739(14) no .
C88 C95 3.062(10) no .
C88 C99 3.502(11) no .
C89 C92 2.734(18) no .
C89 C94 3.275(11) no .
C90 C93 2.754(15) no .
C93 C94 3.273(11) no .
C93 C95 3.378(11) no .
C94 C97 2.758(10) no .
C95 C98 2.757(13) no .
C96 C99 2.742(15) no .
C100 C103 2.750(10) no .
C100 C107 3.022(8) no .
C100 C111 3.483(10) no .
C101 C104 2.752(11) no .
C101 C106 3.384(10) no .
C101 C107 3.493(10) no .
C102 C105 2.752(11) no .
C105 C106 3.176(9) no .
C106 C109 2.750(11) no .
C107 C110 2.765(12) no .
C108 C111 2.780(9) no .
C112 C115 2.779(9) no .
C112 C118 2.941(9) no .
C113 C116 2.743(10) no .
C113 C125 2.859(9) no .
C113 C126 3.241(10) no .
C114 C117 2.825(10) no .
C114 C126 3.123(10) no .
C114 C130 3.445(11) no .
C114 C132 3.483(9) no .
C114 C136 3.155(11) no .
C115 C131 2.868(10) no .
C115 C136 3.251(12) no .
C116 C124 2.792(12) no .
C117 C123 2.931(8) no .
C118 C121 2.836(8) no .
C119 C122 2.764(9) no .
C119 C124 2.824(9) no .
C120 C123 2.781(10) no .
C120 C143 2.868(9) no .
C120 C148 3.220(10) no .
C121 C138 3.219(10) no .
C121 C142 3.297(10) no .
C121 C144 3.457(9) no .
C121 C148 3.150(10) no .
C122 C137 2.808(9) no .
C122 C138 3.347(9) no .
C122 C142 3.469(11) no .
C125 C128 2.735(12) no .
C125 C132 3.073(10) no .
C125 C136 3.452(10) no .
C126 C129 2.783(14) no .
C126 C131 3.413(10) no .
C127 C130 2.755(12) no .
C130 C131 3.068(10) no .
C131 C134 2.764(10) no .
C132 C135 2.771(12) no .
C133 C136 2.764(9) no .
C137 C140 2.765(18) no .
C137 C144 3.080(9) no .
C137 C148 3.429(10) no .
C138 C141 2.747(14) no .
C138 C143 3.324(11) no .
C138 C144 3.473(12) no .
C139 C142 2.742(17) no .
C142 C143 3.230(10) no .
C143 C146 2.769(11) no .
C144 C147 2.773(11) no .
C145 C148 2.770(8) no .
Cl1 C38 3.453(7) no 1_455
Cl2 C92 3.507(15) no .
Cl2 C114 3.579(8) no 2_455
Cl2 C115 3.560(9) no 2_455
Cl2 C116 3.573(8) no 2_455
S1 C142 3.580(10) no 2_454
S1 C143 3.487(6) no 2_454
S1 C144 3.473(7) no 2_454
S1 C145 3.516(7) no 2_454
S1 C148 3.588(7) no 2_454
S2 C27 3.567(8) no .
S2 C32 3.587(7) no .
S2 C33 3.600(7) no .
S2 C37 3.590(7) no .
S3 C69 3.423(7) no .
S3 C70 3.476(7) no .
S3 C71 3.551(7) no .
S3 C72 3.594(7) no .
S3 C73 3.573(8) no .
S3 C74 3.471(7) no .
S4 C105 3.591(8) no 2_555
S4 C106 3.550(7) no 2_555
S4 C107 3.531(7) no 2_555
S4 C108 3.474(8) no 2_555
S4 C109 3.470(8) no 2_555
S4 C110 3.507(7) no 2_555
S4 C111 3.536(7) no 2_555
F1 C4 3.102(7) no 2_565
F1 C25 3.230(11) no 2_565
F1 C78 3.074(7) no 2_564
F1 C79 3.446(7) no 2_564
F1 C98 3.473(12) no 2_564
F1 C99 3.130(11) no 2_564
F2 N9 3.413(7) no 1_655
F2 C24 3.281(10) no 2_565
F2 C25 3.481(9) no 2_565
F2 C84 3.419(8) no 1_655
F2 C107 3.466(10) no 1_655
F3 C4 3.391(8) no 2_565
F3 C5 3.355(7) no 2_565
F3 C54 3.278(12) no .
F3 C55 3.361(11) no .
F3 C85 3.377(8) no 1_655
F3 C86 3.412(7) no 1_655
F4 C31 3.223(10) no .
F4 C55 3.374(11) no .
F4 C101 3.209(9) no 1_655
F4 C129 3.349(10) no 2_554
F5 N3 3.423(8) no .
F5 C9 3.368(9) no .
F5 C10 3.273(9) no .
F5 C37 3.579(10) no .
F5 C97 3.565(12) no 2_564
F5 C98 3.153(12) no 2_564
F6 C7 3.556(8) no .
F6 C11 3.441(9) no .
F6 C12 3.268(8) no .
F6 C78 3.439(8) no 2_564
F6 C79 3.244(7) no 2_564
F6 C128 3.370(12) no 2_554
F6 C129 3.394(11) no 2_554
F7 C21 3.436(14) no 1_556
F7 C22 3.521(15) no 1_556
F7 C35 3.303(15) no .
F7 C36 3.461(18) no .
F8 C13 3.32(3) no 2_565
F9 C93 3.436(16) no 1_655
F9 C108 3.417(11) no 1_656
F9 C109 3.553(11) no 1_656
F10 C95 3.555(16) no 1_655
F11 C87 3.35(2) no 2_565
F12 C66 3.583(15) no 2_565
F12 C140 3.51(2) no 1_565
F13 C42 3.232(8) no 2_454
F13 C50 3.433(9) no 2_454
F13 C104 3.358(11) no .
F13 C105 3.478(10) no .
F13 C122 3.543(9) no 2_454
F13 C123 3.393(8) no 2_454
F14 N6 3.492(9) no .
F14 C46 3.379(9) no .
F14 C47 3.349(9) no .
F14 C70 3.471(11) no .
F15 C64 3.184(10) no .
F15 C138 3.255(12) no 2_454
F16 C41 3.312(9) no 2_454
F16 C42 3.294(8) no 2_454
F16 C115 3.301(9) no .
F16 C116 3.358(9) no .
F16 C149 3.197(13) no 2_554
F17 C28 3.347(10) no .
F17 C48 3.449(8) no .
F17 C49 3.389(7) no .
F17 C116 3.255(9) no .
F18 N12 3.535(9) no 2_454
F18 C120 3.577(9) no 2_454
F18 C121 3.358(9) no 2_454
F19 C73 3.578(11) no .
F19 C135 3.350(9) no .
F19 C136 3.234(11) no .
F20 C16 3.233(10) no 1_556
F20 C17 3.384(12) no 1_556
F20 C73 3.540(9) no .
F20 C74 3.397(10) no .
F21 C29 3.487(9) no 2_455
F21 C61 3.432(8) no 1_455
F21 C119 3.284(9) no 2_455
F22 C58 3.235(9) no 2_455
F22 C59 3.309(8) no 2_455
F22 C120 3.387(10) no 2_455
F22 C147 3.516(9) no 2_455
F22 C148 3.463(10) no 2_455
F23 C30 3.476(11) no 2_455
F23 C102 3.330(11) no 2_555
F23 C103 3.396(12) no 2_555
F24 C45 3.368(9) no .
F24 C133 3.529(8) no 2_555
N1 C78 3.578(7) no 2_564
N1 C79 3.339(8) no 2_564
N1 C141 3.587(12) no 2_454
N3 F5 3.423(8) no .
N6 F14 3.492(9) no .
N7 C5 3.309(8) no 2_465
N7 C66 3.486(11) no .
N7 C67 3.440(9) no .
N9 F2 3.413(7) no 1_455
N12 F18 3.535(9) no 2_555
C4 F1 3.102(7) no 2_464
C4 F3 3.391(8) no 2_464
C4 C81 3.551(8) no 2_564
C4 C82 3.380(9) no 2_564
C5 F3 3.355(7) no 2_464
C5 N7 3.309(8) no 2_564
C5 C80 3.530(8) no 2_564
C5 C81 3.572(9) no 2_564
C7 F6 3.556(8) no .
C7 C140 3.510(15) no 2_454
C7 C141 3.475(11) no 2_454
C8 C78 3.435(10) no 2_564
C8 C140 3.570(13) no 2_454
C9 F5 3.368(9) no .
C10 F5 3.273(9) no .
C11 F6 3.441(9) no .
C12 F6 3.268(8) no .
C13 F8 3.32(3) no 2_464
C13 C78 3.565(9) no 2_564
C13 C79 3.586(10) no 2_564
C16 F20 3.233(10) no 1_554
C17 F20 3.384(12) no 1_554
C21 F7 3.436(14) no 1_554
C21 C82 3.542(9) no 2_564
C22 F7 3.521(15) no 1_554
C22 C35 3.464(11) no 1_554
C22 C83 3.460(10) no 2_564
C23 C83 3.600(9) no 2_564
C24 F2 3.281(10) no 2_464
C25 F1 3.230(11) no 2_464
C25 F2 3.481(9) no 2_464
C27 S2 3.567(8) no .
C28 F17 3.347(10) no .
C28 C124 3.561(10) no .
C29 F21 3.487(9) no 2_554
C30 F23 3.476(11) no 2_554
C31 F4 3.223(10) no .
C32 S2 3.587(7) no .
C33 S2 3.600(7) no .
C35 F7 3.303(15) no .
C35 C22 3.464(11) no 1_556
C36 F7 3.461(18) no .
C37 S2 3.590(7) no .
C37 F5 3.579(10) no .
C38 Cl1 3.453(7) no 1_655
C41 F16 3.312(9) no 2_555
C41 C119 3.494(9) no .
C42 F13 3.232(8) no 2_555
C42 F16 3.294(8) no 2_555
C42 C118 3.580(8) no .
C42 C119 3.559(9) no .
C45 F24 3.368(9) no .
C45 C115 3.515(9) no .
C45 C116 3.544(10) no .
C46 F14 3.379(9) no .
C47 F14 3.349(9) no .
C48 F17 3.449(8) no .
C49 F17 3.389(7) no .
C50 F13 3.433(9) no 2_555
C50 C104 3.451(11) no 2_555
C54 F3 3.278(12) no .
C55 F3 3.361(11) no .
C55 F4 3.374(11) no .
C56 C72 3.550(10) no 1_655
C58 F22 3.235(9) no 2_554
C59 F22 3.309(8) no 2_554
C61 F21 3.432(8) no 1_655
C64 F15 3.184(10) no .
C64 C85 3.580(9) no .
C65 C81 3.555(11) no .
C65 C82 3.520(10) no .
C66 F12 3.583(15) no 2_464
C66 N7 3.486(11) no .
C66 C81 3.360(10) no .
C66 C82 3.554(9) no .
C67 N7 3.440(9) no .
C69 S3 3.423(7) no .
C70 S3 3.476(7) no .
C70 F14 3.471(11) no .
C70 C85 3.503(8) no .
C71 S3 3.551(7) no .
C71 C135 3.590(10) no .
C72 S3 3.594(7) no .
C72 C56 3.550(10) no 1_455
C73 S3 3.573(8) no .
C73 F19 3.578(11) no .
C73 F20 3.540(9) no .
C74 S3 3.471(7) no .
C74 F20 3.397(10) no .
C78 F1 3.074(7) no 2_465
C78 F6 3.439(8) no 2_465
C78 N1 3.578(7) no 2_465
C78 C8 3.435(10) no 2_465
C78 C13 3.565(9) no 2_465
C79 F1 3.446(7) no 2_465
C79 F6 3.244(7) no 2_465
C79 N1 3.339(8) no 2_465
C79 C13 3.586(10) no 2_465
C80 C5 3.530(8) no 2_465
C81 C4 3.551(8) no 2_465
C81 C5 3.572(9) no 2_465
C81 C65 3.555(11) no .
C81 C66 3.360(10) no .
C82 C4 3.380(9) no 2_465
C82 C21 3.542(9) no 2_465
C82 C65 3.520(10) no .
C82 C66 3.554(9) no .
C83 C22 3.460(10) no 2_465
C83 C23 3.600(9) no 2_465
C84 F2 3.419(8) no 1_455
C85 F3 3.377(8) no 1_455
C85 C64 3.580(9) no .
C85 C70 3.503(8) no .
C86 F3 3.412(7) no 1_455
C87 F11 3.35(2) no 2_464
C91 C123 3.577(11) no 2_455
C92 Cl2 3.507(15) no .
C93 F9 3.436(16) no 1_455
C95 F10 3.555(16) no 1_455
C97 F5 3.565(12) no 2_465
C98 F1 3.473(12) no 2_465
C98 F5 3.153(12) no 2_465
C99 F1 3.130(11) no 2_465
C101 F4 3.209(9) no 1_455
C102 F23 3.330(11) no 2_454
C103 F23 3.396(12) no 2_454
C104 F13 3.358(11) no .
C104 C50 3.451(11) no 2_454
C105 S4 3.591(8) no 2_454
C105 F13 3.478(10) no .
C106 S4 3.550(7) no 2_454
C107 S4 3.531(7) no 2_454
C107 F2 3.466(10) no 1_455
C108 S4 3.474(8) no 2_454
C108 F9 3.417(11) no 1_454
C109 S4 3.470(8) no 2_454
C109 F9 3.553(11) no 1_454
C110 S4 3.507(7) no 2_454
C111 S4 3.536(7) no 2_454
C114 Cl2 3.579(8) no 2_554
C115 Cl2 3.560(9) no 2_554
C115 F16 3.301(9) no .
C115 C45 3.515(9) no .
C115 C149 3.583(13) no 2_554
C116 Cl2 3.573(8) no 2_554
C116 F16 3.358(9) no .
C116 F17 3.255(9) no .
C116 C45 3.544(10) no .
C118 C42 3.580(8) no .
C119 F21 3.284(9) no 2_554
C119 C41 3.494(9) no .
C119 C42 3.559(9) no .
C120 F18 3.577(9) no 2_555
C120 F22 3.387(10) no 2_554
C121 F18 3.358(9) no 2_555
C122 F13 3.543(9) no 2_555
C123 F13 3.393(8) no 2_555
C123 C91 3.577(11) no 2_554
C124 C28 3.561(10) no .
C128 F6 3.370(12) no 2_455
C129 F4 3.349(10) no 2_455
C129 F6 3.394(11) no 2_455
C130 C146 3.475(10) no 1_455
C132 C146 3.531(12) no 1_455
C133 F24 3.529(8) no 2_454
C133 C146 3.582(12) no 1_455
C135 F19 3.350(9) no .
C135 C71 3.590(10) no .
C136 F19 3.234(11) no .
C138 F15 3.255(12) no 2_555
C140 F12 3.51(2) no 1_545
C140 C7 3.510(15) no 2_555
C140 C8 3.570(13) no 2_555
C141 N1 3.587(12) no 2_555
C141 C7 3.475(11) no 2_555
C142 S1 3.580(10) no 2_555
C143 S1 3.487(6) no 2_555
C144 S1 3.473(7) no 2_555
C145 S1 3.516(7) no 2_555
C146 C130 3.475(10) no 1_655
C146 C132 3.531(12) no 1_655
C146 C133 3.582(12) no 1_655
C147 F22 3.516(9) no 2_554
C148 S1 3.588(7) no 2_555
C148 F22 3.463(10) no 2_554
C149 F16 3.197(13) no 2_455
C149 C115 3.583(13) no 2_455
S1 H1 2.6412 no .
S1 H6 2.6685 no .
S2 H30 2.7067 no .
S2 H35 2.6777 no .
S3 H59 2.6762 no .
S3 H64 2.6973 no .
S4 H88 2.6629 no .
S4 H93 2.6689 no .
N1 H3 2.6065 no .
N1 H4 2.6040 no .
N2 H1 2.5827 no .
N2 H2 2.6357 no .
N2 H10 2.5634 no .
N2 H14 2.5885 no .
N2 H15 2.5619 no .
N2 H19 2.5959 no .
N3 H5 2.6062 no .
N3 H6 2.5697 no .
N3 H20 2.5950 no .
N3 H24 2.6043 no .
N3 H25 2.6284 no .
N3 H29 2.5767 no .
N4 H32 2.5953 no .
N4 H33 2.6085 no .
N5 H30 2.5731 no .
N5 H31 2.6021 no .
N5 H39 2.5921 no .
N5 H43 2.6048 no .
N5 H44 2.5778 no .
N5 H48 2.5990 no .
N6 H34 2.5881 no .
N6 H35 2.5881 no .
N6 H49 2.6125 no .
N6 H53 2.5797 no .
N6 H54 2.5735 no .
N6 H58 2.5943 no .
N7 H61 2.6131 no .
N7 H62 2.5991 no .
N8 H59 2.5936 no .
N8 H60 2.6112 no .
N8 H68 2.5993 no .
N8 H72 2.5827 no .
N8 H73 2.5796 no .
N8 H77 2.5968 no .
N9 H63 2.6077 no .
N9 H64 2.5541 no .
N9 H78 2.6236 no .
N9 H82 2.5699 no .
N9 H83 2.5733 no .
N9 H87 2.6245 no .
N10 H90 2.5868 no .
N10 H91 2.6193 no .
N11 H88 2.5874 no .
N11 H89 2.6183 no .
N11 H97 2.5854 no .
N11 H101 2.5574 no .
N11 H102 2.6167 no .
N11 H106 2.5973 no .
N12 H92 2.6180 no .
N12 H93 2.5677 no .
N12 H107 2.5930 no .
N12 H111 2.5950 no .
N12 H112 2.5867 no .
N12 H116 2.6091 no .
C1 H3 3.2232 no .
C2 H2 3.2556 no .
C2 H10 3.0798 no .
C3 H3 3.2451 no .
C3 H10 2.8927 no .
C3 H15 3.3060 no .
C3 H19 3.3162 no .
C4 H1 3.2508 no .
C4 H19 3.3733 no .
C5 H7 3.4155 no .
C5 H8 2.3281 no .
C5 H9 3.5239 no .
C6 H1 3.2549 no .
C6 H2 3.2793 no .
C6 H7 3.0802 no .
C6 H8 2.4549 no .
C6 H9 3.0627 no .
C7 H5 3.2278 no .
C7 H6 3.2593 no .
C7 H7 2.6926 no .
C7 H8 3.2463 no .
C7 H9 2.6899 no .
C8 H7 2.6932 no .
C8 H9 2.8332 no .
C9 H6 3.2221 no .
C9 H25 3.0669 no .
C10 H4 3.2560 no .
C10 H20 3.4087 no .
C10 H24 3.1892 no .
C10 H25 3.0295 no .
C11 H5 3.2204 no .
C11 H24 3.3327 no .
C12 H4 3.2386 no .
C13 H3 2.4929 no .
C13 H4 2.4817 no .
C14 H1 2.5142 no .
C14 H11 3.2294 no .
C14 H13 3.2220 no .
C14 H15 3.2884 no .
C14 H19 3.3453 no .
C15 H1 2.7850 no .
C15 H12 3.2051 no .
C15 H14 3.1872 no .
C16 H1 3.5543 no .
C16 H13 3.1961 no .
C17 H10 3.2006 no .
C17 H14 3.2386 no .
C18 H11 3.1951 no .
C19 H1 3.1894 no .
C19 H10 3.1769 no .
C19 H12 3.2462 no .
C19 H15 3.1819 no .
C20 H2 2.6565 no .
C20 H14 2.9088 no .
C20 H16 3.2432 no .
C20 H18 3.2293 no .
C21 H2 3.4388 no .
C21 H14 2.8199 no .
C21 H17 3.1991 no .
C21 H19 3.2091 no .
C22 H18 3.2305 no .
C23 H15 3.1972 no .
C23 H19 3.2432 no .
C24 H16 3.2400 no .
C25 H2 2.8815 no .
C25 H15 3.2008 no .
C25 H17 3.2383 no .
C26 H6 2.4377 no .
C26 H21 3.2409 no .
C26 H23 3.2333 no .
C26 H29 2.9107 no .
C27 H6 3.0650 no .
C27 H22 3.2217 no .
C27 H24 3.2392 no .
C28 H23 3.2236 no .
C29 H20 3.2260 no .
C29 H24 3.2409 no .
C30 H6 3.5709 no .
C30 H21 3.2279 no .
C31 H6 2.7689 no .
C31 H20 3.2287 no .
C31 H22 3.2456 no .
C31 H29 2.9692 no .
C32 H5 2.5965 no .
C32 H20 3.1274 no .
C32 H24 3.4390 no .
C32 H26 3.2515 no .
C32 H28 3.2523 no .
C33 H5 2.7338 no .
C33 H20 3.4360 no .
C33 H27 3.2270 no .
C33 H29 3.2374 no .
C34 H28 3.2207 no .
C35 H25 3.2221 no .
C35 H29 3.2367 no .
C36 H26 3.2235 no .
C37 H5 3.4762 no .
C37 H24 3.3617 no .
C37 H25 3.2365 no .
C37 H27 3.2355 no .
C38 H32 3.2246 no .
C39 H31 3.2221 no .
C39 H39 3.1676 no .
C40 H32 3.2520 no .
C40 H39 3.0576 no .
C40 H43 3.5523 no .
C40 H44 3.0993 no .
C40 H48 3.5235 no .
C41 H30 3.2293 no .
C41 H44 3.2444 no .
C42 H36 2.8436 no .
C42 H38 2.6850 no .
C43 H30 3.2784 no .
C43 H31 3.2479 no .
C43 H36 2.6885 no .
C43 H37 3.2442 no .
C43 H38 2.6924 no .
C44 H34 3.2694 no .
C44 H35 3.2517 no .
C44 H36 3.0599 no .
C44 H37 2.4767 no .
C44 H38 3.0944 no .
C45 H36 3.5114 no .
C45 H37 2.3222 no .
C45 H38 3.4075 no .
C46 H35 3.2456 no .
C46 H58 3.1049 no .
C47 H33 3.2575 no .
C47 H49 3.3852 no .
C47 H53 3.1900 no .
C47 H54 3.5553 no .
C47 H58 3.0495 no .
C48 H34 3.2392 no .
C48 H53 3.4403 no .
C49 H33 3.2318 no .
C50 H32 2.4882 no .
C50 H33 2.4822 no .
C51 H30 2.5103 no .
C51 H40 3.2254 no .
C51 H42 3.2065 no .
C51 H44 3.5949 no .
C51 H48 3.0066 no .
C52 H30 2.8123 no .
C52 H41 3.2187 no .
C52 H43 3.1999 no .
C52 H48 3.1142 no .
C53 H42 3.2235 no .
C54 H39 3.2205 no .
C54 H43 3.1923 no .
C55 H40 3.2290 no .
C56 H30 3.2261 no .
C56 H39 3.2013 no .
C56 H41 3.1894 no .
C57 H31 2.5494 no .
C57 H39 3.4831 no .
C57 H43 3.0789 no .
C57 H45 3.2456 no .
C57 H47 3.2551 no .
C58 H31 2.8080 no .
C58 H43 3.3030 no .
C58 H46 3.2178 no .
C58 H48 3.2290 no .
C59 H47 3.2312 no .
C60 H44 3.2143 no .
C60 H48 3.2350 no .
C61 H45 3.2302 no .
C62 H31 3.3027 no .
C62 H39 3.4967 no .
C62 H44 3.2248 no .
C62 H46 3.2320 no .
C63 H35 2.4241 no .
C63 H50 3.2127 no .
C63 H52 3.2130 no .
C63 H54 3.1698 no .
C63 H58 3.4851 no .
C64 H35 2.8923 no .
C64 H51 3.2367 no .
C64 H53 3.2088 no .
C64 H54 3.2175 no .
C65 H52 3.1992 no .
C66 H49 3.2357 no .
C66 H53 3.1991 no .
C67 H35 3.5748 no .
C67 H50 3.1984 no .
C68 H35 2.8742 no .
C68 H49 3.2148 no .
C68 H51 3.1993 no .
C68 H58 3.5108 no .
C69 H34 2.5396 no .
C69 H49 3.3891 no .
C69 H53 3.2079 no .
C69 H55 3.2254 no .
C69 H57 3.2422 no .
C70 H34 3.3175 no .
C70 H49 3.3507 no .
C70 H56 3.2333 no .
C70 H58 3.2311 no .
C71 H57 3.2105 no .
C72 H54 3.2349 no .
C72 H58 3.2342 no .
C73 H55 3.2053 no .
C74 H34 2.7363 no .
C74 H53 3.3054 no .
C74 H54 3.2286 no .
C74 H56 3.2352 no .
C75 H61 3.2370 no .
C76 H60 3.2248 no .
C76 H68 3.5337 no .
C76 H72 3.5539 no .
C77 H61 3.2357 no .
C77 H68 3.2941 no .
C77 H72 3.2876 no .
C77 H77 2.9968 no .
C78 H59 3.2238 no .
C78 H77 2.9848 no .
C79 H65 2.8347 no .
C79 H67 2.7090 no .
C80 H59 3.2544 no .
C80 H60 3.2680 no .
C80 H65 2.6811 no .
C80 H66 3.2435 no .
C80 H67 2.6865 no .
C81 H63 3.2619 no .
C81 H64 3.2785 no .
C81 H65 3.0808 no .
C81 H66 2.4696 no .
C81 H67 3.0616 no .
C82 H65 3.5175 no .
C82 H66 2.3183 no .
C82 H67 3.3844 no .
C83 H64 3.2500 no .
C83 H87 2.9660 no .
C84 H62 3.2552 no .
C84 H78 3.2306 no .
C84 H82 3.3761 no .
C84 H87 3.0044 no .
C85 H63 3.2439 no .
C85 H78 3.3752 no .
C86 H62 3.2403 no .
C87 H61 2.4916 no .
C87 H62 2.4604 no .
C88 H59 2.4586 no .
C88 H69 3.2304 no .
C88 H71 3.2104 no .
C88 H73 2.9513 no .
C89 H59 2.9034 no .
C89 H70 3.2255 no .
C89 H72 3.2177 no .
C90 H71 3.1919 no .
C91 H68 3.2264 no .
C91 H72 3.2059 no .
C92 H69 3.1916 no .
C93 H59 2.9514 no .
C93 H68 3.2167 no .
C93 H70 3.2038 no .
C93 H73 2.8793 no .
C94 H60 2.5838 no .
C94 H68 3.2927 no .
C94 H72 3.2984 no .
C94 H74 3.2345 no .
C94 H76 3.2349 no .
C95 H60 3.4649 no .
C95 H72 3.1679 no .
C95 H75 3.2289 no .
C95 H77 3.2139 no .
C96 H76 3.2228 no .
C97 H73 3.2280 no .
C97 H77 3.1976 no .
C98 H60 3.5169 no .
C98 H74 3.2224 no .
C99 H60 2.6229 no .
C99 H73 3.2174 no .
C99 H75 3.1994 no .
C100 H64 2.4507 no .
C100 H79 3.2118 no .
C100 H81 3.2280 no .
C100 H83 2.9068 no .
C101 H64 2.8188 no .
C101 H80 3.2200 no .
C101 H82 3.2335 no .
C101 H83 2.9965 no .
C102 H81 3.2015 no .
C103 H78 3.2244 no .
C103 H82 3.2322 no .
C104 H79 3.2014 no .
C105 H64 3.0402 no .
C105 H78 3.2294 no .
C105 H80 3.2383 no .
C106 H63 2.5498 no .
C106 H78 3.4843 no .
C106 H82 3.1387 no .
C106 H84 3.2220 no .
C106 H86 3.2348 no .
C107 H63 3.4465 no .
C107 H78 3.4198 no .
C107 H85 3.2186 no .
C107 H87 3.2390 no .
C108 H86 3.2343 no .
C109 H83 3.2151 no .
C109 H87 3.2562 no .
C110 H84 3.2410 no .
C111 H63 2.6554 no .
C111 H82 3.4053 no .
C111 H83 3.2405 no .
C111 H85 3.2481 no .
C112 H90 3.2375 no .
C113 H89 3.2386 no .
C113 H97 3.1730 no .
C114 H90 3.2464 no .
C114 H97 3.0288 no .
C114 H101 3.5602 no .
C114 H106 3.0652 no .
C115 H88 3.2326 no .
C115 H95 3.5864 no .
C115 H106 3.1776 no .
C116 H94 3.4690 no .
C116 H95 2.2874 no .
C116 H96 3.3993 no .
C117 H88 3.2483 no .
C117 H89 3.2625 no .
C117 H94 3.0557 no .
C117 H95 2.4526 no .
C117 H96 3.0673 no .
C118 H92 3.2592 no .
C118 H93 3.2764 no .
C118 H94 2.6721 no .
C118 H95 3.2335 no .
C118 H96 2.6715 no .
C119 H94 2.7962 no .
C119 H96 2.7153 no .
C120 H93 3.2456 no .
C120 H116 3.1160 no .
C121 H91 3.2393 no .
C121 H107 3.2373 no .
C121 H111 3.3619 no .
C121 H112 3.5621 no .
C121 H116 3.0554 no .
C122 H92 3.2484 no .
C122 H107 3.4358 no .
C123 H91 3.2622 no .
C124 H90 2.4360 no .
C124 H91 2.4791 no .
C125 H88 2.5483 no .
C125 H98 3.2148 no .
C125 H100 3.2460 no .
C125 H102 2.9702 no .
C126 H88 2.8605 no .
C126 H99 3.2168 no .
C126 H101 3.2189 no .
C126 H102 3.1617 no .
C127 H100 3.2345 no .
C128 H97 3.2229 no .
C128 H101 3.2330 no .
C129 H98 3.2363 no .
C130 H88 3.2404 no .
C130 H97 3.2219 no .
C130 H99 3.2311 no .
C131 H89 2.5554 no .
C131 H97 3.5479 no .
C131 H101 2.9646 no .
C131 H103 3.2419 no .
C131 H105 3.2263 no .
C132 H89 3.3525 no .
C132 H104 3.2318 no .
C132 H106 3.2437 no .
C133 H105 3.2318 no .
C134 H102 3.2346 no .
C134 H106 3.2334 no .
C135 H103 3.2330 no .
C136 H89 2.7534 no .
C136 H101 3.2209 no .
C136 H102 3.2399 no .
C136 H104 3.2339 no .
C137 H93 2.4674 no .
C137 H108 3.2375 no .
C137 H110 3.2162 no .
C137 H112 3.0149 no .
C137 H116 3.5689 no .
C138 H93 2.8505 no .
C138 H109 3.2496 no .
C138 H111 3.2277 no .
C138 H112 3.0270 no .
C139 H110 3.1657 no .
C140 H107 3.2390 no .
C140 H111 3.2290 no .
C141 H108 3.1622 no .
C142 H93 2.9969 no .
C142 H107 3.2318 no .
C142 H109 3.2329 no .
C143 H92 2.5584 no .
C143 H107 3.4040 no .
C143 H111 3.2308 no .
C143 H113 3.2390 no .
C143 H115 3.2316 no .
C144 H92 3.3420 no .
C144 H107 3.3233 no .
C144 H114 3.2525 no .
C144 H116 3.2292 no .
C145 H115 3.2387 no .
C146 H112 3.2474 no .
C146 H116 3.2411 no .
C147 H113 3.2402 no .
C148 H92 2.7598 no .
C148 H111 3.4536 no .
C148 H112 3.2318 no .
C148 H114 3.2404 no .
H1 H10 2.9714 no .
H1 H14 3.5832 no .
H2 H3 2.2974 no .
H2 H19 2.8962 no .
H3 H7 2.9792 no .
H3 H8 1.7723 no .
H3 H9 3.2228 no .
H4 H5 2.2631 no .
H4 H7 2.1424 no .
H4 H8 3.4264 no .
H4 H9 2.4403 no .
H5 H25 2.7144 no .
H6 H20 3.4310 no .
H6 H24 2.9927 no .
H10 H11 2.3026 no .
H10 H19 3.4225 no .
H11 H12 2.2941 no .
H12 H13 2.2821 no .
H13 H14 2.3641 no .
H14 H15 2.5093 no .
H15 H16 2.3401 no .
H16 H17 2.2952 no .
H17 H18 2.2875 no .
H18 H19 2.3603 no .
H20 H21 2.3037 no .
H20 H25 3.2780 no .
H21 H22 2.3267 no .
H22 H23 2.2793 no .
H23 H24 2.3418 no .
H24 H29 2.7097 no .
H25 H26 2.3323 no .
H26 H27 2.2834 no .
H27 H28 2.3046 no .
H28 H29 2.3226 no .
H30 H39 2.9136 no .
H30 H43 3.5636 no .
H31 H32 2.2567 no .
H31 H44 2.8839 no .
H32 H36 2.4885 no .
H32 H37 3.4275 no .
H32 H38 2.1165 no .
H33 H34 2.2914 no .
H33 H36 3.2168 no .
H33 H37 1.7687 no .
H33 H38 2.9659 no .
H34 H58 2.8036 no .
H35 H49 3.2251 no .
H35 H53 3.1972 no .
H39 H40 2.3382 no .
H39 H48 2.8945 no .
H40 H41 2.3208 no .
H41 H42 2.2761 no .
H42 H43 2.2931 no .
H43 H44 3.1238 no .
H44 H45 2.3255 no .
H45 H46 2.3024 no .
H46 H47 2.2909 no .
H47 H48 2.3359 no .
H49 H50 2.3450 no .
H49 H54 2.7673 no .
H50 H51 2.3032 no .
H51 H52 2.2684 no .
H52 H53 2.3014 no .
H53 H58 2.9286 no .
H54 H55 2.3214 no .
H55 H56 2.3022 no .
H56 H57 2.2789 no .
H57 H58 2.3497 no .
H59 H68 3.1856 no .
H59 H72 3.2428 no .
H60 H61 2.2536 no .
H60 H77 2.5935 no .
H61 H65 2.4359 no .
H61 H66 3.4365 no .
H61 H67 2.1563 no .
H62 H63 2.2912 no .
H62 H65 3.1885 no .
H62 H66 1.7392 no .
H62 H67 2.9511 no .
H63 H87 2.6255 no .
H64 H78 3.0179 no .
H64 H82 3.3825 no .
H68 H69 2.3389 no .
H68 H77 3.4137 no .
H69 H70 2.3033 no .
H70 H71 2.2556 no .
H71 H72 2.3132 no .
H72 H73 2.4971 no .
H73 H74 2.3269 no .
H74 H75 2.3071 no .
H75 H76 2.2932 no .
H76 H77 2.2909 no .
H78 H79 2.2933 no .
H78 H83 2.7693 no .
H79 H80 2.2997 no .
H80 H81 2.2860 no .
H81 H82 2.3405 no .
H82 H87 3.2445 no .
H83 H84 2.3179 no .
H84 H85 2.2850 no .
H85 H86 2.3365 no .
H86 H87 2.3243 no .
H88 H97 2.9938 no .
H88 H101 3.5835 no .
H89 H90 2.2930 no .
H89 H106 2.8212 no .
H90 H94 3.1380 no .
H90 H95 1.6994 no .
H90 H96 2.9592 no .
H91 H92 2.2622 no .
H91 H94 2.3710 no .
H91 H95 3.4284 no .
H91 H96 2.1854 no .
H92 H116 2.8186 no .
H93 H107 3.0917 no .
H93 H111 3.3241 no .
H97 H98 2.3324 no .
H97 H102 3.0160 no .
H98 H99 2.2726 no .
H99 H100 2.3241 no .
H100 H101 2.3498 no .
H101 H106 3.0965 no .
H102 H103 2.3168 no .
H103 H104 2.3048 no .
H104 H105 2.3139 no .
H105 H106 2.3102 no .
H107 H108 2.3488 no .
H107 H112 2.6906 no .
H108 H109 2.2654 no .
H109 H110 2.2728 no .
H110 H111 2.3172 no .
H111 H116 3.1908 no .
H112 H113 2.3408 no .
H113 H114 2.3123 no .
H114 H115 2.3224 no .
H115 H116 2.3089 no .
Sb1 H60 3.5571 no 2_564
Sb1 H78 3.5118 no 1_655
Sb3 H32 3.5758 no 2_454
Cl1 H13 3.2643 no 1_456
Cl1 H97 3.0197 no 2_455
Cl1 H102 3.0689 no 2_455
Cl2 H39 3.0417 no 1_455
Cl2 H48 3.1520 no 1_455
Cl2 H70 3.2778 no .
Cl2 H71 2.7294 no .
Cl2 H97 3.3665 no 2_455
S1 H100 3.5225 no 2_554
S1 H111 3.5749 no 2_454
S2 H13 3.4247 no 1_556
S2 H20 3.3687 no .
S3 H41 3.4936 no 1_455
S4 H82 3.3985 no 2_555
F1 H2 2.6319 no 2_565
F1 H19 2.5756 no 2_565
F1 H60 2.5342 no 2_564
F1 H61 3.2399 no 2_564
F1 H76 3.2836 no 2_564
F1 H77 2.6610 no 2_564
F2 H2 3.4969 no 2_565
F2 H18 3.0291 no 2_565
F2 H19 3.3914 no 2_565
F2 H78 2.7907 no 1_655
F2 H83 2.9103 no 1_655
F2 H99 3.4278 no 2_554
F2 H100 3.5844 no 2_554
F3 H2 2.8219 no 2_565
F3 H3 2.7281 no 2_565
F3 H41 2.6193 no .
F3 H42 2.8012 no .
F3 H76 3.5697 no 2_564
F4 H24 2.3947 no .
F4 H42 2.6805 no .
F4 H78 2.3728 no 1_655
F4 H79 3.4615 no 1_655
F4 H100 2.6307 no 2_554
F5 H5 3.4403 no .
F5 H24 2.9548 no .
F5 H29 3.1078 no .
F5 H41 3.4675 no .
F5 H60 3.3615 no 2_564
F5 H76 3.0441 no 2_564
F6 H60 2.9176 no 2_564
F6 H61 2.5040 no 2_564
F6 H99 2.7542 no 2_554
F6 H100 2.8076 no 2_554
F7 H15 2.7658 no 1_556
F7 H16 2.9657 no 1_556
F7 H27 2.6317 no .
F7 H28 2.9680 no .
F8 H4 3.1265 no 2_565
F8 H7 3.2823 no 2_565
F8 H9 2.5381 no 2_565
F8 H40 3.4001 no .
F8 H72 3.1884 no 1_655
F8 H109 3.1986 no 1_565
F9 H71 3.1960 no 1_655
F9 H72 2.7918 no 1_655
F9 H73 3.4392 no 1_655
F9 H84 2.7227 no 1_656
F9 H85 2.9934 no 1_656
F10 H4 3.2911 no 2_565
F10 H5 3.5127 no 2_565
F10 H51 3.3388 no 2_565
F10 H73 2.8226 no 1_655
F10 H74 3.4994 no 1_655
F10 H109 3.4429 no 1_565
F11 H15 3.5012 no 1_556
F11 H51 3.0859 no 2_565
F11 H62 3.4407 no 2_565
F11 H65 3.2188 no 2_565
F11 H66 2.6600 no 2_565
F11 H84 3.4105 no 1_656
F11 H98 2.8386 no 2_555
F12 H16 3.2373 no 1_556
F12 H50 3.0471 no 2_565
F12 H51 2.9079 no 2_565
F12 H62 3.3807 no 2_565
F12 H109 2.6566 no 1_565
F13 H32 2.3496 no 2_454
F13 H36 3.1556 no 2_454
F13 H38 2.8278 no 2_454
F13 H81 2.7046 no .
F13 H82 2.9473 no .
F14 H34 3.3783 no .
F14 H49 3.5758 no .
F14 H54 2.9431 no .
F14 H81 3.1739 no .
F14 H89 2.9330 no .
F15 H20 3.5548 no .
F15 H49 2.4146 no .
F15 H82 3.1590 no .
F15 H107 2.5623 no 2_454
F15 H108 3.4913 no 2_454
F16 H31 2.9919 no 2_454
F16 H32 2.9822 no 2_454
F16 H89 2.9053 no .
F16 H90 2.9895 no .
F16 H117 3.0276 no 2_554
F16 H118 2.5882 no 2_554
F17 H20 3.1531 no .
F17 H21 2.6061 no .
F17 H89 3.4622 no .
F17 H90 2.3826 no .
F17 H95 2.7648 no .
F18 H21 3.0922 no .
F18 H31 3.0826 no 2_454
F18 H107 2.7992 no 2_454
F18 H112 3.1740 no 2_454
F19 H34 3.0542 no .
F19 H46 3.0983 no 1_455
F19 H47 3.5312 no 1_455
F19 H57 3.4283 no .
F19 H105 2.8393 no .
F19 H106 2.5968 no .
F20 H11 2.5492 no 1_556
F20 H12 2.8561 no 1_556
F20 H57 3.0676 no .
F20 H58 2.8110 no .
F20 H69 3.1965 no .
F20 H116 3.3184 no 2_455
F21 H22 2.5958 no 2_455
F21 H46 3.4875 no 1_455
F21 H47 2.5965 no 1_455
F21 H91 2.6393 no 2_455
F21 H94 2.8679 no 2_455
F21 H96 3.5935 no 2_455
F22 H44 2.5798 no 2_455
F22 H45 2.7521 no 2_455
F22 H91 3.3820 no 2_455
F22 H92 2.6571 no 2_455
F22 H104 3.4791 no 2_555
F22 H115 3.4728 no 2_455
F22 H116 3.4068 no 2_455
F23 H22 3.2981 no 2_455
F23 H23 2.6854 no 2_455
F23 H43 3.5482 no 2_455
F23 H44 3.4671 no 2_455
F23 H79 2.6987 no 2_555
F23 H80 2.8259 no 2_555
F24 H12 2.9574 no 1_556
F24 H33 2.9294 no .
F24 H34 3.5976 no .
F24 H37 3.0402 no .
F24 H80 2.6918 no 2_555
F24 H103 2.7238 no 2_555
F24 H104 3.4425 no 2_555
N1 H61 3.3017 no 2_564
N1 H76 3.5466 no 1_554
N1 H110 3.3024 no 2_454
N4 H90 3.5148 no .
N5 H56 3.5016 no 1_655
N7 H3 3.1611 no 2_465
N7 H51 3.5181 no .
N7 H52 3.4397 no .
N8 H4 3.5484 no 2_465
N8 H7 3.4650 no 2_465
N10 H32 3.3522 no .
N10 H38 3.3253 no .
N10 H70 3.0913 no 2_554
N11 H114 3.4921 no 1_455
N11 H117 2.9012 no 2_554
C1 H67 3.2676 no 2_564
C2 H67 3.4219 no 2_564
C3 H67 3.4830 no 2_564
C4 H62 3.2035 no 2_564
C4 H67 3.3051 no 2_564
C4 H77 3.5539 no 1_554
C5 H67 3.1442 no 2_564
C5 H76 3.0716 no 1_554
C6 H61 3.4088 no 2_564
C6 H67 3.1879 no 2_564
C6 H76 3.3963 no 1_554
C7 H60 3.4014 no 2_564
C7 H61 3.4925 no 2_564
C7 H110 3.5423 no 2_454
C8 H60 3.0310 no 2_564
C8 H109 3.3853 no 2_454
C9 H60 3.5879 no 2_564
C10 H108 3.5446 no 2_454
C11 H112 3.4797 no 2_454
C13 H41 3.5608 no 2_464
C13 H76 3.1056 no 1_554
C13 H110 3.4953 no 2_454
C14 H53 3.4094 no 1_554
C15 H53 3.1130 no 1_554
C15 H68 3.5850 no 1_554
C16 H53 3.0576 no 1_554
C16 H58 2.8912 no 1_554
C16 H68 3.5684 no 1_554
C16 H115 3.1707 no 2_454
C16 H116 3.3202 no 2_454
C17 H53 3.2057 no 1_554
C17 H58 3.0587 no 1_554
C17 H115 3.0966 no 2_454
C18 H53 3.4221 no 1_554
C19 H27 3.5635 no 1_554
C19 H53 3.5153 no 1_554
C20 H52 3.4376 no 1_554
C20 H62 3.3717 no 2_564
C21 H26 3.5631 no 1_554
C21 H27 2.9256 no 1_554
C21 H62 2.8987 no 2_564
C21 H63 3.1352 no 2_564
C22 H26 3.2973 no 1_554
C22 H27 2.9127 no 1_554
C22 H62 3.3725 no 2_564
C22 H63 2.6690 no 2_564
C22 H74 3.5750 no 2_563
C23 H26 3.4435 no 1_554
C23 H63 2.7620 no 2_564
C23 H74 3.4785 no 2_563
C24 H52 2.9145 no 1_554
C24 H63 3.3060 no 2_564
C24 H65 3.3299 no 1_554
C25 H52 2.7512 no 1_554
C26 H30 3.5850 no .
C27 H107 3.4104 no 2_454
C27 H112 3.0840 no 2_454
C28 H94 3.5652 no .
C28 H95 3.2811 no .
C28 H96 3.2600 no .
C28 H112 3.0071 no 2_454
C29 H46 3.5884 no 2_454
C29 H94 3.4684 no .
C29 H96 3.2964 no .
C29 H112 3.5333 no 2_454
C29 H113 3.2247 no 2_454
C30 H43 3.3212 no .
C30 H113 3.2468 no 2_454
C31 H30 3.5161 no .
C33 H35 3.5021 no .
C34 H35 3.4927 no .
C34 H74 3.5538 no 2_564
C35 H14 3.4156 no 1_556
C35 H16 3.2307 no 1_556
C35 H75 3.4963 no 2_564
C36 H30 3.3989 no .
C36 H75 3.1065 no 2_564
C37 H30 3.0503 no .
C37 H75 3.3255 no 2_564
C38 H96 3.2596 no .
C38 H118 3.4068 no 1_655
C39 H96 3.5914 no .
C39 H118 3.3844 no 1_655
C40 H118 3.0445 no 1_655
C41 H91 3.2268 no .
C41 H96 3.3665 no .
C41 H118 2.7234 no 1_655
C42 H91 3.4501 no .
C42 H96 3.0130 no .
C42 H118 2.7740 no 1_655
C43 H96 3.0038 no .
C43 H118 3.1178 no 1_655
C44 H13 3.2829 no 1_556
C44 H90 3.3671 no .
C45 H12 3.3098 no 1_556
C45 H89 3.3425 no .
C45 H90 3.4009 no .
C46 H12 3.1419 no 1_556
C46 H89 3.5284 no .
C46 H106 3.4990 no .
C47 H12 3.3471 no 1_556
C48 H13 3.2680 no 1_556
C49 H13 3.0081 no 1_556
C50 H80 3.4322 no 2_555
C50 H81 2.8293 no 2_555
C50 H103 3.5098 no 2_555
C51 H56 3.1666 no 1_655
C52 H28 3.2972 no .
C52 H29 3.4240 no .
C52 H71 3.5194 no 1_655
C53 H28 3.0554 no .
C53 H29 3.1636 no .
C54 H29 3.1393 no .
C55 H24 3.2845 no .
C55 H29 3.4178 no .
C55 H56 3.4241 no 1_655
C56 H23 3.4036 no .
C56 H24 3.4513 no .
C56 H55 3.5483 no 1_655
C56 H56 2.8736 no 1_655
C57 H56 2.8749 no 1_655
C58 H56 3.1615 no 1_655
C58 H92 3.1962 no .
C59 H56 3.4030 no 1_655
C59 H92 3.2570 no .
C59 H104 3.4157 no 1_655
C59 H105 3.5598 no 1_655
C60 H22 3.5917 no 2_555
C60 H56 3.3587 no 1_655
C60 H105 3.3181 no 1_655
C60 H113 3.5655 no .
C61 H56 3.1157 no 1_655
C61 H57 3.1481 no 1_655
C61 H94 3.2294 no 2_555
C62 H56 2.8424 no 1_655
C62 H57 3.4170 no 1_655
C64 H108 3.5479 no 2_454
C65 H25 3.5167 no .
C65 H108 3.0049 no 2_454
C66 H25 3.5488 no .
C66 H26 3.3046 no .
C66 H65 3.3305 no .
C66 H66 3.4485 no .
C67 H26 3.0534 no .
C67 H65 3.3324 no .
C69 H105 3.4661 no .
C70 H64 2.8515 no .
C70 H105 3.2401 no .
C71 H64 2.9903 no .
C71 H104 3.1679 no .
C71 H105 2.9715 no .
C72 H43 3.5281 no 1_455
C72 H105 2.9395 no .
C73 H105 3.1595 no .
C74 H11 3.3964 no 1_556
C74 H105 3.4394 no .
C75 H7 3.3566 no 2_465
C76 H7 3.0803 no 2_465
C77 H4 3.5064 no 2_465
C77 H7 2.8317 no 2_465
C78 H4 3.1796 no 2_465
C78 H7 2.8137 no 2_465
C79 H7 3.0899 no 2_465
C79 H19 3.5243 no 1_556
C80 H3 3.1972 no 2_465
C80 H7 3.4071 no 2_465
C81 H2 3.2755 no 2_465
C81 H3 3.2880 no 2_465
C81 H51 3.5379 no .
C82 H2 2.9227 no 2_465
C82 H15 3.5945 no 2_465
C82 H50 3.4642 no .
C82 H51 3.5111 no .
C83 H2 3.4080 no 2_465
C83 H50 3.3701 no .
C85 H49 3.5702 no .
C85 H54 3.2994 no .
C87 H18 3.5504 no 1_556
C87 H51 3.2621 no .
C87 H52 3.5707 no .
C87 H99 3.4022 no 1_565
C89 H11 3.5680 no 1_556
C89 H111 3.4684 no 2_455
C91 H48 3.2796 no 1_455
C92 H39 3.4915 no 1_455
C92 H48 3.5943 no 1_455
C92 H85 3.4038 no 1_556
C93 H40 3.4379 no 1_455
C93 H85 3.1224 no 1_556
C94 H4 3.3885 no 2_465
C95 H4 3.1013 no 2_465
C95 H5 3.0755 no 2_465
C95 H85 2.9240 no 1_556
C95 H86 3.4729 no 1_556
C96 H5 2.8583 no 2_465
C96 H85 3.3871 no 1_556
C96 H86 3.3175 no 1_556
C97 H5 3.3244 no 2_465
C97 H110 3.0166 no 2_455
C98 H8 3.4521 no 1_556
C98 H9 3.5727 no 1_556
C98 H110 2.8462 no 2_455
C99 H110 3.3465 no 2_455
C100 H54 3.4833 no .
C100 H88 3.5601 no 2_454
C101 H88 3.5257 no 2_454
C102 H55 3.2344 no .
C102 H101 3.3533 no 2_454
C103 H37 3.2267 no 2_454
C103 H55 3.0289 no .
C103 H104 3.5017 no .
C104 H36 3.3919 no 2_454
C104 H37 3.2623 no 2_454
C104 H38 3.1284 no 2_454
C104 H54 2.9957 no .
C104 H55 3.2328 no .
C105 H54 2.8508 no .
C106 H17 3.4201 no 2_465
C107 H17 3.2716 no 2_465
C107 H88 3.0775 no 2_454
C108 H17 3.0373 no 2_465
C108 H88 3.3754 no 2_454
C109 H17 2.9242 no 2_465
C109 H73 3.2565 no 1_554
C109 H74 3.5565 no 1_554
C110 H17 3.0878 no 2_465
C110 H74 3.5948 no 1_554
C110 H93 3.1676 no 2_454
C111 H17 3.3544 no 2_465
C111 H93 3.3456 no 2_454
C112 H38 3.2650 no .
C114 H117 2.8520 no 2_554
C115 H33 3.1302 no .
C115 H117 2.8195 no 2_554
C116 H33 3.3167 no .
C116 H38 3.4569 no .
C116 H117 3.5772 no 2_554
C117 H38 3.0430 no .
C117 H70 3.5011 no 2_554
C118 H32 3.1722 no .
C118 H69 3.3986 no 2_554
C118 H70 3.0488 no 2_554
C119 H31 3.2860 no .
C119 H32 3.3710 no .
C119 H69 3.1671 no 2_554
C120 H31 3.4715 no .
C120 H44 3.4738 no .
C120 H69 3.1134 no 2_554
C121 H69 3.2262 no 2_554
C122 H69 3.4692 no 2_554
C123 H69 3.5500 no 2_554
C123 H70 3.2845 no 2_554
C124 H21 3.0213 no .
C124 H22 3.2852 no .
C124 H47 3.4679 no 2_454
C125 H114 3.1826 no 1_455
C126 H83 3.5187 no 2_555
C126 H84 3.2946 no 2_555
C126 H117 3.5476 no 2_554
C127 H83 3.2146 no 2_555
C127 H84 3.0762 no 2_555
C128 H67 3.5843 no 1_545
C128 H83 3.2243 no 2_555
C129 H78 3.3877 no 2_555
C129 H83 3.5118 no 2_555
C129 H114 3.3907 no 1_455
C130 H78 3.5763 no 2_555
C130 H79 3.3681 no 2_555
C130 H113 3.4397 no 1_455
C130 H114 2.8115 no 1_455
C131 H114 2.8422 no 1_455
C131 H117 3.0855 no 2_554
C132 H114 2.7461 no 1_455
C132 H115 3.4944 no 1_455
C132 H117 2.8528 no 2_554
C133 H36 3.2726 no 2_454
C133 H114 3.0414 no 1_455
C133 H115 3.2633 no 1_455
C134 H45 3.2172 no 1_455
C134 H55 3.5607 no .
C134 H114 3.4086 no 1_455
C135 H34 3.2725 no .
C135 H45 3.5098 no 1_455
C135 H46 3.4016 no 1_455
C135 H114 3.4851 no 1_455
C136 H34 3.2423 no .
C136 H114 3.1979 no 1_455
C138 H20 3.4746 no 2_555
C139 H25 3.5385 no 2_555
C139 H50 3.0779 no 2_555
C139 H87 3.5162 no 2_555
C140 H50 3.5109 no 2_555
C140 H86 3.4290 no 2_555
C140 H87 3.5420 no 2_555
C141 H9 3.4612 no 2_555
C141 H86 3.0256 no 2_555
C142 H86 3.2979 no 2_555
C143 H45 3.5108 no .
C144 H6 2.9704 no 2_555
C144 H45 3.2865 no .
C145 H6 3.1727 no 2_555
C145 H45 3.0537 no .
C145 H46 3.1288 no .
C145 H101 3.4735 no 1_655
C146 H45 3.0014 no .
C146 H101 3.3534 no 1_655
C147 H1 3.4700 no 2_555
C147 H45 3.2435 no .
C148 H45 3.4920 no .
C149 H97 3.1708 no 2_455
C149 H102 3.1018 no 2_455
H1 C147 3.4700 no 2_454
H1 H115 3.3475 no 2_454
H2 F1 2.6319 no 2_464
H2 F2 3.4969 no 2_464
H2 F3 2.8219 no 2_464
H2 C81 3.2755 no 2_564
H2 C82 2.9227 no 2_564
H2 C83 3.4080 no 2_564
H2 H62 2.9003 no 2_564
H3 F3 2.7281 no 2_464
H3 N7 3.1611 no 2_564
H3 C80 3.1972 no 2_564
H3 C81 3.2880 no 2_564
H3 H41 3.2565 no 2_464
H3 H67 3.5370 no 2_564
H3 H76 2.9021 no 1_554
H4 F8 3.1265 no 2_464
H4 F10 3.2911 no 2_464
H4 N8 3.5484 no 2_564
H4 C77 3.5064 no 2_564
H4 C78 3.1796 no 2_564
H4 C94 3.3885 no 2_564
H4 C95 3.1013 no 2_564
H4 H60 2.9165 no 2_564
H4 H73 2.9118 no 2_564
H4 H109 3.4979 no 2_454
H5 F5 3.4403 no .
H5 F10 3.5127 no 2_464
H5 C95 3.0755 no 2_564
H5 C96 2.8583 no 2_564
H5 C97 3.3244 no 2_564
H5 H73 3.2572 no 2_564
H5 H74 2.9698 no 2_564
H6 C144 2.9704 no 2_454
H6 C145 3.1727 no 2_454
H6 H100 3.3688 no 2_554
H6 H112 2.7528 no 2_454
H6 H113 3.0659 no 2_454
H7 F8 3.2823 no 2_464
H7 N8 3.4650 no 2_564
H7 C75 3.3566 no 2_564
H7 C76 3.0803 no 2_564
H7 C77 2.8317 no 2_564
H7 C78 2.8137 no 2_564
H7 C79 3.0899 no 2_564
H7 C80 3.4071 no 2_564
H7 H40 3.5605 no 2_464
H7 H59 3.5790 no 2_564
H7 H60 3.2000 no 2_564
H7 H61 3.5813 no 2_564
H7 H72 3.4648 no 2_564
H8 C98 3.4521 no 1_554
H8 H40 3.5366 no 2_464
H8 H41 2.7958 no 2_464
H8 H76 2.5714 no 1_554
H9 F8 2.5381 no 2_464
H9 C98 3.5727 no 1_554
H9 C141 3.4612 no 2_454
H9 H75 3.4471 no 1_554
H9 H76 2.9454 no 1_554
H9 H109 3.2290 no 2_454
H9 H110 2.9133 no 2_454
H10 H53 3.4770 no 1_554
H10 H68 2.9661 no 1_554
H10 H77 3.2336 no 1_554
H11 F20 2.5492 no 1_554
H11 C74 3.3964 no 1_554
H11 C89 3.5680 no 1_554
H11 H53 3.4419 no 1_554
H11 H58 2.5167 no 1_554
H11 H68 2.9315 no 1_554
H11 H115 3.3112 no 2_454
H11 H116 2.9176 no 2_454
H12 F20 2.8561 no 1_554
H12 F24 2.9574 no 1_554
H12 C45 3.3098 no 1_554
H12 C46 3.1419 no 1_554
H12 C47 3.3471 no 1_554
H12 H34 3.4278 no 1_554
H12 H58 2.8200 no 1_554
H12 H103 3.4378 no 2_554
H12 H115 3.1959 no 2_454
H13 Cl1 3.2643 no 1_654
H13 S2 3.4247 no 1_554
H13 C44 3.2829 no 1_554
H13 C48 3.2680 no 1_554
H13 C49 3.0081 no 1_554
H13 H35 3.5632 no 1_554
H14 C35 3.4156 no 1_554
H14 H26 3.5323 no 1_554
H14 H27 2.7414 no 1_554
H15 F7 2.7658 no 1_554
H15 F11 3.5012 no 1_554
H15 C82 3.5945 no 2_564
H15 H27 2.7583 no 1_554
H15 H62 2.7855 no 2_564
H15 H63 3.5695 no 2_564
H15 H66 3.4346 no 2_564
H16 F7 2.9657 no 1_554
H16 F12 3.2373 no 1_554
H16 C35 3.2307 no 1_554
H16 H26 3.5215 no 1_554
H16 H27 2.7327 no 1_554
H16 H62 3.5979 no 2_564
H16 H63 2.8986 no 2_564
H16 H74 3.1125 no 2_563
H17 C106 3.4201 no 2_564
H17 C107 3.2716 no 2_564
H17 C108 3.0373 no 2_564
H17 C109 2.9242 no 2_564
H17 C110 3.0878 no 2_564
H17 C111 3.3544 no 2_564
H17 H63 3.0304 no 2_564
H17 H74 2.8840 no 2_563
H17 H84 3.4760 no 2_564
H17 H85 3.3022 no 2_564
H17 H86 3.5293 no 2_564
H18 F2 3.0291 no 2_464
H18 C87 3.5504 no 1_554
H18 H51 3.5953 no 1_554
H18 H52 3.0185 no 1_554
H18 H65 2.6086 no 1_554
H18 H83 3.5721 no 2_564
H19 F1 2.5756 no 2_464
H19 F2 3.3914 no 2_464
H19 C79 3.5243 no 1_554
H19 H52 2.7440 no 1_554
H19 H61 3.4761 no 1_554
H19 H65 3.3943 no 1_554
H20 S2 3.3687 no .
H20 F15 3.5548 no .
H20 F17 3.1531 no .
H20 C138 3.4746 no 2_454
H20 H107 2.8480 no 2_454
H20 H108 3.4848 no 2_454
H20 H112 3.2837 no 2_454
H21 F17 2.6061 no .
H21 F18 3.0922 no .
H21 C124 3.0213 no .
H21 H94 3.0601 no .
H21 H95 2.5684 no .
H21 H96 2.9417 no .
H21 H112 3.1462 no 2_454
H22 F21 2.5958 no 2_554
H22 F23 3.2981 no 2_554
H22 C60 3.5917 no 2_454
H22 C124 3.2852 no .
H22 H46 3.0456 no 2_454
H22 H47 3.2025 no 2_454
H22 H94 2.8521 no .
H22 H95 3.5090 no .
H22 H96 2.9979 no .
H22 H113 3.4177 no 2_454
H23 F23 2.6854 no 2_554
H23 C56 3.4036 no .
H23 H43 2.8133 no .
H23 H79 2.9928 no 1_655
H23 H113 3.4527 no 2_454
H24 F4 2.3947 no .
H24 F5 2.9548 no .
H24 C55 3.2845 no .
H24 C56 3.4513 no .
H24 H42 3.1885 no .
H24 H43 3.4563 no .
H25 C65 3.5167 no .
H25 C66 3.5488 no .
H25 C139 3.5385 no 2_454
H25 H35 3.3824 no .
H25 H108 2.7490 no 2_454
H26 C21 3.5631 no 1_556
H26 C22 3.2973 no 1_556
H26 C23 3.4435 no 1_556
H26 C66 3.3046 no .
H26 C67 3.0534 no .
H26 H14 3.5323 no 1_556
H26 H16 3.5215 no 1_556
H26 H35 3.3714 no .
H26 H51 3.4404 no .
H26 H52 3.0227 no .
H27 F7 2.6317 no .
H27 C19 3.5635 no 1_556
H27 C21 2.9256 no 1_556
H27 C22 2.9127 no 1_556
H27 H14 2.7414 no 1_556
H27 H15 2.7583 no 1_556
H27 H16 2.7327 no 1_556
H28 F7 2.9680 no .
H28 C52 3.2972 no .
H28 C53 3.0554 no .
H28 H30 3.4040 no .
H28 H39 3.2355 no .
H28 H40 2.8433 no .
H28 H75 3.2374 no 2_564
H29 F5 3.1078 no .
H29 C52 3.4240 no .
H29 C53 3.1636 no .
H29 C54 3.1393 no .
H29 C55 3.4178 no .
H29 H30 2.8058 no .
H29 H40 3.5154 no .
H29 H41 3.4495 no .
H29 H75 3.5721 no 2_564
H30 C26 3.5850 no .
H30 C31 3.5161 no .
H30 C36 3.3989 no .
H30 C37 3.0503 no .
H30 H28 3.4040 no .
H30 H29 2.8058 no .
H31 F16 2.9919 no 2_555
H31 F18 3.0826 no 2_555
H31 C119 3.2860 no .
H31 C120 3.4715 no .
H31 H91 3.1666 no .
H31 H92 3.4444 no .
H31 H118 3.0737 no 1_655
H32 Sb3 3.5758 no 2_555
H32 F13 2.3496 no 2_555
H32 F16 2.9822 no 2_555
H32 N10 3.3522 no .
H32 C118 3.1722 no .
H32 C119 3.3710 no .
H32 H91 3.5086 no .
H32 H96 3.3143 no .
H32 H118 3.1738 no 1_655
H33 F24 2.9294 no .
H33 C115 3.1302 no .
H33 C116 3.3167 no .
H33 H80 3.5757 no 2_555
H33 H89 3.1073 no .
H33 H90 3.4244 no .
H33 H106 3.0870 no .
H34 F14 3.3783 no .
H34 F19 3.0542 no .
H34 F24 3.5976 no .
H34 C135 3.2725 no .
H34 C136 3.2423 no .
H34 H12 3.4278 no 1_556
H34 H89 3.4445 no .
H34 H105 2.8967 no .
H34 H106 2.8300 no .
H35 C33 3.5021 no .
H35 C34 3.4927 no .
H35 H13 3.5632 no 1_556
H35 H25 3.3824 no .
H35 H26 3.3714 no .
H36 F13 3.1556 no 2_555
H36 C104 3.3919 no 2_555
H36 C133 3.2726 no 2_555
H36 H80 3.4818 no 2_555
H36 H81 2.6047 no 2_555
H36 H103 2.9157 no 2_555
H36 H118 3.5642 no 1_655
H37 F24 3.0402 no .
H37 C103 3.2267 no 2_555
H37 C104 3.2623 no 2_555
H37 H80 2.7563 no 2_555
H37 H81 2.8311 no 2_555
H37 H103 3.2701 no 2_555
H38 F13 2.8278 no 2_555
H38 N10 3.3253 no .
H38 C104 3.1284 no 2_555
H38 C112 3.2650 no .
H38 C116 3.4569 no .
H38 C117 3.0430 no .
H38 H80 3.5720 no 2_555
H38 H81 2.5731 no 2_555
H39 Cl2 3.0417 no 1_655
H39 C92 3.4915 no 1_655
H39 H28 3.2355 no .
H39 H71 2.9194 no 1_655
H40 F8 3.4001 no .
H40 C93 3.4379 no 1_655
H40 H7 3.5605 no 2_565
H40 H8 3.5366 no 2_565
H40 H28 2.8433 no .
H40 H29 3.5154 no .
H40 H71 3.4687 no 1_655
H40 H72 2.9814 no 1_655
H41 S3 3.4936 no 1_655
H41 F3 2.6193 no .
H41 F5 3.4675 no .
H41 C13 3.5608 no 2_565
H41 H3 3.2565 no 2_565
H41 H8 2.7958 no 2_565
H41 H29 3.4495 no .
H42 F3 2.8012 no .
H42 F4 2.6805 no .
H42 H24 3.1885 no .
H42 H55 3.4246 no 1_655
H42 H64 3.1491 no 1_655
H42 H78 3.3366 no 1_655
H43 F23 3.5482 no 2_554
H43 C30 3.3212 no .
H43 C72 3.5281 no 1_655
H43 H23 2.8133 no .
H43 H24 3.4563 no .
H43 H55 3.1472 no 1_655
H43 H56 2.8648 no 1_655
H44 F22 2.5798 no 2_554
H44 F23 3.4671 no 2_554
H44 C120 3.4738 no .
H44 H91 3.0897 no .
H44 H92 2.8125 no .
H45 F22 2.7521 no 2_554
H45 C134 3.2172 no 1_655
H45 C135 3.5098 no 1_655
H45 C143 3.5108 no .
H45 C144 3.2865 no .
H45 C145 3.0537 no .
H45 C146 3.0014 no .
H45 C147 3.2435 no .
H45 C148 3.4920 no .
H45 H92 2.9447 no .
H45 H104 3.0476 no 1_655
H45 H105 3.5321 no 1_655
H45 H113 3.4629 no .
H45 H114 3.3587 no .
H46 F19 3.0983 no 1_655
H46 F21 3.4875 no 1_655
H46 C29 3.5884 no 2_555
H46 C135 3.4016 no 1_655
H46 C145 3.1288 no .
H46 H22 3.0456 no 2_555
H46 H105 3.1013 no 1_655
H46 H113 2.8676 no .
H47 F19 3.5312 no 1_655
H47 F21 2.5965 no 1_655
H47 C124 3.4679 no 2_555
H47 H22 3.2025 no 2_555
H47 H57 3.0212 no 1_655
H47 H70 3.3963 no 1_655
H47 H94 2.5407 no 2_555
H48 Cl2 3.1520 no 1_655
H48 C91 3.2796 no 1_655
H48 C92 3.5943 no 1_655
H48 H56 3.2118 no 1_655
H48 H57 3.4575 no 1_655
H48 H70 2.8559 no 1_655
H48 H71 3.4394 no 1_655
H49 F14 3.5758 no .
H49 F15 2.4146 no .
H49 C85 3.5702 no .
H49 H82 3.0425 no .
H49 H108 3.4711 no 2_454
H50 F12 3.0471 no 2_464
H50 C82 3.4642 no .
H50 C83 3.3701 no .
H50 C139 3.0779 no 2_454
H50 C140 3.5109 no 2_454
H50 H87 2.9710 no .
H50 H108 2.4473 no 2_454
H50 H109 3.2893 no 2_454
H51 F10 3.3388 no 2_464
H51 F11 3.0859 no 2_464
H51 F12 2.9079 no 2_464
H51 N7 3.5181 no .
H51 C81 3.5379 no .
H51 C82 3.5111 no .
H51 C87 3.2621 no .
H51 H18 3.5953 no 1_556
H51 H26 3.4404 no .
H51 H62 3.4403 no .
H51 H65 2.9287 no .
H51 H66 2.9686 no .
H52 N7 3.4397 no .
H52 C20 3.4376 no 1_556
H52 C24 2.9145 no 1_556
H52 C25 2.7512 no 1_556
H52 C87 3.5707 no .
H52 H18 3.0185 no 1_556
H52 H19 2.7440 no 1_556
H52 H26 3.0227 no .
H52 H65 2.9323 no .
H53 C14 3.4094 no 1_556
H53 C15 3.1130 no 1_556
H53 C16 3.0576 no 1_556
H53 C17 3.2057 no 1_556
H53 C18 3.4221 no 1_556
H53 C19 3.5153 no 1_556
H53 H10 3.4770 no 1_556
H53 H11 3.4419 no 1_556
H54 F14 2.9431 no .
H54 C85 3.2994 no .
H54 C100 3.4833 no .
H54 C104 2.9957 no .
H54 C105 2.8508 no .
H54 H64 2.6835 no .
H54 H81 3.0919 no .
H54 H82 2.8801 no .
H55 C56 3.5483 no 1_455
H55 C102 3.2344 no .
H55 C103 3.0289 no .
H55 C104 3.2328 no .
H55 C134 3.5607 no .
H55 H42 3.4246 no 1_455
H55 H43 3.1472 no 1_455
H55 H64 2.9109 no .
H55 H80 3.2953 no .
H55 H81 3.5902 no .
H55 H104 2.8613 no .
H55 H105 3.3567 no .
H56 N5 3.5016 no 1_455
H56 C51 3.1666 no 1_455
H56 C55 3.4241 no 1_455
H56 C56 2.8736 no 1_455
H56 C57 2.8749 no 1_455
H56 C58 3.1615 no 1_455
H56 C59 3.4030 no 1_455
H56 C60 3.3587 no 1_455
H56 C61 3.1157 no 1_455
H56 C62 2.8424 no 1_455
H56 H43 2.8648 no 1_455
H56 H48 3.2118 no 1_455
H56 H105 3.3331 no .
H57 F19 3.4283 no .
H57 F20 3.0676 no .
H57 C61 3.1481 no 1_455
H57 C62 3.4170 no 1_455
H57 H47 3.0212 no 1_455
H57 H48 3.4575 no 1_455
H57 H59 3.5685 no .
H57 H69 3.5795 no .
H58 F20 2.8110 no .
H58 C16 2.8912 no 1_556
H58 C17 3.0587 no 1_556
H58 H11 2.5167 no 1_556
H58 H12 2.8200 no 1_556
H59 H7 3.5790 no 2_465
H59 H57 3.5685 no .
H60 Sb1 3.5571 no 2_465
H60 F1 2.5342 no 2_465
H60 F5 3.3615 no 2_465
H60 F6 2.9176 no 2_465
H60 C7 3.4014 no 2_465
H60 C8 3.0310 no 2_465
H60 C9 3.5879 no 2_465
H60 H4 2.9165 no 2_465
H60 H7 3.2000 no 2_465
H61 F1 3.2399 no 2_465
H61 F6 2.5040 no 2_465
H61 N1 3.3017 no 2_465
H61 C6 3.4088 no 2_465
H61 C7 3.4925 no 2_465
H61 H7 3.5813 no 2_465
H61 H19 3.4761 no 1_556
H61 H99 3.4122 no 1_565
H62 F11 3.4407 no 2_464
H62 F12 3.3807 no 2_464
H62 C4 3.2035 no 2_465
H62 C20 3.3717 no 2_465
H62 C21 2.8987 no 2_465
H62 C22 3.3725 no 2_465
H62 H2 2.9003 no 2_465
H62 H15 2.7855 no 2_465
H62 H16 3.5979 no 2_465
H62 H51 3.4403 no .
H63 C21 3.1352 no 2_465
H63 C22 2.6690 no 2_465
H63 C23 2.7620 no 2_465
H63 C24 3.3060 no 2_465
H63 H15 3.5695 no 2_465
H63 H16 2.8986 no 2_465
H63 H17 3.0304 no 2_465
H64 C70 2.8515 no .
H64 C71 2.9903 no .
H64 H42 3.1491 no 1_455
H64 H54 2.6835 no .
H64 H55 2.9109 no .
H65 F11 3.2188 no 2_464
H65 C24 3.3299 no 1_556
H65 C66 3.3305 no .
H65 C67 3.3324 no .
H65 H18 2.6086 no 1_556
H65 H19 3.3943 no 1_556
H65 H51 2.9287 no .
H65 H52 2.9323 no .
H65 H99 3.2885 no 1_565
H66 F11 2.6600 no 2_464
H66 C66 3.4485 no .
H66 H15 3.4346 no 2_465
H66 H51 2.9686 no .
H67 C1 3.2676 no 2_465
H67 C2 3.4219 no 2_465
H67 C3 3.4830 no 2_465
H67 C4 3.3051 no 2_465
H67 C5 3.1442 no 2_465
H67 C6 3.1879 no 2_465
H67 C128 3.5843 no 1_565
H67 H3 3.5370 no 2_465
H67 H99 2.7501 no 1_565
H68 C15 3.5850 no 1_556
H68 C16 3.5684 no 1_556
H68 H10 2.9661 no 1_556
H68 H11 2.9315 no 1_556
H68 H111 2.9820 no 2_455
H68 H116 3.1804 no 2_455
H69 F20 3.1965 no .
H69 C118 3.3986 no 2_455
H69 C119 3.1671 no 2_455
H69 C120 3.1134 no 2_455
H69 C121 3.2262 no 2_455
H69 C122 3.4692 no 2_455
H69 C123 3.5500 no 2_455
H69 H57 3.5795 no .
H69 H91 3.5701 no 2_455
H69 H92 3.5267 no 2_455
H69 H116 3.1635 no 2_455
H70 Cl2 3.2778 no .
H70 N10 3.0913 no 2_455
H70 C117 3.5011 no 2_455
H70 C118 3.0488 no 2_455
H70 C123 3.2845 no 2_455
H70 H47 3.3963 no 1_455
H70 H48 2.8559 no 1_455
H70 H94 3.1865 no 2_455
H71 Cl2 2.7294 no .
H71 F9 3.1960 no 1_455
H71 C52 3.5194 no 1_455
H71 H39 2.9194 no 1_455
H71 H40 3.4687 no 1_455
H71 H48 3.4394 no 1_455
H71 H85 3.5372 no 1_556
H72 F8 3.1884 no 1_455
H72 F9 2.7918 no 1_455
H72 H7 3.4648 no 2_465
H72 H40 2.9814 no 1_455
H72 H85 3.1004 no 1_556
H73 F9 3.4392 no 1_455
H73 F10 2.8226 no 1_455
H73 C109 3.2565 no 1_556
H73 H4 2.9118 no 2_465
H73 H5 3.2572 no 2_465
H73 H85 2.4389 no 1_556
H74 F10 3.4994 no 1_455
H74 C22 3.5750 no 2_466
H74 C23 3.4785 no 2_466
H74 C34 3.5538 no 2_465
H74 C109 3.5565 no 1_556
H74 C110 3.5948 no 1_556
H74 H5 2.9698 no 2_465
H74 H16 3.1125 no 2_466
H74 H17 2.8840 no 2_466
H74 H85 3.2555 no 1_556
H74 H86 3.3162 no 1_556
H75 C35 3.4963 no 2_465
H75 C36 3.1065 no 2_465
H75 C37 3.3255 no 2_465
H75 H9 3.4471 no 1_556
H75 H28 3.2374 no 2_465
H75 H29 3.5721 no 2_465
H75 H110 3.2243 no 2_455
H76 F1 3.2836 no 2_465
H76 F3 3.5697 no 2_465
H76 F5 3.0441 no 2_465
H76 N1 3.5466 no 1_556
H76 C5 3.0716 no 1_556
H76 C6 3.3963 no 1_556
H76 C13 3.1056 no 1_556
H76 H3 2.9021 no 1_556
H76 H8 2.5714 no 1_556
H76 H9 2.9454 no 1_556
H76 H110 2.9526 no 2_455
H77 F1 2.6610 no 2_465
H77 C4 3.5539 no 1_556
H77 H10 3.2336 no 1_556
H78 Sb1 3.5118 no 1_455
H78 F2 2.7907 no 1_455
H78 F4 2.3728 no 1_455
H78 C129 3.3877 no 2_454
H78 C130 3.5763 no 2_454
H78 H42 3.3366 no 1_455
H78 H100 3.2536 no 2_454
H79 F4 3.4615 no 1_455
H79 F23 2.6987 no 2_454
H79 C130 3.3681 no 2_454
H79 H23 2.9928 no 1_455
H79 H101 2.8239 no 2_454
H80 F23 2.8259 no 2_454
H80 F24 2.6918 no 2_454
H80 C50 3.4322 no 2_454
H80 H33 3.5757 no 2_454
H80 H36 3.4818 no 2_454
H80 H37 2.7563 no 2_454
H80 H38 3.5720 no 2_454
H80 H55 3.2953 no .
H80 H103 3.5922 no .
H80 H104 3.0302 no .
H81 F13 2.7046 no .
H81 F14 3.1739 no .
H81 C50 2.8293 no 2_454
H81 H36 2.6047 no 2_454
H81 H37 2.8311 no 2_454
H81 H38 2.5731 no 2_454
H81 H54 3.0919 no .
H81 H55 3.5902 no .
H81 H104 3.5269 no .
H82 S4 3.3985 no 2_454
H82 F13 2.9473 no .
H82 F15 3.1590 no .
H82 H49 3.0425 no .
H82 H54 2.8801 no .
H83 F2 2.9103 no 1_455
H83 C126 3.5187 no 2_454
H83 C127 3.2146 no 2_454
H83 C128 3.2243 no 2_454
H83 C129 3.5118 no 2_454
H83 H18 3.5721 no 2_465
H83 H88 2.8698 no 2_454
H83 H98 3.5151 no 2_454
H83 H99 3.5572 no 2_454
H84 F9 2.7227 no 1_454
H84 F11 3.4105 no 1_454
H84 C126 3.2946 no 2_454
H84 C127 3.0762 no 2_454
H84 H17 3.4760 no 2_465
H84 H88 3.3719 no 2_454
H84 H97 3.2493 no 2_454
H84 H98 2.8390 no 2_454
H85 F9 2.9934 no 1_454
H85 C92 3.4038 no 1_554
H85 C93 3.1224 no 1_554
H85 C95 2.9240 no 1_554
H85 C96 3.3871 no 1_554
H85 H17 3.3022 no 2_465
H85 H71 3.5372 no 1_554
H85 H72 3.1004 no 1_554
H85 H73 2.4389 no 1_554
H85 H74 3.2555 no 1_554
H86 C95 3.4729 no 1_554
H86 C96 3.3175 no 1_554
H86 C140 3.4290 no 2_454
H86 C141 3.0256 no 2_454
H86 C142 3.2979 no 2_454
H86 H17 3.5293 no 2_465
H86 H74 3.3162 no 1_554
H86 H93 3.0000 no 2_454
H86 H110 3.1020 no 2_454
H86 H111 3.5446 no 2_454
H87 C139 3.5162 no 2_454
H87 C140 3.5420 no 2_454
H87 H50 2.9710 no .
H87 H93 3.2899 no 2_454
H88 C100 3.5601 no 2_555
H88 C101 3.5257 no 2_555
H88 C107 3.0775 no 2_555
H88 C108 3.3754 no 2_555
H88 H83 2.8698 no 2_555
H88 H84 3.3719 no 2_555
H89 F14 2.9330 no .
H89 F16 2.9053 no .
H89 F17 3.4622 no .
H89 C45 3.3425 no .
H89 C46 3.5284 no .
H89 H33 3.1073 no .
H89 H34 3.4445 no .
H89 H117 2.8411 no 2_554
H90 F16 2.9895 no .
H90 F17 2.3826 no .
H90 N4 3.5148 no .
H90 C44 3.3671 no .
H90 C45 3.4009 no .
H90 H33 3.4244 no .
H91 F21 2.6393 no 2_554
H91 F22 3.3820 no 2_554
H91 C41 3.2268 no .
H91 C42 3.4501 no .
H91 H31 3.1666 no .
H91 H32 3.5086 no .
H91 H44 3.0897 no .
H91 H69 3.5701 no 2_554
H92 F22 2.6571 no 2_554
H92 C58 3.1962 no .
H92 C59 3.2570 no .
H92 H31 3.4444 no .
H92 H44 2.8125 no .
H92 H45 2.9447 no .
H92 H69 3.5267 no 2_554
H93 C110 3.1676 no 2_555
H93 C111 3.3456 no 2_555
H93 H86 3.0000 no 2_555
H93 H87 3.2899 no 2_555
H94 F21 2.8679 no 2_554
H94 C28 3.5652 no .
H94 C29 3.4684 no .
H94 C61 3.2294 no 2_454
H94 H21 3.0601 no .
H94 H22 2.8521 no .
H94 H47 2.5407 no 2_454
H94 H70 3.1865 no 2_554
H95 F17 2.7648 no .
H95 C28 3.2811 no .
H95 H21 2.5684 no .
H95 H22 3.5090 no .
H96 F21 3.5935 no 2_554
H96 C28 3.2600 no .
H96 C29 3.2964 no .
H96 C38 3.2596 no .
H96 C39 3.5914 no .
H96 C41 3.3665 no .
H96 C42 3.0130 no .
H96 C43 3.0038 no .
H96 H21 2.9417 no .
H96 H22 2.9979 no .
H96 H32 3.3143 no .
H97 Cl1 3.0197 no 2_554
H97 Cl2 3.3665 no 2_554
H97 C149 3.1708 no 2_554
H97 H84 3.2493 no 2_555
H97 H117 2.8735 no 2_554
H98 F11 2.8386 no 2_454
H98 H83 3.5151 no 2_555
H98 H84 2.8390 no 2_555
H99 F2 3.4278 no 2_455
H99 F6 2.7542 no 2_455
H99 C87 3.4022 no 1_545
H99 H61 3.4122 no 1_545
H99 H65 3.2885 no 1_545
H99 H67 2.7501 no 1_545
H99 H83 3.5572 no 2_555
H100 S1 3.5225 no 2_455
H100 F2 3.5844 no 2_455
H100 F4 2.6307 no 2_455
H100 F6 2.8076 no 2_455
H100 H6 3.3688 no 2_455
H100 H78 3.2536 no 2_555
H100 H113 3.3446 no 1_455
H101 C102 3.3533 no 2_555
H101 C145 3.4735 no 1_455
H101 C146 3.3534 no 1_455
H101 H79 2.8239 no 2_555
H101 H113 2.9425 no 1_455
H101 H114 2.7146 no 1_455
H102 Cl1 3.0689 no 2_554
H102 C149 3.1018 no 2_554
H102 H114 3.0789 no 1_455
H102 H115 3.4798 no 1_455
H102 H117 2.4484 no 2_554
H103 F24 2.7238 no 2_454
H103 C50 3.5098 no 2_454
H103 H12 3.4378 no 2_455
H103 H36 2.9157 no 2_454
H103 H37 3.2701 no 2_454
H103 H80 3.5922 no .
H103 H114 3.4957 no 1_455
H103 H115 3.0535 no 1_455
H104 F22 3.4791 no 2_454
H104 F24 3.4425 no 2_454
H104 C59 3.4157 no 1_455
H104 C71 3.1679 no .
H104 C103 3.5017 no .
H104 H45 3.0476 no 1_455
H104 H55 2.8613 no .
H104 H80 3.0302 no .
H104 H81 3.5269 no .
H105 F19 2.8393 no .
H105 C59 3.5598 no 1_455
H105 C60 3.3181 no 1_455
H105 C69 3.4661 no .
H105 C70 3.2401 no .
H105 C71 2.9715 no .
H105 C72 2.9395 no .
H105 C73 3.1595 no .
H105 C74 3.4394 no .
H105 H34 2.8967 no .
H105 H45 3.5321 no 1_455
H105 H46 3.1013 no 1_455
H105 H55 3.3567 no .
H105 H56 3.3331 no .
H106 F19 2.5968 no .
H106 C46 3.4990 no .
H106 H33 3.0870 no .
H106 H34 2.8300 no .
H107 F15 2.5623 no 2_555
H107 F18 2.7992 no 2_555
H107 C27 3.4104 no 2_555
H107 H20 2.8480 no 2_555
H108 F15 3.4913 no 2_555
H108 C10 3.5446 no 2_555
H108 C64 3.5479 no 2_555
H108 C65 3.0049 no 2_555
H108 H20 3.4848 no 2_555
H108 H25 2.7490 no 2_555
H108 H49 3.4711 no 2_555
H108 H50 2.4473 no 2_555
H109 F8 3.1986 no 1_545
H109 F10 3.4429 no 1_545
H109 F12 2.6566 no 1_545
H109 C8 3.3853 no 2_555
H109 H4 3.4979 no 2_555
H109 H9 3.2290 no 2_555
H109 H50 3.2893 no 2_555
H110 N1 3.3024 no 2_555
H110 C7 3.5423 no 2_555
H110 C13 3.4953 no 2_555
H110 C97 3.0166 no 2_554
H110 C98 2.8462 no 2_554
H110 C99 3.3465 no 2_554
H110 H9 2.9133 no 2_555
H110 H75 3.2243 no 2_554
H110 H76 2.9526 no 2_554
H110 H86 3.1020 no 2_555
H111 S1 3.5749 no 2_555
H111 C89 3.4684 no 2_554
H111 H68 2.9820 no 2_554
H111 H86 3.5446 no 2_555
H112 F18 3.1740 no 2_555
H112 C11 3.4797 no 2_555
H112 C27 3.0840 no 2_555
H112 C28 3.0071 no 2_555
H112 C29 3.5333 no 2_555
H112 H6 2.7528 no 2_555
H112 H20 3.2837 no 2_555
H112 H21 3.1462 no 2_555
H113 C29 3.2247 no 2_555
H113 C30 3.2468 no 2_555
H113 C60 3.5655 no .
H113 C130 3.4397 no 1_655
H113 H6 3.0659 no 2_555
H113 H22 3.4177 no 2_555
H113 H23 3.4527 no 2_555
H113 H45 3.4629 no .
H113 H46 2.8676 no .
H113 H100 3.3446 no 1_655
H113 H101 2.9425 no 1_655
H114 N11 3.4921 no 1_655
H114 C125 3.1826 no 1_655
H114 C129 3.3907 no 1_655
H114 C130 2.8115 no 1_655
H114 C131 2.8422 no 1_655
H114 C132 2.7461 no 1_655
H114 C133 3.0414 no 1_655
H114 C134 3.4086 no 1_655
H114 C135 3.4851 no 1_655
H114 C136 3.1979 no 1_655
H114 H45 3.3587 no .
H114 H101 2.7146 no 1_655
H114 H102 3.0789 no 1_655
H114 H103 3.4957 no 1_655
H115 F22 3.4728 no 2_554
H115 C16 3.1707 no 2_555
H115 C17 3.0966 no 2_555
H115 C132 3.4944 no 1_655
H115 C133 3.2633 no 1_655
H115 H1 3.3475 no 2_555
H115 H11 3.3112 no 2_555
H115 H12 3.1959 no 2_555
H115 H102 3.4798 no 1_655
H115 H103 3.0535 no 1_655
H116 F20 3.3184 no 2_554
H116 F22 3.4068 no 2_554
H116 C16 3.3202 no 2_555
H116 H11 2.9176 no 2_555
H116 H68 3.1804 no 2_554
H116 H69 3.1635 no 2_554
H117 F16 3.0276 no 2_455
H117 N11 2.9012 no 2_455
H117 C114 2.8520 no 2_455
H117 C115 2.8195 no 2_455
H117 C116 3.5772 no 2_455
H117 C126 3.5476 no 2_455
H117 C131 3.0855 no 2_455
H117 C132 2.8528 no 2_455
H117 H89 2.8411 no 2_455
H117 H97 2.8735 no 2_455
H117 H102 2.4484 no 2_455
H118 F16 2.5882 no 2_455
H118 C38 3.4068 no 1_455
H118 C39 3.3844 no 1_455
H118 C40 3.0445 no 1_455
H118 C41 2.7234 no 1_455
H118 C42 2.7740 no 1_455
H118 C43 3.1178 no 1_455
H118 H31 3.0737 no 1_455
H118 H32 3.1738 no 1_455
H118 H36 3.5642 no 1_455

loop_
_geom_torsion_atom_site_label_1
_geom_torsion_atom_site_label_2
_geom_torsion_atom_site_label_3
_geom_torsion_atom_site_label_4
_geom_torsion
_geom_torsion_publ_flag
C1 S1 C12 C7 7.6(5) no
C1 S1 C12 C11 -175.1(4) no
C12 S1 C1 C2 174.6(4) no
C12 S1 C1 C6 -7.7(5) no
C38 S2 C49 C44 13.0(5) no
C38 S2 C49 C48 -172.7(4) no
C49 S2 C38 C39 173.2(4) no
C49 S2 C38 C43 -12.7(5) no
C75 S3 C86 C81 9.2(5) no
C75 S3 C86 C85 -173.4(4) no
C86 S3 C75 C76 171.5(4) no
C86 S3 C75 C80 -8.1(5) no
C112 S4 C123 C118 -6.0(5) no
C112 S4 C123 C122 178.5(4) no
C123 S4 C112 C113 -177.1(4) no
C123 S4 C112 C117 5.0(5) no
C6 N1 C7 C8 169.3(5) no
C6 N1 C7 C12 -11.5(8) no
C7 N1 C6 C1 11.5(8) no
C7 N1 C6 C5 -166.7(5) no
C13 N1 C6 C1 -167.5(5) no
C13 N1 C6 C5 14.3(7) no
C13 N1 C7 C8 -11.7(8) no
C13 N1 C7 C12 167.4(5) no
C3 N2 C14 C15 59.5(8) no
C3 N2 C14 C19 -121.2(7) no
C14 N2 C3 C2 20.8(10) no
C14 N2 C3 C4 -158.0(6) no
C3 N2 C20 C21 92.7(8) no
C3 N2 C20 C25 -90.5(7) no
C20 N2 C3 C2 -159.0(6) no
C20 N2 C3 C4 22.2(10) no
C14 N2 C20 C21 -87.0(7) no
C14 N2 C20 C25 89.8(8) no
C20 N2 C14 C15 -120.7(7) no
C20 N2 C14 C19 58.6(8) no
C10 N3 C26 C27 -99.3(7) no
C10 N3 C26 C31 80.9(7) no
C26 N3 C10 C9 -176.2(5) no
C26 N3 C10 C11 0.5(9) no
C10 N3 C32 C33 63.0(8) no
C10 N3 C32 C37 -118.9(6) no
C32 N3 C10 C9 6.0(10) no
C32 N3 C10 C11 -177.3(5) no
C26 N3 C32 C33 -114.9(6) no
C26 N3 C32 C37 63.2(7) no
C32 N3 C26 C27 78.6(6) no
C32 N3 C26 C31 -101.2(7) no
C43 N4 C44 C45 166.0(5) no
C43 N4 C44 C49 -11.5(9) no
C44 N4 C43 C38 12.0(8) no
C44 N4 C43 C42 -169.1(5) no
C50 N4 C43 C38 -165.8(5) no
C50 N4 C43 C42 13.1(8) no
C50 N4 C44 C45 -16.2(8) no
C50 N4 C44 C49 166.3(5) no
C40 N5 C51 C52 71.2(7) no
C40 N5 C51 C56 -111.6(7) no
C51 N5 C40 C39 7.7(9) no
C51 N5 C40 C41 -169.9(5) no
C40 N5 C57 C58 74.0(9) no
C40 N5 C57 C62 -108.3(7) no
C57 N5 C40 C39 -177.3(5) no
C57 N5 C40 C41 5.1(9) no
C51 N5 C57 C58 -110.8(7) no
C51 N5 C57 C62 66.9(8) no
C57 N5 C51 C52 -104.1(7) no
C57 N5 C51 C56 73.1(7) no
C47 N6 C63 C64 95.7(6) no
C47 N6 C63 C68 -83.9(7) no
C63 N6 C47 C46 173.4(5) no
C63 N6 C47 C48 -5.1(9) no
C47 N6 C69 C70 -113.2(6) no
C47 N6 C69 C74 67.7(8) no
C69 N6 C47 C46 4.8(9) no
C69 N6 C47 C48 -173.7(5) no
C63 N6 C69 C70 78.4(7) no
C63 N6 C69 C74 -100.7(6) no
C69 N6 C63 C64 -95.1(7) no
C69 N6 C63 C68 85.3(6) no
C80 N7 C81 C82 167.5(5) no
C80 N7 C81 C86 -12.7(8) no
C81 N7 C80 C75 13.8(8) no
C81 N7 C80 C79 -166.5(5) no
C87 N7 C80 C75 -169.3(5) no
C87 N7 C80 C79 10.3(8) no
C87 N7 C81 C82 -9.4(8) no
C87 N7 C81 C86 170.5(5) no
C77 N8 C88 C89 89.0(7) no
C77 N8 C88 C93 -90.7(8) no
C88 N8 C77 C76 -0.2(9) no
C88 N8 C77 C78 176.9(6) no
C77 N8 C94 C95 118.5(7) no
C77 N8 C94 C99 -60.4(8) no
C94 N8 C77 C76 178.1(6) no
C94 N8 C77 C78 -4.7(10) no
C88 N8 C94 C95 -63.2(8) no
C88 N8 C94 C99 118.0(7) no
C94 N8 C88 C89 -89.5(9) no
C94 N8 C88 C93 90.8(7) no
C84 N9 C100 C101 81.6(6) no
C84 N9 C100 C105 -97.5(7) no
C100 N9 C84 C83 -177.7(5) no
C100 N9 C84 C85 1.8(8) no
C84 N9 C106 C107 -121.8(6) no
C84 N9 C106 C111 63.3(8) no
C106 N9 C84 C83 4.7(9) no
C106 N9 C84 C85 -175.8(5) no
C100 N9 C106 C107 60.5(7) no
C100 N9 C106 C111 -114.3(6) no
C106 N9 C100 C101 -100.6(6) no
C106 N9 C100 C105 80.2(6) no
C117 N10 C118 C119 -174.4(5) no
C117 N10 C118 C123 7.3(9) no
C118 N10 C117 C112 -8.3(9) no
C118 N10 C117 C116 171.6(5) no
C124 N10 C117 C112 170.5(5) no
C124 N10 C117 C116 -9.5(8) no
C124 N10 C118 C119 6.8(8) no
C124 N10 C118 C123 -171.5(5) no
C114 N11 C125 C126 -67.7(7) no
C114 N11 C125 C130 114.3(7) no
C125 N11 C114 C113 -11.5(9) no
C125 N11 C114 C115 168.9(5) no
C114 N11 C131 C132 112.7(7) no
C114 N11 C131 C136 -69.2(9) no
C131 N11 C114 C113 171.6(5) no
C131 N11 C114 C115 -8.0(9) no
C125 N11 C131 C132 -64.4(8) no
C125 N11 C131 C136 113.7(7) no
C131 N11 C125 C126 109.4(7) no
C131 N11 C125 C130 -68.6(7) no
C121 N12 C137 C138 -84.2(6) no
C121 N12 C137 C142 93.0(7) no
C137 N12 C121 C120 177.0(5) no
C137 N12 C121 C122 -0.9(8) no
C121 N12 C143 C144 113.9(6) no
C121 N12 C143 C148 -68.4(7) no
C143 N12 C121 C120 -5.1(8) no
C143 N12 C121 C122 177.0(5) no
C137 N12 C143 C144 -68.1(7) no
C137 N12 C143 C148 109.6(6) no
C143 N12 C137 C138 97.8(7) no
C143 N12 C137 C142 -85.0(6) no
S1 C1 C2 C3 179.0(4) no
S1 C1 C6 N1 -0.5(8) no
S1 C1 C6 C5 177.8(4) no
C2 C1 C6 N1 177.1(5) no
C2 C1 C6 C5 -4.7(8) no
C6 C1 C2 C3 1.2(9) no
C1 C2 C3 N2 -175.8(5) no
C1 C2 C3 C4 3.1(9) no
N2 C3 C4 C5 175.2(6) no
C2 C3 C4 C5 -3.6(9) no
C3 C4 C5 C6 -0.0(9) no
C4 C5 C6 N1 -177.6(5) no
C4 C5 C6 C1 4.1(8) no
N1 C7 C8 C9 178.5(5) no
N1 C7 C12 S1 0.7(9) no
N1 C7 C12 C11 -176.5(5) no
C8 C7 C12 S1 179.9(5) no
C8 C7 C12 C11 2.7(8) no
C12 C7 C8 C9 -0.7(9) no
C7 C8 C9 C10 -3.0(10) no
C8 C9 C10 N3 -178.7(6) no
C8 C9 C10 C11 4.5(9) no
N3 C10 C11 C12 -179.3(5) no
C9 C10 C11 C12 -2.4(9) no
C10 C11 C12 S1 -178.5(5) no
C10 C11 C12 C7 -1.1(9) no
N2 C14 C15 C16 -174.6(5) no
N2 C14 C19 C18 176.5(5) no
C15 C14 C19 C18 -4.2(10) no
C19 C14 C15 C16 6.1(9) no
C14 C15 C16 C17 -4.7(10) no
C15 C16 C17 C18 1.4(10) no
C16 C17 C18 C19 0.5(11) no
C17 C18 C19 C14 0.9(10) no
N2 C20 C21 C22 174.6(5) no
N2 C20 C25 C24 -175.7(5) no
C21 C20 C25 C24 1.1(9) no
C25 C20 C21 C22 -2.1(10) no
C20 C21 C22 C23 1.8(10) no
C21 C22 C23 C24 -0.4(10) no
C22 C23 C24 C25 -0.6(10) no
C23 C24 C25 C20 0.3(10) no
N3 C26 C27 C28 177.9(5) no
N3 C26 C31 C30 -178.8(5) no
C27 C26 C31 C30 1.4(9) no
C31 C26 C27 C28 -2.3(9) no
C26 C27 C28 C29 1.9(9) no
C27 C28 C29 C30 -0.6(10) no
C28 C29 C30 C31 -0.3(10) no
C29 C30 C31 C26 -0.1(10) no
N3 C32 C33 C34 178.3(5) no
N3 C32 C37 C36 -178.1(5) no
C33 C32 C37 C36 0.1(9) no
C37 C32 C33 C34 0.2(9) no
C32 C33 C34 C35 -0.4(10) no
C33 C34 C35 C36 0.2(11) no
C34 C35 C36 C37 0.1(11) no
C35 C36 C37 C32 -0.3(10) no
S2 C38 C39 C40 173.5(4) no
S2 C38 C43 N4 2.1(8) no
S2 C38 C43 C42 -176.9(4) no
C39 C38 C43 N4 175.7(5) no
C39 C38 C43 C42 -3.2(8) no
C43 C38 C39 C40 -0.6(9) no
C38 C39 C40 N5 -174.1(5) no
C38 C39 C40 C41 3.7(9) no
N5 C40 C41 C42 174.9(5) no
C39 C40 C41 C42 -2.9(9) no
C40 C41 C42 C43 -1.1(10) no
C41 C42 C43 N4 -174.9(5) no
C41 C42 C43 C38 4.1(9) no
N4 C44 C45 C46 177.7(5) no
N4 C44 C49 S2 -3.0(9) no
N4 C44 C49 C48 -176.8(5) no
C45 C44 C49 S2 179.4(5) no
C45 C44 C49 C48 5.6(9) no
C49 C44 C45 C46 -4.6(9) no
C44 C45 C46 C47 0.8(10) no
C45 C46 C47 N6 -176.3(6) no
C45 C46 C47 C48 2.2(9) no
N6 C47 C48 C49 177.2(5) no
C46 C47 C48 C49 -1.4(9) no
C47 C48 C49 S2 -176.9(5) no
C47 C48 C49 C44 -2.7(9) no
N5 C51 C52 C53 177.6(5) no
N5 C51 C56 C55 -178.7(5) no
C52 C51 C56 C55 -1.6(9) no
C56 C51 C52 C53 0.5(10) no
C51 C52 C53 C54 1.2(10) no
C52 C53 C54 C55 -1.7(11) no
C53 C54 C55 C56 0.7(12) no
C54 C55 C56 C51 1.0(11) no
N5 C57 C58 C59 176.7(6) no
N5 C57 C62 C61 -177.7(6) no
C58 C57 C62 C61 0.0(11) no
C62 C57 C58 C59 -0.9(11) no
C57 C58 C59 C60 0.5(11) no
C58 C59 C60 C61 0.8(12) no
C59 C60 C61 C62 -1.7(13) no
C60 C61 C62 C57 1.3(12) no
N6 C63 C64 C65 -176.7(5) no
N6 C63 C68 C67 175.7(5) no
C64 C63 C68 C67 -3.9(10) no
C68 C63 C64 C65 2.9(10) no
C63 C64 C65 C66 -1.4(10) no
C64 C65 C66 C67 1.1(12) no
C65 C66 C67 C68 -2.2(12) no
C66 C67 C68 C63 3.5(11) no
N6 C69 C70 C71 -178.2(5) no
N6 C69 C74 C73 179.4(5) no
C70 C69 C74 C73 0.3(9) no
C74 C69 C70 C71 0.9(9) no
C69 C70 C71 C72 -0.8(9) no
C70 C71 C72 C73 -0.6(10) no
C71 C72 C73 C74 1.8(10) no
C72 C73 C74 C69 -1.7(10) no
S3 C75 C76 C77 179.9(4) no
S3 C75 C80 N7 -1.9(8) no
S3 C75 C80 C79 178.4(4) no
C76 C75 C80 N7 178.5(5) no
C76 C75 C80 C79 -1.2(8) no
C80 C75 C76 C77 -0.4(9) no
C75 C76 C77 N8 179.0(5) no
C75 C76 C77 C78 1.8(9) no
N8 C77 C78 C79 -178.7(5) no
C76 C77 C78 C79 -1.4(9) no
C77 C78 C79 C80 -0.2(9) no
C78 C79 C80 N7 -178.2(5) no
C78 C79 C80 C75 1.5(8) no
N7 C81 C82 C83 177.8(5) no
N7 C81 C86 S3 -0.2(9) no
N7 C81 C86 C85 -177.4(5) no
C82 C81 C86 S3 179.7(5) no
C82 C81 C86 C85 2.5(8) no
C86 C81 C82 C83 -2.1(9) no
C81 C82 C83 C84 -0.7(10) no
C82 C83 C84 N9 -177.4(5) no
C82 C83 C84 C85 3.1(9) no
N9 C84 C85 C86 177.8(5) no
C83 C84 C85 C86 -2.7(9) no
C84 C85 C86 S3 -177.5(5) no
C84 C85 C86 C81 -0.1(9) no
N8 C88 C89 C90 -177.3(6) no
N8 C88 C93 C92 180.0(6) no
C89 C88 C93 C92 0.3(12) no
C93 C88 C89 C90 2.4(12) no
C88 C89 C90 C91 -3.2(13) no
C89 C90 C91 C92 1.3(14) no
C90 C91 C92 C93 1.3(16) no
C91 C92 C93 C88 -2.1(15) no
N8 C94 C95 C96 177.7(5) no
N8 C94 C99 C98 178.9(6) no
C95 C94 C99 C98 0.1(10) no
C99 C94 C95 C96 -3.4(10) no
C94 C95 C96 C97 4.7(11) no
C95 C96 C97 C98 -2.7(12) no
C96 C97 C98 C99 -0.5(13) no
C97 C98 C99 C94 1.9(13) no
N9 C100 C101 C102 -179.7(5) no
N9 C100 C105 C104 178.2(4) no
C101 C100 C105 C104 -0.9(9) no
C105 C100 C101 C102 -0.6(9) no
C100 C101 C102 C103 1.5(10) no
C101 C102 C103 C104 -0.7(11) no
C102 C103 C104 C105 -0.9(11) no
C103 C104 C105 C100 1.7(10) no
N9 C106 C107 C108 -174.1(5) no
N9 C106 C111 C110 175.8(5) no
C107 C106 C111 C110 1.1(9) no
C111 C106 C107 C108 0.7(9) no
C106 C107 C108 C109 -1.8(9) no
C107 C108 C109 C110 1.2(10) no
C108 C109 C110 C111 0.5(11) no
C109 C110 C111 C106 -1.7(10) no
S4 C112 C113 C114 -174.8(4) no
S4 C112 C117 N10 1.2(8) no
S4 C112 C117 C116 -178.8(4) no
C113 C112 C117 N10 -176.6(5) no
C113 C112 C117 C116 3.4(8) no
C117 C112 C113 C114 3.1(9) no
C112 C113 C114 N11 172.2(5) no
C112 C113 C114 C115 -8.2(9) no
N11 C114 C115 C116 -173.7(6) no
C113 C114 C115 C116 6.7(9) no
C114 C115 C116 C117 -0.3(10) no
C115 C116 C117 N10 175.2(6) no
C115 C116 C117 C112 -4.8(10) no
N10 C118 C119 C120 -177.4(5) no
N10 C118 C123 S4 0.8(8) no
N10 C118 C123 C122 176.1(5) no
C119 C118 C123 S4 -177.7(5) no
C119 C118 C123 C122 -2.3(8) no
C123 C118 C119 C120 1.0(8) no
C118 C119 C120 C121 2.8(10) no
C119 C120 C121 N12 176.8(6) no
C119 C120 C121 C122 -5.2(9) no
N12 C121 C122 C123 -178.1(5) no
C120 C121 C122 C123 3.9(9) no
C121 C122 C123 S4 175.5(5) no
C121 C122 C123 C118 -0.2(9) no
N11 C125 C126 C127 -179.0(5) no
N11 C125 C130 C129 178.9(5) no
C126 C125 C130 C129 0.9(9) no
C130 C125 C126 C127 -1.1(10) no
C125 C126 C127 C128 1.5(11) no
C126 C127 C128 C129 -1.8(12) no
C127 C128 C129 C130 1.5(11) no
C128 C129 C130 C125 -1.1(10) no
N11 C131 C132 C133 178.9(6) no
N11 C131 C136 C135 179.3(6) no
C132 C131 C136 C135 -2.6(12) no
C136 C131 C132 C133 0.8(11) no
C131 C132 C133 C134 1.1(12) no
C132 C133 C134 C135 -1.3(13) no
C133 C134 C135 C136 -0.5(13) no
C134 C135 C136 C131 2.5(13) no
N12 C137 C138 C139 177.9(5) no
N12 C137 C142 C141 -177.7(6) no
C138 C137 C142 C141 -0.6(11) no
C142 C137 C138 C139 0.7(10) no
C137 C138 C139 C140 -0.2(12) no
C138 C139 C140 C141 -0.4(16) no
C139 C140 C141 C142 0.5(17) no
C140 C141 C142 C137 0.0(15) no
N12 C143 C144 C145 175.5(5) no
N12 C143 C148 C147 -177.4(5) no
C144 C143 C148 C147 0.2(10) no
C148 C143 C144 C145 -2.2(9) no
C143 C144 C145 C146 3.6(9) no
C144 C145 C146 C147 -3.1(10) no
C145 C146 C147 C148 1.2(10) no
C146 C147 C148 C143 0.3(10) no
